data_7109299
loop_
_publ_author_name
'Chao Shi'
'Huibin Sun'
'Qibai Jiang'
'Qiang Zhao'
'Jingxia Wang'
'Wei Huang'
'Hong Yan'

_publ_section_title
;
 Carborane tuning of photophysical properties of phosphorescent
 iridium(III) complexes
;
_journal_name_full Chem.Commun.
_journal_page_first 4746
_journal_paper_doi 10.1039/c3cc40996a
_journal_volume 49
_journal_year 2013
_chemical_formula_sum 'C83 H102 B40 Cl14 F12 Ir2 N8 P2'
_chemical_formula_weight 2814.77
_chemical_name_systematic
;
?
;
_space_group_IT_number 2
_symmetry_cell_setting triclinic
_symmetry_space_group_name_Hall '-P 1'
_symmetry_space_group_name_H-M 'P -1'
_atom_sites_solution_hydrogens geom
_atom_sites_solution_primary direct
_atom_sites_solution_secondary difmap
_audit_creation_method SHELXL-97
_cell_angle_alpha 100.030(4)
_cell_angle_beta 90.447(4)
_cell_angle_gamma 96.384(5)
_cell_formula_units_Z 2
_cell_length_a 15.627(4)
_cell_length_b 15.656(4)
_cell_length_c 27.437(7)
_cell_measurement_temperature 123(2)
_cell_volume 6567(3)
_computing_structure_refinement 'SHELXL-97 (Sheldrick, 1997)'
_computing_structure_solution 'SHELXS-97 (Sheldrick, 1990)'
_diffrn_ambient_temperature 123(2)
_diffrn_measured_fraction_theta_full 0.991
_diffrn_measured_fraction_theta_max 0.991
_diffrn_radiation_monochromator graphite
_diffrn_radiation_source 'fine-focus sealed tube'
_diffrn_radiation_type MoK\a
_diffrn_radiation_wavelength 0.71073
_diffrn_reflns_av_R_equivalents 0.0204
_diffrn_reflns_av_sigmaI/netI 0.0862
_diffrn_reflns_limit_h_max 19
_diffrn_reflns_limit_h_min -18
_diffrn_reflns_limit_k_max 19
_diffrn_reflns_limit_k_min -18
_diffrn_reflns_limit_l_max 33
_diffrn_reflns_limit_l_min -33
_diffrn_reflns_number 52606
_diffrn_reflns_theta_full 26.00
_diffrn_reflns_theta_max 26.00
_diffrn_reflns_theta_min 0.75
_exptl_absorpt_coefficient_mu 2.393
_exptl_absorpt_correction_T_max 0.7622
_exptl_absorpt_correction_T_min 0.6461
_exptl_absorpt_correction_type multi-scan
_exptl_absorpt_process_details sadabs
_exptl_crystal_density_diffrn 1.424
_exptl_crystal_density_method 'not measured'
_exptl_crystal_F_000 2772
_exptl_crystal_size_max 0.20
_exptl_crystal_size_mid 0.15
_exptl_crystal_size_min 0.12
_refine_diff_density_max 1.352
_refine_diff_density_min -0.574
_refine_diff_density_rms 0.132
_refine_ls_extinction_method none
_refine_ls_goodness_of_fit_ref 0.960
_refine_ls_hydrogen_treatment mixed
_refine_ls_matrix_type full
_refine_ls_number_parameters 1477
_refine_ls_number_reflns 25583
_refine_ls_number_restraints 0
_refine_ls_restrained_S_all 0.960
_refine_ls_R_factor_all 0.0660
_refine_ls_R_factor_gt 0.0497
_refine_ls_shift/su_max 0.000
_refine_ls_shift/su_mean 0.000
_refine_ls_structure_factor_coef Fsqd
_refine_ls_weighting_details 'calc w=1/[\s^2^(Fo^2^)+(0.0664P)^2^+0.0000P] where P=(Fo^2^+2Fc^2^)/3'
_refine_ls_weighting_scheme calc
_refine_ls_wR_factor_gt 0.1234
_refine_ls_wR_factor_ref 0.1269
_reflns_number_gt 17556
_reflns_number_total 25583
_reflns_threshold_expression >2sigma(I)
_cod_data_source_file c3cc40996a.txt
_cod_data_source_block 20121213c
_cod_original_sg_symbol_H-M P-1
_cod_database_code 7109299

loop_
_symmetry_equiv_pos_as_xyz
'x, y, z'
'-x, -y, -z'

loop_
_atom_site_label
_atom_site_type_symbol
_atom_site_fract_x
_atom_site_fract_y
_atom_site_fract_z
_atom_site_U_iso_or_equiv
_atom_site_adp_type
_atom_site_occupancy
_atom_site_symmetry_multiplicity
_atom_site_calc_flag
_atom_site_refinement_flags
B3 B 0.3661(5) 0.4562(5) 0.4139(3) 0.0494(17) Uani 1 1 d .
H3 H 0.4046 0.4001 0.4027 0.059 Uiso 1 1 calc R
B4 B 0.2708(5) 0.4654(5) 0.3779(3) 0.0517(18) Uani 1 1 d .
H4 H 0.2451 0.4181 0.3442 0.062 Uiso 1 1 calc R
B5 B 0.3573(4) 0.6467(4) 0.4201(2) 0.0445(16) Uani 1 1 d .
H5 H 0.3864 0.7121 0.4133 0.053 Uiso 1 1 calc R
B6 B 0.2659(4) 0.5816(5) 0.3862(3) 0.0472(17) Uani 1 1 d .
H6 H 0.2356 0.6092 0.3561 0.057 Uiso 1 1 calc R
B7 B 0.2734(5) 0.4417(5) 0.4397(3) 0.0523(18) Uani 1 1 d .
H7 H 0.2502 0.3737 0.4448 0.063 Uiso 1 1 calc R
B8 B 0.1978(5) 0.5223(5) 0.4223(3) 0.0517(18) Uani 1 1 d .
H8 H 0.1259 0.5114 0.4180 0.062 Uiso 1 1 calc R
B9 B 0.2624(5) 0.6180(4) 0.4456(2) 0.0440(16) Uani 1 1 d .
H9 H 0.2262 0.6762 0.4554 0.053 Uiso 1 1 calc R
B10 B 0.3421(5) 0.6142(5) 0.4843(3) 0.0524(18) Uani 1 1 d .
H10 H 0.3622 0.6619 0.5189 0.063 Uiso 1 1 calc R
B11 B 0.3497(5) 0.5033(5) 0.4792(3) 0.0488(17) Uani 1 1 d .
H11 H 0.3760 0.4779 0.5113 0.059 Uiso 1 1 calc R
B12 B 0.2559(5) 0.5441(4) 0.4866(3) 0.0492(17) Uani 1 1 d .
H12 H 0.2191 0.5459 0.5215 0.059 Uiso 1 1 calc R
B13 B 0.3158(5) 0.6319(5) 0.0551(3) 0.0528(18) Uani 1 1 d .
H13 H 0.3807 0.6710 0.0575 0.063 Uiso 1 1 calc R
B14 B 0.2175(5) 0.6808(5) 0.0607(3) 0.0508(17) Uani 1 1 d .
H14 H 0.2189 0.7535 0.0671 0.061 Uiso 1 1 calc R
B15 B 0.1357(5) 0.6218(5) 0.0903(3) 0.0529(19) Uani 1 1 d .
H15 H 0.0870 0.6527 0.1152 0.064 Uiso 1 1 calc R
B16 B 0.2901(5) 0.5298(5) 0.0783(3) 0.0524(18) Uani 1 1 d .
H16 H 0.3402 0.5008 0.0976 0.063 Uiso 1 1 calc R
B17 B 0.1109(5) 0.5137(5) 0.0416(2) 0.0497(17) Uani 1 1 d .
H17 H 0.0448 0.4772 0.0356 0.060 Uiso 1 1 calc R
B18 B 0.1451(5) 0.6111(5) 0.0278(3) 0.0520(18) Uani 1 1 d .
H18 H 0.0940 0.6424 0.0108 0.062 Uiso 1 1 calc R
B19 B 0.2450(5) 0.6269(5) 0.0016(3) 0.058(2) Uani 1 1 d .
H19 H 0.2631 0.6602 -0.0304 0.069 Uiso 1 1 calc R
B20 B 0.2918(5) 0.5247(5) 0.0183(3) 0.0530(18) Uani 1 1 d .
H20 H 0.3449 0.4930 -0.0022 0.064 Uiso 1 1 calc R
B21 B 0.2070(5) 0.4647(5) 0.0379(3) 0.0517(18) Uani 1 1 d .
H21 H 0.2031 0.3918 0.0293 0.062 Uiso 1 1 calc R
B22 B 0.1729(5) 0.5126(5) -0.0064(3) 0.0500(17) Uani 1 1 d .
H22 H 0.1471 0.4761 -0.0433 0.060 Uiso 1 1 calc R
B23 B 0.9086(5) -0.0477(5) 0.0785(3) 0.0518(18) Uani 1 1 d .
H23 H 0.8923 0.0208 0.0893 0.062 Uiso 1 1 calc R
B24 B 0.9376(5) -0.2099(5) 0.1062(3) 0.0512(17) Uani 1 1 d .
H24 H 0.9384 -0.2466 0.1378 0.061 Uiso 1 1 calc R
B25 B 1.0384(5) -0.1721(5) 0.0803(3) 0.0576(19) Uani 1 1 d .
H25 H 1.1045 -0.1830 0.0922 0.069 Uiso 1 1 calc R
B26 B 1.0134(5) -0.0755(5) 0.0617(3) 0.0546(18) Uani 1 1 d .
H26 H 1.0657 -0.0205 0.0614 0.065 Uiso 1 1 calc R
B27 B 1.0149(5) -0.1698(5) 0.0158(3) 0.0531(18) Uani 1 1 d .
H27 H 1.0638 -0.1791 -0.0137 0.064 Uiso 1 1 calc R
B28 B 0.9308(4) -0.1047(5) 0.0224(3) 0.0481(17) Uani 1 1 d .
H28 H 0.9289 -0.0632 -0.0069 0.058 Uiso 1 1 calc R
B29 B 0.8358(5) -0.1423(5) 0.0371(3) 0.0488(17) Uani 1 1 d .
H29 H 0.7718 -0.1324 0.0217 0.059 Uiso 1 1 calc R
B30 B 0.8552(5) -0.2386(4) 0.0559(3) 0.0481(17) Uani 1 1 d .
H30 H 0.8033 -0.2949 0.0525 0.058 Uiso 1 1 calc R
B31 B 0.9595(5) -0.2537(5) 0.0501(3) 0.0509(17) Uani 1 1 d .
H31 H 0.9763 -0.3224 0.0444 0.061 Uiso 1 1 calc R
B32 B 0.8919(5) -0.2096(5) 0.0036(3) 0.0492(17) Uani 1 1 d .
H32 H 0.8663 -0.2432 -0.0339 0.059 Uiso 1 1 calc R
B33 B 0.8868(4) 0.1184(4) 0.4248(2) 0.0447(16) Uani 1 1 d .
H33 H 0.9516 0.1537 0.4197 0.054 Uiso 1 1 calc R
B34 B 0.8538(5) 0.0138(4) 0.3871(2) 0.0432(15) Uani 1 1 d .
H34 H 0.8930 -0.0216 0.3578 0.052 Uiso 1 1 calc R
B35 B 0.7368(4) 0.0132(5) 0.3822(3) 0.0453(16) Uani 1 1 d .
H35 H 0.6997 -0.0236 0.3485 0.054 Uiso 1 1 calc R
B36 B 0.7007(4) 0.1152(5) 0.4117(3) 0.0451(16) Uani 1 1 d .
H36 H 0.6447 0.1447 0.3984 0.054 Uiso 1 1 calc R
B37 B 0.8783(5) 0.0318(5) 0.4514(3) 0.0479(17) Uani 1 1 d .
H37 H 0.9392 0.0092 0.4636 0.057 Uiso 1 1 calc R
B38 B 0.7818(4) -0.0451(5) 0.4248(3) 0.0460(16) Uani 1 1 d .
H38 H 0.7750 -0.1180 0.4203 0.055 Uiso 1 1 calc R
B39 B 0.7019(5) 0.0237(5) 0.4395(3) 0.0473(16) Uani 1 1 d .
H39 H 0.6359 -0.0102 0.4432 0.057 Uiso 1 1 calc R
B40 B 0.7277(5) 0.1159(5) 0.4805(3) 0.0503(17) Uani 1 1 d .
H40 H 0.6869 0.1457 0.5107 0.060 Uiso 1 1 calc R
B41 B 0.8386(5) 0.1195(5) 0.4850(3) 0.0488(17) Uani 1 1 d .
H41 H 0.8712 0.1548 0.5205 0.059 Uiso 1 1 calc R
B42 B 0.7766(5) 0.0271(5) 0.4884(3) 0.0462(16) Uani 1 1 d .
H42 H 0.7677 -0.0010 0.5231 0.055 Uiso 1 1 calc R
C1 C 0.4791(4) 0.6240(4) 0.2760(2) 0.0479(15) Uani 1 1 d .
C2 C 0.4342(3) 0.6191(4) 0.32006(19) 0.0388(12) Uani 1 1 d .
H2 H 0.4185 0.6711 0.3395 0.047 Uiso 1 1 calc R
C3 C 0.4124(4) 0.5393(4) 0.3356(2) 0.0456(14) Uani 1 1 d .
C4 C 0.4348(4) 0.4652(4) 0.3078(2) 0.0460(14) Uani 1 1 d .
H4A H 0.4204 0.4113 0.3188 0.055 Uiso 1 1 calc R
C5 C 0.4773(4) 0.4651(4) 0.2641(2) 0.0465(14) Uani 1 1 d .
H5A H 0.4907 0.4118 0.2451 0.056 Uiso 1 1 calc R
C6 C 0.5007(3) 0.5440(4) 0.2482(2) 0.0429(14) Uani 1 1 d .
C7 C 0.5430(4) 0.5530(4) 0.2033(2) 0.0401(13) Uani 1 1 d .
C8 C 0.5738(4) 0.4835(4) 0.1727(2) 0.0474(14) Uani 1 1 d .
H8A H 0.5654 0.4262 0.1802 0.057 Uiso 1 1 calc R
C9 C 0.6168(4) 0.4998(4) 0.1314(2) 0.0467(14) Uani 1 1 d .
H9A H 0.6374 0.4527 0.1098 0.056 Uiso 1 1 calc R
C10 C 0.6310(4) 0.5838(4) 0.1202(2) 0.0476(14) Uani 1 1 d .
H10A H 0.6603 0.5945 0.0912 0.057 Uiso 1 1 calc R
C11 C 0.6012(4) 0.6498(4) 0.1524(2) 0.0486(15) Uani 1 1 d .
H11A H 0.6116 0.7074 0.1455 0.058 Uiso 1 1 calc R
C12 C 0.3965(4) 0.7182(4) 0.2130(2) 0.0466(14) Uani 1 1 d .
C13 C 0.3675(3) 0.6705(4) 0.1687(2) 0.0421(13) Uani 1 1 d .
H13A H 0.4048 0.6363 0.1486 0.051 Uiso 1 1 calc R
C14 C 0.2795(3) 0.6719(4) 0.1524(2) 0.0403(13) Uani 1 1 d .
C15 C 0.2266(4) 0.7263(4) 0.1824(2) 0.0467(14) Uani 1 1 d .
H15A H 0.1701 0.7309 0.1709 0.056 Uiso 1 1 calc R
C16 C 0.2557(4) 0.7730(4) 0.2283(2) 0.0484(15) Uani 1 1 d .
H16A H 0.2182 0.8063 0.2487 0.058 Uiso 1 1 calc R
C17 C 0.3444(4) 0.7708(4) 0.2451(2) 0.0451(14) Uani 1 1 d .
C18 C 0.3751(3) 0.8132(4) 0.2912(2) 0.0418(13) Uani 1 1 d .
C19 C 0.3285(4) 0.8628(4) 0.32816(19) 0.0429(14) Uani 1 1 d .
H19A H 0.2683 0.8643 0.3239 0.052 Uiso 1 1 calc R
C20 C 0.3723(4) 0.9090(4) 0.3705(2) 0.0487(15) Uani 1 1 d .
H20A H 0.3413 0.9410 0.3958 0.058 Uiso 1 1 calc R
C21 C 0.4596(4) 0.9093(4) 0.3766(2) 0.0475(14) Uani 1 1 d .
H21A H 0.4894 0.9427 0.4052 0.057 Uiso 1 1 calc R
C22 C 0.5040(4) 0.8598(4) 0.3399(2) 0.0481(15) Uani 1 1 d .
H22A H 0.5642 0.8590 0.3441 0.058 Uiso 1 1 calc R
C23 C 0.3642(4) 0.5412(4) 0.3823(2) 0.0460(14) Uani 1 1 d .
C24 C 0.4177(4) 0.5619(4) 0.4375(2) 0.0454(14) Uani 1 1 d .
H24A H 0.4884 0.5739 0.4409 0.054 Uiso 1 1 d R
C25 C 0.2467(4) 0.6215(4) 0.1044(2) 0.0459(14) Uani 1 1 d .
C26 C 0.1846(4) 0.5252(4) 0.0979(2) 0.0548(16) Uani 1 1 d .
H26A H 0.1675 0.4944 0.1302 0.066 Uiso 1 1 d R
C27 C 0.6780(4) 0.7043(4) 0.3096(2) 0.0437(14) Uani 1 1 d .
H27A H 0.6436 0.6573 0.3203 0.052 Uiso 1 1 calc R
C28 C 0.7624(4) 0.7256(4) 0.3258(2) 0.0453(14) Uani 1 1 d .
H28A H 0.7867 0.6934 0.3476 0.054 Uiso 1 1 calc R
C29 C 0.8127(4) 0.7952(4) 0.3099(2) 0.0451(14) Uani 1 1 d .
H29A H 0.8711 0.8096 0.3210 0.054 Uiso 1 1 calc R
C30 C 0.7783(4) 0.8424(4) 0.2785(2) 0.0440(13) Uani 1 1 d .
C31 C 0.6931(4) 0.8200(4) 0.2618(2) 0.0426(14) Uani 1 1 d .
C32 C 0.6583(4) 0.8655(4) 0.2303(2) 0.0417(13) Uani 1 1 d .
C33 C 0.7002(4) 0.9364(4) 0.2147(2) 0.0483(15) Uani 1 1 d .
C34 C 0.7910(4) 0.9594(4) 0.2303(2) 0.0477(14) Uani 1 1 d .
H34A H 0.8250 1.0055 0.2186 0.057 Uiso 1 1 calc R
C35 C 0.8264(4) 0.9124(4) 0.2625(2) 0.0493(15) Uani 1 1 d .
H35A H 0.8846 0.9282 0.2739 0.059 Uiso 1 1 calc R
C36 C 0.6626(4) 0.9820(4) 0.1830(2) 0.0446(14) Uani 1 1 d .
H36A H 0.6942 1.0303 0.1721 0.054 Uiso 1 1 calc R
C37 C 0.5762(4) 0.9550(4) 0.1673(2) 0.0470(14) Uani 1 1 d .
H37A H 0.5480 0.9859 0.1462 0.056 Uiso 1 1 calc R
C38 C 0.5322(4) 0.8819(4) 0.1832(2) 0.0471(14) Uani 1 1 d .
H38A H 0.4742 0.8626 0.1724 0.057 Uiso 1 1 calc R
C39 C 1.0338(4) 0.0831(4) 0.2222(2) 0.0408(13) Uani 1 1 d .
C40 C 0.9999(3) 0.0391(4) 0.1775(2) 0.0415(13) Uani 1 1 d .
H40A H 0.9741 0.0698 0.1554 0.050 Uiso 1 1 calc R
C41 C 1.0031(4) -0.0512(4) 0.1640(2) 0.0488(15) Uani 1 1 d .
C42 C 1.0370(4) -0.0975(4) 0.1975(2) 0.0547(16) Uani 1 1 d .
H42A H 1.0377 -0.1588 0.1890 0.066 Uiso 1 1 calc R
C43 C 1.0699(4) -0.0526(4) 0.2437(2) 0.0489(15) Uani 1 1 d .
H43 H 1.0940 -0.0833 0.2664 0.059 Uiso 1 1 calc R
C44 C 1.0672(4) 0.0368(4) 0.2563(2) 0.0497(15) Uani 1 1 d .
C45 C 1.1037(4) 0.0872(4) 0.3012(2) 0.0483(14) Uani 1 1 d .
C46 C 1.1385(4) 0.0581(4) 0.3394(2) 0.0476(14) Uani 1 1 d .
H46 H 1.1428 -0.0025 0.3372 0.057 Uiso 1 1 calc R
C47 C 1.1688(4) 0.1168(4) 0.3830(2) 0.0463(14) Uani 1 1 d .
H47 H 1.1920 0.0953 0.4099 0.056 Uiso 1 1 calc R
C48 C 1.1645(4) 0.2064(4) 0.3863(2) 0.0546(16) Uani 1 1 d .
H48 H 1.1853 0.2467 0.4150 0.066 Uiso 1 1 calc R
C49 C 1.1284(4) 0.2349(4) 0.3456(2) 0.0461(14) Uani 1 1 d .
H49 H 1.1260 0.2956 0.3467 0.055 Uiso 1 1 calc R
C50 C 0.9149(4) 0.1847(4) 0.2790(2) 0.0449(14) Uani 1 1 d .
C51 C 0.9013(4) 0.1561(4) 0.3227(2) 0.0415(13) Uani 1 1 d .
H51 H 0.9485 0.1460 0.3421 0.050 Uiso 1 1 calc R
C52 C 0.8162(3) 0.1417(4) 0.3387(2) 0.0392(13) Uani 1 1 d .
C53 C 0.7478(4) 0.1552(4) 0.3095(2) 0.0448(14) Uani 1 1 d .
H53 H 0.6906 0.1440 0.3200 0.054 Uiso 1 1 calc R
C54 C 0.7616(4) 0.1846(4) 0.2655(2) 0.0456(14) Uani 1 1 d .
H54 H 0.7144 0.1948 0.2461 0.055 Uiso 1 1 calc R
C55 C 0.8459(4) 0.1992(4) 0.2496(2) 0.0430(14) Uani 1 1 d .
C56 C 0.8702(4) 0.2224(4) 0.2010(2) 0.0455(14) Uani 1 1 d .
C57 C 0.8119(4) 0.2399(4) 0.1677(2) 0.0492(15) Uani 1 1 d .
H57 H 0.7520 0.2326 0.1738 0.059 Uiso 1 1 calc R
C58 C 0.8408(4) 0.2682(4) 0.1256(2) 0.0532(16) Uani 1 1 d .
H58 H 0.8004 0.2807 0.1025 0.064 Uiso 1 1 calc R
C59 C 0.9281(4) 0.2788(4) 0.1163(2) 0.0488(15) Uani 1 1 d .
H59 H 0.9480 0.2985 0.0871 0.059 Uiso 1 1 calc R
C60 C 0.9851(4) 0.2600(4) 0.1501(2) 0.0456(14) Uani 1 1 d .
H60 H 1.0450 0.2671 0.1441 0.055 Uiso 1 1 calc R
C61 C 0.9674(4) -0.1035(4) 0.1140(2) 0.0489(14) Uani 1 1 d .
C62 C 0.8633(4) -0.1406(4) 0.1049(2) 0.0463(14) Uani 1 1 d .
H62A H 0.8169 -0.1301 0.1347 0.056 Uiso 1 1 d R
C63 C 0.8042(4) 0.1103(4) 0.3845(2) 0.0414(13) Uani 1 1 d .
C64 C 0.8000(4) 0.1762(4) 0.4382(2) 0.0444(14) Uani 1 1 d .
H64A H 0.8066 0.2476 0.4412 0.053 Uiso 1 1 d R
C65 C 0.9885(4) 0.3927(4) 0.3058(2) 0.0478(14) Uani 1 1 d .
H65 H 0.9396 0.3623 0.3181 0.057 Uiso 1 1 calc R
C66 C 1.0029(4) 0.4838(4) 0.3179(2) 0.0507(15) Uani 1 1 d .
H66 H 0.9641 0.5151 0.3385 0.061 Uiso 1 1 calc R
C67 C 1.0735(4) 0.5282(4) 0.2998(2) 0.0502(15) Uani 1 1 d .
H67 H 1.0822 0.5901 0.3074 0.060 Uiso 1 1 calc R
C68 C 1.1315(4) 0.4838(4) 0.2709(2) 0.0465(14) Uani 1 1 d .
C69 C 1.1190(4) 0.3923(4) 0.2586(2) 0.0445(14) Uani 1 1 d .
C70 C 1.1742(4) 0.3447(4) 0.2305(2) 0.0437(14) Uani 1 1 d .
C71 C 1.2455(4) 0.3886(4) 0.2114(2) 0.0461(14) Uani 1 1 d .
C72 C 1.2621(4) 0.4802(4) 0.2234(2) 0.0476(15) Uani 1 1 d .
H72 H 1.3119 0.5098 0.2116 0.057 Uiso 1 1 calc R
C73 C 1.2042(4) 0.5272(4) 0.2530(2) 0.0447(14) Uani 1 1 d .
H73 H 1.2146 0.5891 0.2610 0.054 Uiso 1 1 calc R
C74 C 1.3046(4) 0.3296(4) 0.1845(2) 0.0532(16) Uani 1 1 d .
H74 H 1.3593 0.3537 0.1752 0.064 Uiso 1 1 calc R
C75 C 1.2815(4) 0.2401(4) 0.1726(2) 0.0497(15) Uani 1 1 d .
H75 H 1.3173 0.2032 0.1531 0.060 Uiso 1 1 calc R
C76 C 1.2042(4) 0.2060(4) 0.19031(19) 0.0437(13) Uani 1 1 d .
H76 H 1.1871 0.1450 0.1826 0.052 Uiso 1 1 calc R
C77 C 0.0577(4) 0.3203(5) 0.4787(2) 0.0617(19) Uani 1 1 d .
H77A H 0.0501 0.2723 0.4497 0.074 Uiso 1 1 calc R
H77B H 0.0012 0.3230 0.4945 0.074 Uiso 1 1 calc R
C78 C 0.5918(4) 0.7092(4) 0.0003(2) 0.0515(15) Uani 1 1 d .
H78A H 0.6494 0.6893 0.0027 0.062 Uiso 1 1 calc R
H78B H 0.5936 0.7437 -0.0268 0.062 Uiso 1 1 calc R
C79 C 0.5860(4) 0.7752(4) 0.5097(2) 0.0506(15) Uani 1 1 d .
H79A H 0.6322 0.8086 0.5325 0.061 Uiso 1 1 calc R
H79B H 0.5588 0.7281 0.5262 0.061 Uiso 1 1 calc R
C80 C 0.4765(7) 0.1823(8) 0.3110(5) 0.051(3) Uani 0.50 1 d P
H80A H 0.5313 0.2180 0.3067 0.061 Uiso 0.50 1 calc PR
H80B H 0.4612 0.1975 0.3461 0.061 Uiso 0.50 1 calc PR
C81 C 0.2739(10) -0.0051(9) 0.1827(4) 0.066(4) Uani 0.50 1 d P
H81A H 0.2833 -0.0675 0.1763 0.079 Uiso 0.50 1 calc PR
H81B H 0.2119 -0.0026 0.1891 0.079 Uiso 0.50 1 calc PR
C82 C 0.7098(4) 0.4346(4) 0.3376(2) 0.0523(15) Uani 1 1 d .
H82A H 0.7265 0.4063 0.3045 0.063 Uiso 1 1 calc R
H82B H 0.7005 0.4951 0.3350 0.063 Uiso 1 1 calc R
C83 C 0.9410(4) 0.6166(4) 0.1880(3) 0.0616(18) Uani 1 1 d .
H83A H 0.9406 0.6227 0.1527 0.074 Uiso 1 1 calc R
H83B H 0.9797 0.5719 0.1913 0.074 Uiso 1 1 calc R
C84 C 0.6452(4) 0.0590(4) 0.0108(2) 0.0491(15) Uani 1 1 d .
H84A H 0.6694 0.0068 0.0184 0.059 Uiso 1 1 calc R
H84B H 0.6342 0.0949 0.0431 0.059 Uiso 1 1 calc R
Cl1 Cl 0.08346(11) 0.41686(11) 0.45669(6) 0.0584(4) Uani 1 1 d .
Cl2 Cl 0.13036(11) 0.29069(11) 0.52154(6) 0.0607(4) Uani 1 1 d .
Cl3 Cl 0.57693(10) 0.77938(10) 0.05468(6) 0.0550(4) Uani 1 1 d .
Cl4 Cl 0.51641(11) 0.61423(11) -0.01847(6) 0.0589(4) Uani 1 1 d .
Cl5 Cl 0.63376(10) 0.72696(11) 0.45811(6) 0.0574(4) Uani 1 1 d .
Cl6 Cl 0.50716(10) 0.84633(11) 0.50348(6) 0.0559(4) Uani 1 1 d .
Cl7 Cl 0.4964(2) 0.0714(2) 0.30016(11) 0.0534(8) Uani 0.50 1 d P
Cl8 Cl 0.3960(2) 0.2157(2) 0.27468(12) 0.0595(8) Uani 0.50 1 d P
Cl9 Cl 0.3336(2) 0.0461(2) 0.23891(12) 0.0554(8) Uani 0.50 1 d P
Cl10 Cl 0.2958(2) 0.0357(2) 0.12922(12) 0.0589(8) Uani 0.50 1 d P
Cl11 Cl 0.60851(11) 0.38014(11) 0.34992(6) 0.0597(4) Uani 1 1 d .
Cl12 Cl 0.79885(10) 0.44128(11) 0.37776(6) 0.0562(4) Uani 1 1 d .
Cl13 Cl 0.83627(10) 0.57241(11) 0.20043(6) 0.0581(4) Uani 1 1 d .
Cl14 Cl 0.99049(11) 0.71657(11) 0.22182(6) 0.0611(4) Uani 1 1 d .
Cl15 Cl 0.54398(10) 0.02154(11) -0.01749(6) 0.0596(4) Uani 1 1 d .
Cl16 Cl 0.72873(10) 0.11937(11) -0.01578(6) 0.0571(4) Uani 1 1 d .
F1 F -0.0031(2) 0.7151(2) 0.35404(11) 0.0482(8) Uani 1 1 d .
F2 F 0.0345(2) 0.8432(2) 0.32753(12) 0.0533(9) Uani 1 1 d .
F3 F 0.1259(2) 0.7642(2) 0.32154(12) 0.0579(9) Uani 1 1 d .
F4 F 0.1478(2) 0.8742(2) 0.37935(12) 0.0515(8) Uani 1 1 d .
F5 F 0.1099(2) 0.7484(2) 0.41011(12) 0.0500(8) Uani 1 1 d .
F6 F 0.0211(2) 0.8312(2) 0.41381(12) 0.0551(9) Uani 1 1 d .
F7 F 0.5099(2) 0.1737(2) 0.09464(12) 0.0515(8) Uani 1 1 d .
F8 F 0.4683(2) 0.1437(2) 0.16292(12) 0.0530(9) Uani 1 1 d .
F9 F 0.4717(2) 0.2844(2) 0.15114(13) 0.0563(9) Uani 1 1 d .
F10 F 0.5866(2) 0.2583(2) 0.19808(12) 0.0597(9) Uani 1 1 d .
F11 F 0.6147(2) 0.2773(2) 0.12403(12) 0.0517(8) Uani 1 1 d .
F12 F 0.6185(2) 0.1402(2) 0.13256(12) 0.0526(8) Uani 1 1 d .
Ir1 Ir 0.514985(15) 0.729382(15) 0.245592(8) 0.04246(7) Uani 1 1 d .
Ir2 Ir 1.032400(15) 0.212157(15) 0.247988(8) 0.04265(7) Uani 1 1 d .
N1 N 0.5565(3) 0.6381(3) 0.19475(16) 0.0384(10) Uani 1 1 d .
N2 N 0.4621(3) 0.8122(3) 0.29780(16) 0.0388(10) Uani 1 1 d .
N3 N 0.6437(3) 0.7513(3) 0.27804(17) 0.0436(11) Uani 1 1 d .
N4 N 0.5735(3) 0.8377(3) 0.21476(17) 0.0414(11) Uani 1 1 d .
N5 N 1.0966(3) 0.1767(3) 0.30431(16) 0.0404(11) Uani 1 1 d .
N6 N 0.9575(3) 0.2313(3) 0.19252(17) 0.0474(12) Uani 1 1 d .
N7 N 1.0438(3) 0.3476(3) 0.27667(18) 0.0451(12) Uani 1 1 d .
N8 N 1.1524(3) 0.2582(3) 0.21837(17) 0.0478(12) Uani 1 1 d .
P1 P 0.07136(10) 0.79540(10) 0.36829(6) 0.0472(4) Uani 1 1 d .
P2 P 0.54414(10) 0.21091(11) 0.14468(6) 0.0498(4) Uani 1 1 d .

loop_
_atom_site_aniso_label
_atom_site_aniso_U_11
_atom_site_aniso_U_22
_atom_site_aniso_U_33
_atom_site_aniso_U_23
_atom_site_aniso_U_13
_atom_site_aniso_U_12
B3 0.050(4) 0.040(4) 0.054(4) -0.001(3) 0.013(3) 0.001(3)
B4 0.059(5) 0.041(4) 0.049(4) 0.005(3) 0.008(3) -0.014(3)
B5 0.043(4) 0.038(4) 0.050(4) 0.003(3) 0.006(3) 0.000(3)
B6 0.043(4) 0.051(4) 0.040(4) -0.008(3) 0.007(3) -0.004(3)
B7 0.058(5) 0.046(4) 0.049(4) 0.003(3) 0.009(3) -0.004(3)
B8 0.055(5) 0.048(4) 0.046(4) 0.004(3) 0.005(3) -0.008(3)
B9 0.055(4) 0.042(4) 0.031(3) 0.002(3) 0.013(3) -0.003(3)
B10 0.064(5) 0.045(4) 0.044(4) -0.004(3) 0.002(3) 0.005(4)
B11 0.047(4) 0.051(4) 0.047(4) 0.009(3) 0.008(3) 0.000(3)
B12 0.060(5) 0.039(4) 0.051(4) 0.011(3) 0.012(3) 0.009(3)
B13 0.046(4) 0.054(4) 0.051(4) -0.005(3) 0.016(3) -0.007(3)
B14 0.054(4) 0.051(4) 0.044(4) -0.001(3) 0.004(3) 0.005(3)
B15 0.042(4) 0.059(5) 0.044(4) -0.017(3) 0.004(3) -0.012(3)
B16 0.052(4) 0.051(4) 0.045(4) -0.013(3) -0.010(3) -0.002(3)
B17 0.057(5) 0.052(4) 0.036(4) -0.005(3) -0.001(3) 0.005(3)
B18 0.059(5) 0.050(4) 0.043(4) -0.001(3) -0.002(3) 0.002(4)
B19 0.076(5) 0.052(5) 0.040(4) -0.006(3) 0.014(4) 0.005(4)
B20 0.053(4) 0.049(4) 0.052(4) 0.001(3) 0.005(3) -0.002(3)
B21 0.053(4) 0.051(4) 0.046(4) -0.001(3) -0.002(3) 0.000(3)
B22 0.055(4) 0.052(4) 0.042(4) 0.003(3) 0.006(3) 0.008(3)
B23 0.065(5) 0.043(4) 0.045(4) 0.005(3) 0.003(3) -0.003(3)
B24 0.058(5) 0.041(4) 0.053(4) 0.009(3) 0.008(3) 0.000(3)
B25 0.048(4) 0.067(5) 0.057(5) 0.011(4) 0.001(4) 0.004(4)
B26 0.045(4) 0.059(5) 0.057(5) 0.012(4) 0.000(3) -0.010(3)
B27 0.054(4) 0.053(4) 0.055(4) 0.016(4) 0.007(3) 0.006(4)
B28 0.039(4) 0.058(4) 0.044(4) 0.002(3) 0.007(3) 0.001(3)
B29 0.052(4) 0.050(4) 0.042(4) 0.005(3) 0.003(3) 0.000(3)
B30 0.051(4) 0.037(4) 0.050(4) -0.005(3) 0.015(3) 0.002(3)
B31 0.047(4) 0.055(4) 0.048(4) 0.006(3) 0.013(3) -0.004(3)
B32 0.051(4) 0.050(4) 0.043(4) -0.001(3) 0.002(3) 0.007(3)
B33 0.041(4) 0.047(4) 0.044(4) 0.003(3) 0.003(3) 0.000(3)
B34 0.050(4) 0.036(4) 0.043(4) 0.008(3) 0.006(3) 0.003(3)
B35 0.039(4) 0.048(4) 0.048(4) 0.009(3) 0.010(3) -0.004(3)
B36 0.038(4) 0.049(4) 0.050(4) 0.014(3) 0.011(3) 0.001(3)
B37 0.046(4) 0.052(4) 0.045(4) 0.012(3) 0.009(3) 0.000(3)
B38 0.041(4) 0.046(4) 0.051(4) 0.011(3) 0.007(3) -0.003(3)
B39 0.050(4) 0.044(4) 0.047(4) 0.009(3) 0.005(3) 0.001(3)
B40 0.057(5) 0.048(4) 0.044(4) 0.003(3) 0.009(3) 0.003(3)
B41 0.055(4) 0.045(4) 0.044(4) 0.006(3) 0.005(3) -0.002(3)
B42 0.047(4) 0.045(4) 0.043(4) 0.003(3) 0.008(3) -0.002(3)
C1 0.042(3) 0.053(4) 0.044(3) -0.010(3) 0.006(3) 0.012(3)
C2 0.032(3) 0.040(3) 0.039(3) -0.009(2) 0.000(2) 0.005(2)
C3 0.041(3) 0.046(3) 0.045(3) -0.002(3) 0.001(3) -0.002(3)
C4 0.042(3) 0.048(4) 0.048(3) 0.010(3) 0.010(3) 0.006(3)
C5 0.038(3) 0.042(3) 0.057(4) 0.001(3) 0.015(3) 0.008(3)
C6 0.035(3) 0.034(3) 0.051(4) -0.008(2) 0.009(3) -0.011(2)
C7 0.039(3) 0.035(3) 0.037(3) -0.011(2) -0.001(2) -0.009(2)
C8 0.046(3) 0.040(3) 0.050(4) -0.009(3) 0.008(3) 0.003(3)
C9 0.055(4) 0.047(4) 0.038(3) 0.003(3) 0.002(3) 0.013(3)
C10 0.043(3) 0.043(3) 0.051(4) -0.005(3) 0.003(3) 0.001(3)
C11 0.043(3) 0.042(3) 0.051(4) -0.007(3) 0.007(3) -0.012(3)
C12 0.037(3) 0.045(3) 0.054(4) -0.005(3) 0.003(3) 0.011(3)
C13 0.029(3) 0.045(3) 0.041(3) -0.014(3) 0.004(2) -0.007(2)
C14 0.032(3) 0.037(3) 0.047(3) -0.002(2) 0.002(2) -0.001(2)
C15 0.045(3) 0.047(4) 0.047(3) -0.001(3) -0.004(3) 0.012(3)
C16 0.043(3) 0.045(3) 0.053(4) -0.006(3) 0.005(3) 0.010(3)
C17 0.043(3) 0.044(3) 0.043(3) -0.012(3) 0.005(3) 0.013(3)
C18 0.032(3) 0.042(3) 0.046(3) -0.007(3) 0.000(2) 0.007(2)
C19 0.052(4) 0.044(3) 0.035(3) 0.003(2) -0.001(3) 0.020(3)
C20 0.043(3) 0.039(3) 0.057(4) -0.014(3) -0.004(3) 0.012(3)
C21 0.040(3) 0.047(4) 0.050(4) -0.005(3) 0.008(3) 0.001(3)
C22 0.033(3) 0.040(3) 0.059(4) -0.012(3) 0.006(3) -0.016(2)
C23 0.041(3) 0.043(3) 0.048(3) -0.005(3) 0.004(3) -0.001(3)
C24 0.051(4) 0.037(3) 0.046(3) 0.004(3) 0.004(3) -0.001(3)
C25 0.039(3) 0.046(3) 0.049(4) 0.000(3) 0.000(3) -0.002(3)
C26 0.047(4) 0.067(4) 0.042(3) 0.002(3) -0.009(3) -0.017(3)
C27 0.045(3) 0.042(3) 0.039(3) -0.011(3) -0.003(3) 0.010(3)
C28 0.048(4) 0.046(3) 0.042(3) 0.006(3) -0.005(3) 0.007(3)
C29 0.038(3) 0.054(4) 0.046(3) 0.009(3) 0.012(3) 0.012(3)
C30 0.044(3) 0.040(3) 0.047(3) 0.009(3) -0.005(3) 0.000(3)
C31 0.046(3) 0.033(3) 0.040(3) -0.016(2) -0.008(3) 0.005(3)
C32 0.042(3) 0.038(3) 0.040(3) -0.009(2) 0.007(3) 0.009(3)
C33 0.048(4) 0.041(3) 0.050(4) -0.007(3) -0.004(3) 0.006(3)
C34 0.043(3) 0.053(4) 0.048(3) 0.015(3) 0.009(3) -0.002(3)
C35 0.050(4) 0.049(4) 0.047(4) 0.008(3) 0.001(3) -0.002(3)
C36 0.043(3) 0.037(3) 0.048(3) -0.004(3) 0.008(3) 0.000(3)
C37 0.044(3) 0.048(4) 0.047(3) 0.007(3) 0.009(3) 0.000(3)
C38 0.042(3) 0.047(4) 0.047(3) 0.001(3) -0.005(3) -0.003(3)
C39 0.039(3) 0.043(3) 0.042(3) 0.012(3) 0.013(3) 0.007(3)
C40 0.036(3) 0.042(3) 0.044(3) 0.009(3) 0.005(2) -0.009(2)
C41 0.043(3) 0.045(4) 0.055(4) 0.008(3) -0.004(3) -0.010(3)
C42 0.051(4) 0.053(4) 0.058(4) -0.006(3) -0.012(3) 0.021(3)
C43 0.059(4) 0.040(3) 0.047(4) 0.010(3) 0.009(3) -0.005(3)
C44 0.042(3) 0.048(4) 0.055(4) -0.004(3) -0.003(3) 0.005(3)
C45 0.043(3) 0.041(3) 0.056(4) -0.005(3) -0.011(3) 0.007(3)
C46 0.047(4) 0.040(3) 0.053(4) 0.001(3) 0.011(3) 0.004(3)
C47 0.054(4) 0.043(3) 0.042(3) 0.005(3) 0.012(3) 0.007(3)
C48 0.056(4) 0.043(4) 0.062(4) -0.002(3) -0.018(3) 0.008(3)
C49 0.040(3) 0.043(3) 0.054(4) 0.004(3) -0.001(3) 0.009(3)
C50 0.047(4) 0.042(3) 0.043(3) 0.002(3) 0.010(3) 0.006(3)
C51 0.037(3) 0.045(3) 0.035(3) -0.007(2) 0.007(2) -0.005(2)
C52 0.035(3) 0.040(3) 0.041(3) 0.001(2) 0.008(2) 0.007(2)
C53 0.042(3) 0.039(3) 0.050(4) 0.003(3) -0.001(3) -0.003(3)
C54 0.041(3) 0.044(3) 0.052(4) 0.010(3) 0.000(3) 0.001(3)
C55 0.042(3) 0.043(3) 0.041(3) -0.007(3) 0.007(3) 0.012(3)
C56 0.047(4) 0.035(3) 0.042(3) -0.012(2) -0.001(3) -0.020(3)
C57 0.043(3) 0.053(4) 0.040(3) -0.008(3) -0.001(3) -0.024(3)
C58 0.049(4) 0.060(4) 0.042(3) -0.005(3) 0.007(3) -0.005(3)
C59 0.051(4) 0.048(4) 0.050(4) 0.005(3) 0.013(3) 0.017(3)
C60 0.055(4) 0.035(3) 0.047(3) 0.009(3) 0.006(3) 0.005(3)
C61 0.052(4) 0.045(3) 0.048(4) 0.008(3) 0.001(3) -0.004(3)
C62 0.047(4) 0.045(3) 0.042(3) -0.001(3) 0.005(3) -0.002(3)
C63 0.038(3) 0.040(3) 0.045(3) 0.005(3) 0.004(3) 0.003(2)
C64 0.042(3) 0.049(3) 0.040(3) 0.005(3) 0.008(3) 0.002(3)
C65 0.039(3) 0.045(4) 0.051(4) -0.005(3) 0.003(3) -0.007(3)
C66 0.043(3) 0.048(4) 0.055(4) -0.008(3) 0.008(3) 0.001(3)
C67 0.056(4) 0.045(4) 0.044(3) 0.002(3) 0.000(3) -0.010(3)
C68 0.049(4) 0.044(3) 0.044(3) 0.007(3) 0.000(3) -0.009(3)
C69 0.044(3) 0.037(3) 0.050(4) 0.009(3) 0.003(3) -0.007(3)
C70 0.040(3) 0.038(3) 0.057(4) 0.024(3) 0.002(3) -0.001(3)
C71 0.047(3) 0.043(3) 0.046(3) 0.010(3) 0.002(3) -0.007(3)
C72 0.043(3) 0.048(4) 0.041(3) -0.006(3) -0.007(3) -0.020(3)
C73 0.035(3) 0.038(3) 0.060(4) 0.011(3) -0.010(3) -0.006(3)
C74 0.049(4) 0.050(4) 0.051(4) -0.007(3) 0.008(3) -0.010(3)
C75 0.041(3) 0.051(4) 0.053(4) 0.002(3) 0.013(3) -0.001(3)
C76 0.042(3) 0.050(4) 0.038(3) 0.009(3) -0.002(2) 0.000(3)
C77 0.063(4) 0.075(5) 0.036(3) 0.001(3) 0.010(3) -0.024(4)
C78 0.054(4) 0.049(4) 0.046(4) -0.004(3) -0.017(3) 0.004(3)
C79 0.045(4) 0.048(4) 0.054(4) -0.004(3) 0.007(3) 0.004(3)
C80 0.023(6) 0.044(7) 0.085(9) 0.006(6) 0.000(6) 0.007(5)
C81 0.097(11) 0.057(8) 0.041(7) -0.008(6) 0.031(7) 0.020(8)
C82 0.034(3) 0.060(4) 0.064(4) 0.010(3) 0.001(3) 0.008(3)
C83 0.058(4) 0.049(4) 0.078(5) 0.022(3) -0.005(4) -0.010(3)
C84 0.047(4) 0.043(3) 0.063(4) 0.024(3) 0.009(3) 0.006(3)
Cl1 0.0594(10) 0.0548(10) 0.0558(9) -0.0096(7) 0.0129(8) 0.0136(8)
Cl2 0.0612(10) 0.0558(10) 0.0557(10) -0.0067(7) 0.0142(8) -0.0100(8)
Cl3 0.0523(9) 0.0536(9) 0.0541(9) -0.0080(7) 0.0116(7) 0.0109(7)
Cl4 0.0557(10) 0.0556(10) 0.0548(10) -0.0100(7) 0.0130(8) -0.0095(7)
Cl5 0.0548(9) 0.0565(10) 0.0549(9) -0.0091(7) 0.0120(7) 0.0090(7)
Cl6 0.0534(9) 0.0564(10) 0.0536(9) -0.0060(7) -0.0094(7) 0.0124(8)
Cl7 0.0536(18) 0.0511(18) 0.0521(18) -0.0064(14) 0.0070(14) 0.0161(14)
Cl8 0.064(2) 0.0535(19) 0.061(2) 0.0085(15) -0.0156(16) 0.0078(16)
Cl9 0.0464(17) 0.060(2) 0.0601(19) 0.0110(15) 0.0103(14) 0.0068(15)
Cl10 0.0546(19) 0.058(2) 0.059(2) 0.0086(15) 0.0089(15) -0.0125(15)
Cl11 0.0543(10) 0.0578(10) 0.0561(10) -0.0096(8) 0.0111(7) -0.0103(8)
Cl12 0.0529(9) 0.0642(10) 0.0539(9) 0.0129(8) -0.0095(7) 0.0135(8)
Cl13 0.0560(10) 0.0555(10) 0.0592(10) 0.0109(8) 0.0120(8) -0.0112(7)
Cl14 0.0601(10) 0.0615(10) 0.0513(9) -0.0095(8) 0.0112(8) -0.0087(8)
Cl15 0.0546(10) 0.0559(10) 0.0579(10) -0.0089(7) 0.0133(7) -0.0104(8)
Cl16 0.0552(9) 0.0601(10) 0.0536(9) 0.0144(8) 0.0105(7) -0.0107(8)
F1 0.055(2) 0.0388(18) 0.0493(19) 0.0112(15) -0.0076(16) -0.0079(15)
F2 0.047(2) 0.047(2) 0.063(2) 0.0121(17) 0.0159(16) -0.0098(16)
F3 0.050(2) 0.072(3) 0.044(2) -0.0095(17) 0.0005(16) 0.0068(18)
F4 0.053(2) 0.047(2) 0.049(2) 0.0043(15) 0.0110(16) -0.0111(16)
F5 0.047(2) 0.046(2) 0.0493(19) -0.0036(15) 0.0039(15) -0.0103(15)
F6 0.048(2) 0.054(2) 0.056(2) -0.0027(17) 0.0164(16) -0.0087(16)
F7 0.045(2) 0.054(2) 0.052(2) 0.0042(16) 0.0050(15) -0.0040(16)
F8 0.052(2) 0.051(2) 0.055(2) 0.0147(17) -0.0077(16) -0.0073(16)
F9 0.055(2) 0.0408(19) 0.064(2) -0.0071(16) 0.0079(17) -0.0074(16)
F10 0.051(2) 0.066(2) 0.052(2) -0.0065(17) 0.0093(17) -0.0133(18)
F11 0.0412(19) 0.055(2) 0.059(2) 0.0180(17) -0.0060(15) -0.0067(16)
F12 0.060(2) 0.046(2) 0.052(2) 0.0093(16) -0.0041(16) 0.0050(16)
Ir1 0.03889(13) 0.03969(13) 0.04363(14) -0.00789(10) -0.00841(10) 0.00666(10)
Ir2 0.04073(14) 0.03998(13) 0.04487(14) 0.01021(10) 0.00994(10) -0.01064(10)
N1 0.031(2) 0.042(3) 0.040(3) 0.001(2) 0.0025(19) 0.004(2)
N2 0.040(3) 0.043(3) 0.036(2) 0.011(2) -0.007(2) 0.010(2)
N3 0.037(3) 0.048(3) 0.043(3) -0.002(2) 0.003(2) 0.010(2)
N4 0.037(3) 0.035(3) 0.046(3) -0.009(2) 0.002(2) 0.002(2)
N5 0.041(3) 0.035(3) 0.041(3) -0.007(2) 0.012(2) 0.012(2)
N6 0.054(3) 0.039(3) 0.047(3) 0.005(2) 0.003(2) 0.001(2)
N7 0.036(3) 0.045(3) 0.054(3) 0.007(2) 0.000(2) 0.009(2)
N8 0.046(3) 0.044(3) 0.044(3) -0.007(2) 0.016(2) -0.014(2)
P1 0.0442(9) 0.0440(9) 0.0460(9) -0.0059(7) 0.0075(7) -0.0056(7)
P2 0.0426(9) 0.0455(9) 0.0548(10) -0.0037(7) 0.0083(7) -0.0042(7)

loop_
_atom_type_symbol
_atom_type_description
_atom_type_scat_dispersion_real
_atom_type_scat_dispersion_imag
_atom_type_scat_source
C C 0.0033 0.0016 'International Tables Vol C Tables 4.2.6.8 and 6.1.1.4'
H H 0.0000 0.0000 'International Tables Vol C Tables 4.2.6.8 and 6.1.1.4'
B B 0.0013 0.0007 'International Tables Vol C Tables 4.2.6.8 and 6.1.1.4'
N N 0.0061 0.0033 'International Tables Vol C Tables 4.2.6.8 and 6.1.1.4'
F F 0.0171 0.0103 'International Tables Vol C Tables 4.2.6.8 and 6.1.1.4'
P P 0.1023 0.0942 'International Tables Vol C Tables 4.2.6.8 and 6.1.1.4'
Ir Ir -1.4442 7.9887 'International Tables Vol C Tables 4.2.6.8 and 6.1.1.4'
Cl Cl 0.1484 0.1585 'International Tables Vol C Tables 4.2.6.8 and 6.1.1.4'

loop_
_geom_angle_atom_site_label_1
_geom_angle_atom_site_label_2
_geom_angle_atom_site_label_3
_geom_angle
_geom_angle_site_symmetry_3
B7 B3 C23 108.1(5) .
B7 B3 C24 109.7(5) .
C23 B3 C24 57.9(3) .
B7 B3 B4 62.7(4) .
C23 B3 B4 60.0(4) .
C24 B3 B4 109.2(5) .
B7 B3 B11 58.2(4) .
C23 B3 B11 105.2(5) .
C24 B3 B11 61.7(4) .
B4 B3 B11 108.4(5) .
B7 B3 H3 120.7 .
C23 B3 H3 123.8 .
C24 B3 H3 120.7 .
B4 B3 H3 120.1 .
B11 B3 H3 122.9 .
C23 B4 B7 98.8(5) .
C23 B4 B6 57.7(4) .
B7 B4 B6 104.8(5) .
C23 B4 B3 57.2(4) .
B7 B4 B3 53.6(4) .
B6 B4 B3 103.5(5) .
C23 B4 B8 103.0(5) .
B7 B4 B8 63.9(4) .
B6 B4 B8 57.4(4) .
B3 B4 B8 105.8(5) .
C23 B4 H4 126.9 .
B7 B4 H4 125.0 .
B6 B4 H4 124.0 .
B3 B4 H4 125.1 .
B8 B4 H4 121.5 .
B9 B5 C23 95.7(4) .
B9 B5 B6 55.6(4) .
C23 B5 B6 56.9(4) .
B9 B5 C24 98.2(5) .
C23 B5 C24 55.2(3) .
B6 B5 C24 101.5(5) .
B9 B5 B10 53.5(4) .
C23 B5 B10 100.6(4) .
B6 B5 B10 100.6(5) .
C24 B5 B10 60.4(3) .
B9 B5 H5 130.0 .
C23 B5 H5 127.9 .
B6 B5 H5 125.3 .
C24 B5 H5 125.2 .
B10 B5 H5 125.2 .
B9 B6 C23 101.2(5) .
B9 B6 B8 61.1(4) .
C23 B6 B8 109.1(5) .
B9 B6 B4 107.5(5) .
C23 B6 B4 60.0(4) .
B8 B6 B4 62.8(4) .
B9 B6 B5 58.6(4) .
C23 B6 B5 61.5(4) .
B8 B6 B5 114.1(5) .
B4 B6 B5 114.2(5) .
B9 B6 H6 126.0 .
C23 B6 H6 124.5 .
B8 B6 H6 118.0 .
B4 B6 H6 119.0 .
B5 B6 H6 117.3 .
B3 B7 B11 67.4(5) .
B3 B7 B4 63.7(4) .
B11 B7 B4 116.1(5) .
B3 B7 B12 109.9(5) .
B11 B7 B12 54.3(4) .
B4 B7 B12 109.8(5) .
B3 B7 B8 110.2(5) .
B11 B7 B8 105.8(5) .
B4 B7 B8 59.5(4) .
B12 B7 B8 60.2(4) .
B3 B7 H7 116.9 .
B11 B7 H7 119.9 .
B4 B7 H7 117.7 .
B12 B7 H7 123.7 .
B8 B7 H7 123.4 .
B9 B8 B6 55.9(4) .
B9 B8 B4 101.3(5) .
B6 B8 B4 59.8(4) .
B9 B8 B12 56.5(4) .
B6 B8 B12 104.2(5) .
B4 B8 B12 106.7(5) .
B9 B8 B7 97.6(5) .
B6 B8 B7 101.0(5) .
B4 B8 B7 56.6(4) .
B12 B8 B7 59.5(4) .
B9 B8 H8 128.4 .
B6 B8 H8 124.5 .
B4 B8 H8 123.2 .
B12 B8 H8 122.1 .
B7 B8 H8 127.2 .
B6 B9 B10 122.6(6) .
B6 B9 B5 65.8(4) .
B10 B9 B5 70.5(5) .
B6 B9 B8 63.0(4) .
B10 B9 B8 118.6(6) .
B5 B9 B8 122.1(5) .
B6 B9 B12 119.4(5) .
B10 B9 B12 58.2(4) .
B5 B9 B12 120.6(6) .
B8 B9 B12 67.7(4) .
B6 B9 H9 114.3 .
B10 B9 H9 114.6 .
B5 B9 H9 110.2 .
B8 B9 H9 114.0 .
B12 B9 H9 116.6 .
B9 B10 B12 64.0(4) .
B9 B10 B11 103.5(5) .
B12 B10 B11 58.9(4) .
B9 B10 C24 97.7(5) .
B12 B10 C24 108.7(5) .
B11 B10 C24 61.4(4) .
B9 B10 B5 55.9(4) .
B12 B10 B5 113.0(5) .
B11 B10 B5 109.0(5) .
C24 B10 B5 57.5(3) .
B9 B10 H10 127.3 .
B12 B10 H10 117.5 .
B11 B10 H10 122.3 .
C24 B10 H10 125.4 .
B5 B10 H10 120.9 .
B12 B11 B7 69.6(5) .
B12 B11 B10 58.0(4) .
B7 B11 B10 112.2(6) .
B12 B11 B3 111.8(5) .
B7 B11 B3 54.5(4) .
B10 B11 B3 109.4(5) .
B12 B11 C24 109.8(5) .
B7 B11 C24 102.8(5) .
B10 B11 C24 63.5(4) .
B3 B11 C24 57.1(3) .
B12 B11 H11 117.0 .
B7 B11 H11 121.2 .
B10 B11 H11 119.5 .
B3 B11 H11 123.5 .
C24 B11 H11 123.7 .
B10 B12 B11 63.2(4) .
B10 B12 B9 57.9(4) .
B11 B12 B9 102.3(5) .
B10 B12 B7 105.8(5) .
B11 B12 B7 56.1(4) .
B9 B12 B7 97.7(5) .
B10 B12 B8 107.8(5) .
B11 B12 B8 107.3(5) .
B9 B12 B8 55.8(4) .
B7 B12 B8 60.3(4) .
B10 B12 H12 120.3 .
B11 B12 H12 122.6 .
B9 B12 H12 128.9 .
B7 B12 H12 126.3 .
B8 B12 H12 121.5 .
C25 B13 B14 58.3(4) .
C25 B13 B20 99.7(5) .
B14 B13 B20 107.2(5) .
C25 B13 B19 105.1(5) .
B14 B13 B19 58.9(4) .
B20 B13 B19 65.4(4) .
C25 B13 B16 56.7(4) .
B14 B13 B16 103.8(5) .
B20 B13 B16 53.5(4) .
B19 B13 B16 106.9(5) .
C25 B13 H13 126.4 .
B14 B13 H13 122.9 .
B20 B13 H13 123.9 .
B19 B13 H13 119.9 .
B16 B13 H13 125.6 .
B18 B14 C25 101.3(5) .
B18 B14 B19 61.2(4) .
C25 B14 B19 108.3(5) .
B18 B14 B15 59.8(4) .
C25 B14 B15 60.9(4) .
B19 B14 B15 114.8(5) .
B18 B14 B13 106.3(5) .
C25 B14 B13 60.0(4) .
B19 B14 B13 61.3(4) .
B15 B14 B13 113.5(5) .
B18 B14 H14 125.7 .
C25 B14 H14 124.8 .
B19 B14 H14 118.3 .
B15 B14 H14 117.0 .
B13 B14 H14 120.2 .
B18 B15 C25 96.5(5) .
B18 B15 B14 55.7(4) .
C25 B15 B14 58.1(4) .
B18 B15 C26 97.3(5) .
C25 B15 C26 55.9(4) .
B14 B15 C26 102.5(5) .
B18 B15 B17 53.5(4) .
C25 B15 B17 101.9(5) .
B14 B15 B17 101.7(5) .
C26 B15 B17 60.0(4) .
B18 B15 H15 130.4 .
C25 B15 H15 126.7 .
B14 B15 H15 124.4 .
C26 B15 H15 125.5 .
B17 B15 H15 124.7 .
B20 B16 C25 109.0(6) .
B20 B16 C26 110.1(5) .
C25 B16 C26 58.5(4) .
B20 B16 B21 58.5(4) .
C25 B16 B21 105.9(5) .
C26 B16 B21 61.5(4) .
B20 B16 B13 62.4(4) .
C25 B16 B13 59.5(4) .
C26 B16 B13 108.2(5) .
B21 B16 B13 107.2(5) .
B20 B16 H16 120.1 .
C25 B16 H16 123.0 .
C26 B16 H16 120.8 .
B21 B16 H16 123.0 .
B13 B16 H16 121.3 .
B22 B17 B18 64.3(4) .
B22 B17 B21 58.0(4) .
B18 B17 B21 101.0(6) .
B22 B17 C26 106.8(5) .
B18 B17 C26 95.6(5) .
B21 B17 C26 59.3(4) .
B22 B17 B15 112.1(6) .
B18 B17 B15 55.2(4) .
B21 B17 B15 105.3(5) .
C26 B17 B15 56.1(4) .
B22 B17 H17 117.7 .
B18 B17 H17 128.0 .
B21 B17 H17 124.7 .
C26 B17 H17 127.1 .
B15 B17 H17 122.3 .
B14 B18 B17 123.6(6) .
B14 B18 B15 64.5(4) .
B17 B18 B15 71.3(4) .
B14 B18 B19 63.5(4) .
B17 B18 B19 119.4(6) .
B15 B18 B19 121.0(6) .
B14 B18 B22 120.8(6) .
B17 B18 B22 57.1(4) .
B15 B18 B22 119.7(6) .
B19 B18 B22 69.1(4) .
B14 B18 H18 113.7 .
B17 B18 H18 114.0 .
B15 B18 H18 111.6 .
B19 B18 H18 113.3 .
B22 B18 H18 116.2 .
B18 B19 B14 55.4(4) .
B18 B19 B13 100.7(5) .
B14 B19 B13 59.7(4) .
B18 B19 B20 97.7(5) .
B14 B19 B20 101.5(5) .
B13 B19 B20 57.0(4) .
B18 B19 B22 56.1(4) .
B14 B19 B22 103.4(5) .
B13 B19 B22 106.3(5) .
B20 B19 B22 59.5(4) .
B18 B19 H19 128.8 .
B14 B19 H19 124.7 .
B13 B19 H19 123.3 .
B20 B19 H19 126.6 .
B22 B19 H19 122.6 .
B16 B20 B21 65.7(4) .
B16 B20 B13 64.1(4) .
B21 B20 B13 113.9(5) .
B16 B20 B22 107.9(5) .
B21 B20 B22 53.4(4) .
B13 B20 B22 108.2(5) .
B16 B20 B19 109.0(5) .
B21 B20 B19 104.9(5) .
B13 B20 B19 57.7(4) .
B22 B20 B19 61.0(4) .
B16 B20 H20 118.0 .
B21 B20 H20 121.3 .
B13 B20 H20 119.0 .
B22 B20 H20 124.3 .
B19 B20 H20 123.7 .
B22 B21 B20 71.6(5) .
B22 B21 B17 57.5(4) .
B20 B21 B17 114.6(6) .
B22 B21 B16 114.6(6) .
B20 B21 B16 55.8(4) .
B17 B21 B16 111.4(5) .
B22 B21 C26 110.3(5) .
B20 B21 C26 104.5(5) .
B17 B21 C26 64.1(4) .
B16 B21 C26 57.5(4) .
B22 B21 H21 116.0 .
B20 B21 H21 119.1 .
B17 B21 H21 118.7 .
B16 B21 H21 122.0 .
C26 B21 H21 123.6 .
B17 B22 B21 64.5(4) .
B17 B22 B18 58.5(4) .
B21 B22 B18 101.4(5) .
B17 B22 B20 107.1(5) .
B21 B22 B20 55.0(4) .
B18 B22 B20 96.9(5) .
B17 B22 B19 107.9(5) .
B21 B22 B19 104.9(5) .
B18 B22 B19 54.8(4) .
B20 B22 B19 59.5(4) .
B17 B22 H22 118.8 .
B21 B22 H22 123.5 .
B18 B22 H22 129.4 .
B20 B22 H22 126.5 .
B19 B22 H22 122.8 .
B28 B23 C61 96.9(5) .
B28 B23 B26 56.4(4) .
C61 B23 B26 58.2(4) .
B28 B23 C62 96.8(5) .
C61 B23 C62 55.9(3) .
B26 B23 C62 102.5(5) .
B28 B23 B29 52.1(4) .
C61 B23 B29 102.3(5) .
B26 B23 B29 101.2(5) .
C62 B23 B29 60.5(4) .
B28 B23 H23 130.7 .
C61 B23 H23 126.3 .
B26 B23 H23 124.3 .
C62 B23 H23 125.4 .
B29 B23 H23 125.0 .
B31 B24 C61 108.7(5) .
B31 B24 C62 110.2(6) .
C61 B24 C62 60.0(4) .
B31 B24 B25 61.3(4) .
C61 B24 B25 61.6(4) .
C62 B24 B25 112.0(5) .
B31 B24 B30 57.5(4) .
C61 B24 B30 108.3(5) .
C62 B24 B30 63.1(4) .
B25 B24 B30 108.4(5) .
B31 B24 H24 121.9 .
C61 B24 H24 121.6 .
C62 B24 H24 118.8 .
B25 B24 H24 119.6 .
B30 B24 H24 122.1 .
B26 B25 B31 104.6(5) .
B26 B25 C61 57.8(4) .
B31 B25 C61 97.7(5) .
B26 B25 B27 59.3(4) .
B31 B25 B27 63.7(4) .
C61 B25 B27 104.9(5) .
B26 B25 B24 101.7(5) .
B31 B25 B24 54.1(4) .
C61 B25 B24 54.8(4) .
B27 B25 B24 106.3(5) .
B26 B25 H25 124.1 .
B31 B25 H25 125.4 .
C61 B25 H25 127.3 .
B27 B25 H25 119.9 .
B24 B25 H25 126.3 .
B28 B26 C61 99.8(5) .
B28 B26 B25 105.9(6) .
C61 B26 B25 61.7(4) .
B28 B26 B27 61.2(4) .
C61 B26 B27 109.8(5) .
B25 B26 B27 61.8(4) .
B28 B26 B23 59.1(4) .
C61 B26 B23 59.6(4) .
B25 B26 B23 113.9(5) .
B27 B26 B23 115.0(5) .
B28 B26 H26 126.9 .
C61 B26 H26 124.7 .
B25 B26 H26 119.4 .
B27 B26 H26 117.5 .
B23 B26 H26 117.5 .
B28 B27 B26 55.9(4) .
B28 B27 B25 99.9(5) .
B26 B27 B25 58.9(4) .
B28 B27 B31 94.2(5) .
B26 B27 B31 99.4(5) .
B25 B27 B31 56.9(4) .
B28 B27 B32 53.5(4) .
B26 B27 B32 102.4(5) .
B25 B27 B32 107.1(5) .
B31 B27 B32 59.7(4) .
B28 B27 H27 130.6 .
B26 B27 H27 125.4 .
B25 B27 H27 123.0 .
B31 B27 H27 128.2 .
B32 B27 H27 122.8 .
B29 B28 B26 124.4(6) .
B29 B28 B32 58.7(4) .
B26 B28 B32 122.1(6) .
B29 B28 B23 72.0(4) .
B26 B28 B23 64.5(4) .
B32 B28 B23 122.5(5) .
B29 B28 B27 121.2(6) .
B26 B28 B27 62.8(5) .
B32 B28 B27 69.9(5) .
B23 B28 B27 121.2(6) .
B29 B28 H28 112.5 .
B26 B28 H28 114.0 .
B32 B28 H28 114.2 .
B23 B28 H28 110.6 .
B27 B28 H28 113.2 .
B32 B29 B28 62.5(4) .
B32 B29 B30 59.6(4) .
B28 B29 B30 102.0(5) .
B32 B29 C62 108.6(5) .
B28 B29 C62 96.3(5) .
B30 B29 C62 60.9(4) .
B32 B29 B23 111.8(5) .
B28 B29 B23 55.9(4) .
B30 B29 B23 107.3(5) .
C62 B29 B23 56.2(3) .
B32 B29 H29 117.7 .
B28 B29 H29 128.4 .
B30 B29 H29 122.8 .
C62 B29 H29 126.0 .
B23 B29 H29 121.8 .
B32 B30 B31 69.9(4) .
B32 B30 B29 56.7(4) .
B31 B30 B29 110.6(5) .
B32 B30 B24 111.4(5) .
B31 B30 B24 54.9(4) .
B29 B30 B24 107.1(5) .
B32 B30 C62 108.8(5) .
B31 B30 C62 100.5(5) .
B29 B30 C62 64.1(4) .
B24 B30 C62 54.1(4) .
B32 B30 H30 117.2 .
B31 B30 H30 121.7 .
B29 B30 H30 120.5 .
B24 B30 H30 124.7 .
C62 B30 H30 125.2 .
B24 B31 B30 67.7(4) .
B24 B31 B25 64.6(4) .
B30 B31 B25 119.1(6) .
B24 B31 B27 111.2(5) .
B30 B31 B27 109.3(5) .
B25 B31 B27 59.4(4) .
B24 B31 B32 109.6(5) .
B30 B31 B32 54.8(4) .
B25 B31 B32 111.1(5) .
B27 B31 B32 62.1(4) .
B24 B31 H31 117.0 .
B30 B31 H31 117.8 .
B25 B31 H31 116.5 .
B27 B31 H31 121.7 .
B32 B31 H31 123.5 .
B29 B32 B30 63.7(4) .
B29 B32 B28 58.8(4) .
B30 B32 B28 102.2(5) .
B29 B32 B31 104.9(5) .
B30 B32 B31 55.3(4) .
B28 B32 B31 95.2(5) .
B29 B32 B27 109.5(5) .
B30 B32 B27 106.3(5) .
B28 B32 B27 56.6(4) .
B31 B32 B27 58.2(4) .
B29 B32 H32 119.3 .
B30 B32 H32 122.8 .
B28 B32 H32 129.0 .
B31 B32 H32 128.5 .
B27 B32 H32 121.4 .
B37 B33 C63 109.1(5) .
B37 B33 C64 110.5(5) .
C63 B33 C64 58.2(3) .
B37 B33 B34 61.8(4) .
C63 B33 B34 61.7(4) .
C64 B33 B34 110.8(5) .
B37 B33 B41 58.4(4) .
C63 B33 B41 105.6(5) .
C64 B33 B41 61.8(4) .
B34 B33 B41 108.1(5) .
B37 B33 H33 120.6 .
C63 B33 H33 122.8 .
C64 B33 H33 120.0 .
B34 B33 H33 119.6 .
B41 B33 H33 123.2 .
B37 B34 C63 98.8(4) .
B37 B34 B33 54.7(4) .
C63 B34 B33 55.7(3) .
B37 B34 B38 63.1(4) .
C63 B34 B38 103.5(4) .
B33 B34 B38 105.7(5) .
B37 B34 B35 105.1(5) .
C63 B34 B35 57.6(3) .
B33 B34 B35 102.4(5) .
B38 B34 B35 58.6(4) .
B37 B34 H34 124.8 .
C63 B34 H34 127.2 .
B33 B34 H34 125.7 .
B38 B34 H34 121.2 .
B35 B34 H34 123.9 .
B39 B35 C63 101.7(5) .
B39 B35 B38 60.7(4) .
C63 B35 B38 106.7(5) .
B39 B35 B36 60.0(4) .
C63 B35 B36 60.5(4) .
B38 B35 B36 113.4(5) .
B39 B35 B34 106.2(5) .
C63 B35 B34 59.9(3) .
B38 B35 B34 60.3(4) .
B36 B35 B34 112.8(5) .
B39 B35 H35 125.2 .
C63 B35 H35 125.1 .
B38 B35 H35 119.8 .
B36 B35 H35 117.5 .
B34 B35 H35 120.5 .
B39 B36 C63 96.6(5) .
B39 B36 C64 99.0(5) .
C63 B36 C64 54.7(3) .
B39 B36 B35 55.6(4) .
C63 B36 B35 57.8(3) .
C64 B36 B35 101.9(4) .
B39 B36 B40 54.0(4) .
C63 B36 B40 102.0(5) .
C64 B36 B40 61.7(4) .
B35 B36 B40 101.7(5) .
B39 B36 H36 129.6 .
C63 B36 H36 127.3 .
C64 B36 H36 124.9 .
B35 B36 H36 124.9 .
B40 B36 H36 124.0 .
B33 B37 B41 66.0(4) .
B33 B37 B34 63.5(4) .
B41 B37 B34 115.2(5) .
B33 B37 B38 109.8(5) .
B41 B37 B38 105.9(5) .
B34 B37 B38 59.7(4) .
B33 B37 B42 110.2(5) .
B41 B37 B42 55.0(4) .
B34 B37 B42 111.1(5) .
B38 B37 B42 61.0(4) .
B33 B37 H37 117.7 .
B41 B37 H37 120.6 .
B34 B37 H37 117.6 .
B38 B37 H37 123.2 .
B42 B37 H37 122.5 .
B39 B38 B35 56.0(4) .
B39 B38 B34 103.2(5) .
B35 B38 B34 61.0(4) .
B39 B38 B37 99.2(5) .
B35 B38 B37 102.5(5) .
B34 B38 B37 57.2(4) .
B39 B38 B42 57.3(4) .
B35 B38 B42 105.1(5) .
B34 B38 B42 108.1(5) .
B37 B38 B42 59.8(4) .
B39 B38 H38 127.5 .
B35 B38 H38 123.9 .
B34 B38 H38 121.9 .
B37 B38 H38 126.4 .
B42 B38 H38 121.6 .
B35 B39 B40 121.2(6) .
B35 B39 B36 64.4(4) .
B40 B39 B36 68.8(4) .
B35 B39 B38 63.4(4) .
B40 B39 B38 117.6(6) .
B36 B39 B38 119.5(5) .
B35 B39 B42 118.7(5) .
B40 B39 B42 59.4(4) .
B36 B39 B42 118.8(5) .
B38 B39 B42 66.2(4) .
B35 B39 H39 114.8 .
B40 B39 H39 115.0 .
B36 B39 H39 112.9 .
B38 B39 H39 115.2 .
B42 B39 H39 116.8 .
B39 B40 B42 62.8(4) .
B39 B40 B41 101.7(5) .
B42 B40 B41 58.1(4) .
B39 B40 C64 97.0(4) .
B42 B40 C64 106.3(5) .
B41 B40 C64 59.5(4) .
B39 B40 B36 57.2(4) .
B42 B40 B36 111.9(5) .
B41 B40 B36 106.0(5) .
C64 B40 B36 56.0(3) .
B39 B40 H40 127.2 .
B42 B40 H40 118.7 .
B41 B40 H40 124.2 .
C64 B40 H40 126.9 .
B36 B40 H40 121.6 .
B42 B41 B37 68.5(4) .
B42 B41 B40 60.1(4) .
B37 B41 B40 113.9(5) .
B42 B41 B33 112.6(5) .
B37 B41 B33 55.6(4) .
B40 B41 B33 111.2(5) .
B42 B41 C64 112.6(5) .
B37 B41 C64 103.6(5) .
B40 B41 C64 65.4(4) .
B33 B41 C64 56.4(3) .
B42 B41 H41 116.0 .
B37 B41 H41 121.1 .
B40 B41 H41 117.3 .
B33 B41 H41 123.3 .
C64 B41 H41 122.7 .
B41 B42 B40 61.8(4) .
B41 B42 B39 100.7(5) .
B40 B42 B39 57.8(4) .
B41 B42 B37 56.5(4) .
B40 B42 B37 106.0(5) .
B39 B42 B37 98.1(5) .
B41 B42 B38 105.5(5) .
B40 B42 B38 107.8(5) .
B39 B42 B38 56.5(4) .
B37 B42 B38 59.2(4) .
B41 B42 H42 124.0 .
B40 B42 H42 120.5 .
B39 B42 H42 128.7 .
B37 B42 H42 125.9 .
B38 B42 H42 122.1 .
C2 C1 C6 117.0(6) .
C2 C1 Ir1 128.5(4) .
C6 C1 Ir1 114.4(4) .
C3 C2 C1 121.3(5) .
C3 C2 H2 119.4 .
C1 C2 H2 119.4 .
C4 C3 C2 119.2(5) .
C4 C3 C23 123.7(6) .
C2 C3 C23 117.1(5) .
C3 C4 C5 122.4(6) .
C3 C4 H4A 118.8 .
C5 C4 H4A 118.8 .
C4 C5 C6 119.3(5) .
C4 C5 H5A 120.4 .
C6 C5 H5A 120.4 .
C5 C6 C1 120.7(5) .
C5 C6 C7 125.0(5) .
C1 C6 C7 114.2(5) .
N1 C7 C8 122.8(5) .
N1 C7 C6 114.2(5) .
C8 C7 C6 122.8(6) .
C9 C8 C7 118.1(6) .
C9 C8 H8A 120.9 .
C7 C8 H8A 120.9 .
C8 C9 C10 121.8(5) .
C8 C9 H9A 119.1 .
C10 C9 H9A 119.1 .
C11 C10 C9 117.3(6) .
C11 C10 H10A 121.3 .
C9 C10 H10A 121.3 .
C10 C11 N1 124.1(6) .
C10 C11 H11A 118.0 .
N1 C11 H11A 118.0 .
C13 C12 C17 123.3(5) .
C13 C12 Ir1 128.7(4) .
C17 C12 Ir1 108.0(4) .
C12 C13 C14 119.7(5) .
C12 C13 H13A 120.2 .
C14 C13 H13A 120.2 .
C15 C14 C13 118.7(5) .
C15 C14 C25 120.4(5) .
C13 C14 C25 120.8(5) .
C16 C15 C14 121.3(5) .
C16 C15 H15A 119.4 .
C14 C15 H15A 119.4 .
C15 C16 C17 119.8(5) .
C15 C16 H16A 120.1 .
C17 C16 H16A 120.1 .
C18 C17 C12 121.0(5) .
C18 C17 C16 121.8(5) .
C12 C17 C16 117.1(5) .
N2 C18 C17 113.0(5) .
N2 C18 C19 119.8(5) .
C17 C18 C19 126.8(5) .
C20 C19 C18 119.0(5) .
C20 C19 H19A 120.5 .
C18 C19 H19A 120.5 .
C21 C20 C19 121.1(5) .
C21 C20 H20A 119.5 .
C19 C20 H20A 119.5 .
C20 C21 C22 118.9(5) .
C20 C21 H21A 120.6 .
C22 C21 H21A 120.6 .
N2 C22 C21 121.4(5) .
N2 C22 H22A 119.3 .
C21 C22 H22A 119.3 .
C3 C23 C24 120.2(5) .
C3 C23 B3 119.0(5) .
C24 C23 B3 62.7(4) .
C3 C23 B6 119.0(5) .
C24 C23 B6 111.7(4) .
B3 C23 B6 111.6(5) .
C3 C23 B4 114.7(5) .
C24 C23 B4 115.6(5) .
B3 C23 B4 62.8(4) .
B6 C23 B4 62.3(4) .
C3 C23 B5 117.3(5) .
C24 C23 B5 63.3(3) .
B3 C23 B5 115.5(4) .
B6 C23 B5 61.6(4) .
B4 C23 B5 116.3(4) .
C23 C24 B3 59.3(4) .
C23 C24 B5 61.5(4) .
B3 C24 B5 111.2(5) .
C23 C24 B11 105.8(4) .
B3 C24 B11 61.1(4) .
B5 C24 B11 107.7(4) .
C23 C24 B10 106.5(4) .
B3 C24 B10 105.8(4) .
B5 C24 B10 62.2(4) .
B11 C24 B10 55.1(4) .
C23 C24 H24A 122.6 .
B3 C24 H24A 120.5 .
B5 C24 H24A 119.1 .
B11 C24 H24A 123.8 .
B10 C24 H24A 124.3 .
C14 C25 C26 123.6(5) .
C14 C25 B16 120.8(5) .
C26 C25 B16 61.7(4) .
C14 C25 B14 116.5(5) .
C26 C25 B14 110.6(5) .
B16 C25 B14 112.1(5) .
C14 C25 B13 114.3(5) .
C26 C25 B13 114.3(5) .
B16 C25 B13 63.8(4) .
B14 C25 B13 61.7(4) .
C14 C25 B15 116.7(5) .
C26 C25 B15 63.2(4) .
B16 C25 B15 115.2(5) .
B14 C25 B15 61.0(4) .
B13 C25 B15 115.1(5) .
C25 C26 B16 59.8(4) .
C25 C26 B21 106.5(5) .
B16 C26 B21 61.0(4) .
C25 C26 B15 60.9(4) .
B16 C26 B15 111.7(5) .
B21 C26 B15 109.7(5) .
C25 C26 B17 108.8(5) .
B16 C26 B17 108.1(5) .
B21 C26 B17 56.7(4) .
B15 C26 B17 64.0(4) .
C25 C26 H26A 121.1 .
B16 C26 H26A 119.2 .
B21 C26 H26A 123.7 .
B15 C26 H26A 118.5 .
B17 C26 H26A 123.2 .
N3 C27 C28 119.5(6) .
N3 C27 H27A 120.3 .
C28 C27 H27A 120.3 .
C27 C28 C29 119.9(5) .
C27 C28 H28A 120.1 .
C29 C28 H28A 120.1 .
C30 C29 C28 120.7(6) .
C30 C29 H29A 119.7 .
C28 C29 H29A 119.7 .
C29 C30 C31 119.3(5) .
C29 C30 C35 121.9(6) .
C31 C30 C35 118.9(5) .
C32 C31 C30 120.1(6) .
C32 C31 N3 120.3(5) .
C30 C31 N3 119.6(5) .
C31 C32 C33 124.3(6) .
C31 C32 N4 116.4(5) .
C33 C32 N4 119.3(5) .
C32 C33 C36 123.0(6) .
C32 C33 C34 116.5(5) .
C36 C33 C34 120.3(6) .
C35 C34 C33 118.7(5) .
C35 C34 H34A 120.7 .
C33 C34 H34A 120.7 .
C34 C35 C30 121.3(6) .
C34 C35 H35A 119.3 .
C30 C35 H35A 119.3 .
C33 C36 C37 118.2(6) .
C33 C36 H36A 120.9 .
C37 C36 H36A 120.9 .
C38 C37 C36 119.3(6) .
C38 C37 H37A 120.4 .
C36 C37 H37A 120.4 .
N4 C38 C37 120.0(5) .
N4 C38 H38A 120.0 .
C37 C38 H38A 120.0 .
C40 C39 C44 119.9(5) .
C40 C39 Ir2 125.6(4) .
C44 C39 Ir2 114.3(4) .
C39 C40 C41 120.5(5) .
C39 C40 H40A 119.7 .
C41 C40 H40A 119.7 .
C42 C41 C40 119.7(6) .
C42 C41 C61 117.5(5) .
C40 C41 C61 122.7(5) .
C43 C42 C41 119.6(6) .
C43 C42 H42A 120.2 .
C41 C42 H42A 120.2 .
C44 C43 C42 119.9(6) .
C44 C43 H43 120.0 .
C42 C43 H43 120.0 .
C43 C44 C39 120.2(6) .
C43 C44 C45 122.9(6) .
C39 C44 C45 116.7(5) .
C46 C45 N5 120.0(5) .
C46 C45 C44 127.7(6) .
N5 C45 C44 112.3(5) .
C45 C46 C47 120.9(6) .
C45 C46 H46 119.6 .
C47 C46 H46 119.6 .
C48 C47 C46 120.0(6) .
C48 C47 H47 120.0 .
C46 C47 H47 120.0 .
C47 C48 C49 117.8(6) .
C47 C48 H48 121.1 .
C49 C48 H48 121.1 .
N5 C49 C48 121.4(5) .
N5 C49 H49 119.3 .
C48 C49 H49 119.3 .
C51 C50 C55 121.1(5) .
C51 C50 Ir2 126.6(5) .
C55 C50 Ir2 112.2(4) .
C50 C51 C52 119.1(6) .
C50 C51 H51 120.5 .
C52 C51 H51 120.5 .
C53 C52 C51 119.8(5) .
C53 C52 C63 122.6(5) .
C51 C52 C63 117.5(5) .
C54 C53 C52 121.1(5) .
C54 C53 H53 119.5 .
C52 C53 H53 119.5 .
C53 C54 C55 119.2(6) .
C53 C54 H54 120.4 .
C55 C54 H54 120.4 .
C54 C55 C50 119.6(5) .
C54 C55 C56 125.2(5) .
C50 C55 C56 115.0(5) .
C57 C56 N6 121.2(5) .
C57 C56 C55 123.3(5) .
N6 C56 C55 115.4(5) .
C56 C57 C58 119.3(6) .
C56 C57 H57 120.3 .
C58 C57 H57 120.3 .
C57 C58 C59 120.9(6) .
C57 C58 H58 119.6 .
C59 C58 H58 119.6 .
C60 C59 C58 118.5(6) .
C60 C59 H59 120.7 .
C58 C59 H59 120.7 .
C59 C60 N6 121.5(6) .
C59 C60 H60 119.2 .
N6 C60 H60 119.2 .
C41 C61 B24 121.8(5) .
C41 C61 C62 121.8(5) .
B24 C61 C62 60.7(4) .
C41 C61 B26 117.2(5) .
B24 C61 B26 110.8(5) .
C62 C61 B26 112.3(5) .
C41 C61 B23 115.8(5) .
B24 C61 B23 114.6(5) .
C62 C61 B23 64.4(4) .
B26 C61 B23 62.2(4) .
C41 C61 B25 115.6(5) .
B24 C61 B25 63.6(4) .
C62 C61 B25 114.3(5) .
B26 C61 B25 60.4(4) .
B23 C61 B25 115.0(5) .
C61 C62 B24 59.3(4) .
C61 C62 B23 59.7(4) .
B24 C62 B23 109.7(5) .
C61 C62 B30 107.6(4) .
B24 C62 B30 62.8(4) .
B23 C62 B30 108.3(4) .
C61 C62 B29 107.2(4) .
B24 C62 B29 106.8(4) .
B23 C62 B29 63.2(4) .
B30 C62 B29 55.0(4) .
C61 C62 H62A 121.7 .
B24 C62 H62A 121.2 .
B23 C62 H62A 118.6 .
B30 C62 H62A 123.8 .
B29 C62 H62A 123.5 .
C52 C63 C64 122.6(5) .
C52 C63 B33 120.4(5) .
C64 C63 B33 62.3(4) .
C52 C63 B35 116.5(5) .
C64 C63 B35 111.8(4) .
B33 C63 B35 111.9(5) .
C52 C63 B34 113.7(4) .
C64 C63 B34 114.9(4) .
B33 C63 B34 62.6(4) .
B35 C63 B34 62.6(4) .
C52 C63 B36 117.4(5) .
C64 C63 B36 63.2(4) .
B33 C63 B36 115.0(4) .
B35 C63 B36 61.7(4) .
B34 C63 B36 116.1(4) .
C63 C64 B33 59.5(3) .
C63 C64 B36 62.2(3) .
B33 C64 B36 112.0(5) .
C63 C64 B41 106.5(4) .
B33 C64 B41 61.8(4) .
B36 C64 B41 107.6(4) .
C63 C64 B40 108.0(4) .
B33 C64 B40 107.0(4) .
B36 C64 B40 62.3(4) .
B41 C64 B40 55.1(4) .
C63 C64 H64A 122.0 .
B33 C64 H64A 121.0 .
B36 C64 H64A 117.8 .
B41 C64 H64A 124.3 .
B40 C64 H64A 122.6 .
N7 C65 C66 120.3(5) .
N7 C65 H65 119.8 .
C66 C65 H65 119.8 .
C67 C66 C65 119.9(5) .
C67 C66 H66 120.0 .
C65 C66 H66 120.0 .
C68 C67 C66 120.8(6) .
C68 C67 H67 119.6 .
C66 C67 H67 119.6 .
C67 C68 C73 121.7(6) .
C67 C68 C69 120.4(5) .
C73 C68 C69 117.9(5) .
C70 C69 C68 123.2(5) .
C70 C69 N7 118.9(5) .
C68 C69 N7 117.9(5) .
N8 C70 C69 117.7(5) .
N8 C70 C71 123.1(5) .
C69 C70 C71 118.7(5) .
C70 C71 C72 120.4(6) .
C70 C71 C74 113.8(5) .
C72 C71 C74 125.3(5) .
C73 C72 C71 119.3(5) .
C73 C72 H72 120.4 .
C71 C72 H72 120.4 .
C68 C73 C72 120.5(5) .
C68 C73 H73 119.8 .
C72 C73 H73 119.8 .
C75 C74 C71 121.3(5) .
C75 C74 H74 119.3 .
C71 C74 H74 119.3 .
C74 C75 C76 117.9(5) .
C74 C75 H75 121.1 .
C76 C75 H75 121.1 .
N8 C76 C75 121.5(6) .
N8 C76 H76 119.2 .
C75 C76 H76 119.2 .
Cl1 C77 Cl2 118.7(4) .
Cl1 C77 H77A 107.6 .
Cl2 C77 H77A 107.6 .
Cl1 C77 H77B 107.6 .
Cl2 C77 H77B 107.6 .
H77A C77 H77B 107.1 .
Cl3 C78 Cl4 119.6(4) .
Cl3 C78 H78A 107.4 .
Cl4 C78 H78A 107.4 .
Cl3 C78 H78B 107.4 .
Cl4 C78 H78B 107.4 .
H78A C78 H78B 107.0 .
Cl5 C79 Cl6 119.2(4) .
Cl5 C79 H79A 107.5 .
Cl6 C79 H79A 107.5 .
Cl5 C79 H79B 107.5 .
Cl6 C79 H79B 107.5 .
H79A C79 H79B 107.0 .
Cl7 C80 Cl8 119.3(7) .
Cl7 C80 H80A 107.5 .
Cl8 C80 H80A 107.5 .
Cl7 C80 H80B 107.5 .
Cl8 C80 H80B 107.5 .
H80A C80 H80B 107.0 .
Cl10 C81 Cl9 118.5(8) .
Cl10 C81 H81A 107.7 .
Cl9 C81 H81A 107.7 .
Cl10 C81 H81B 107.7 .
Cl9 C81 H81B 107.7 .
H81A C81 H81B 107.1 .
Cl12 C82 Cl11 121.1(4) .
Cl12 C82 H82A 107.1 .
Cl11 C82 H82A 107.1 .
Cl12 C82 H82B 107.1 .
Cl11 C82 H82B 107.1 .
H82A C82 H82B 106.8 .
Cl13 C83 Cl14 122.2(4) .
Cl13 C83 H83A 106.8 .
Cl14 C83 H83A 106.8 .
Cl13 C83 H83B 106.8 .
Cl14 C83 H83B 106.8 .
H83A C83 H83B 106.6 .
Cl15 C84 Cl16 124.5(4) .
Cl15 C84 H84A 106.2 .
Cl16 C84 H84A 106.2 .
Cl15 C84 H84B 106.2 .
Cl16 C84 H84B 106.2 .
H84A C84 H84B 106.4 .
C84 Cl15 Cl15 120.7(2) 2_655
N1 Ir1 C1 80.5(2) .
N1 Ir1 N2 173.79(18) .
C1 Ir1 N2 94.5(2) .
N1 Ir1 C12 93.8(2) .
C1 Ir1 C12 89.9(3) .
N2 Ir1 C12 82.5(2) .
N1 Ir1 N4 95.55(17) .
C1 Ir1 N4 171.0(2) .
N2 Ir1 N4 89.91(17) .
C12 Ir1 N4 98.4(2) .
N1 Ir1 N3 87.47(17) .
C1 Ir1 N3 94.8(2) .
N2 Ir1 N3 96.66(17) .
C12 Ir1 N3 175.2(2) .
N4 Ir1 N3 76.90(18) .
N6 Ir2 C39 94.6(2) .
N6 Ir2 N5 171.63(19) .
C39 Ir2 N5 79.4(2) .
N6 Ir2 C50 82.2(2) .
C39 Ir2 C50 89.3(2) .
N5 Ir2 C50 91.9(2) .
N6 Ir2 N7 89.60(19) .
C39 Ir2 N7 174.4(2) .
N5 Ir2 N7 96.87(18) .
C50 Ir2 N7 94.9(2) .
N6 Ir2 N8 96.2(2) .
C39 Ir2 N8 98.03(19) .
N5 Ir2 N8 90.39(19) .
C50 Ir2 N8 172.6(2) .
N7 Ir2 N8 77.84(18) .
C7 N1 C11 115.8(4) .
C7 N1 Ir1 116.6(3) .
C11 N1 Ir1 127.5(4) .
C18 N2 C22 119.8(5) .
C18 N2 Ir1 114.3(3) .
C22 N2 Ir1 125.6(4) .
C27 N3 C31 121.1(5) .
C27 N3 Ir1 127.0(4) .
C31 N3 Ir1 111.8(4) .
C32 N4 C38 120.1(5) .
C32 N4 Ir1 114.6(4) .
C38 N4 Ir1 125.2(4) .
C49 N5 C45 119.9(5) .
C49 N5 Ir2 123.1(4) .
C45 N5 Ir2 116.9(4) .
C60 N6 C56 118.5(5) .
C60 N6 Ir2 126.1(4) .
C56 N6 Ir2 115.0(4) .
C65 N7 C69 120.6(5) .
C65 N7 Ir2 128.2(4) .
C69 N7 Ir2 111.1(3) .
C70 N8 C76 121.3(5) .
C70 N8 Ir2 114.2(4) .
C76 N8 Ir2 124.5(4) .
F6 P1 F3 176.6(2) .
F6 P1 F2 101.3(2) .
F3 P1 F2 77.34(19) .
F6 P1 F4 93.30(18) .
F3 P1 F4 83.55(19) .
F2 P1 F4 88.02(19) .
F6 P1 F1 89.90(19) .
F3 P1 F1 93.23(19) .
F2 P1 F1 90.50(18) .
F4 P1 F1 176.7(2) .
F6 P1 F5 78.48(19) .
F3 P1 F5 102.8(2) .
F2 P1 F5 179.0(2) .
F4 P1 F5 90.99(19) .
F1 P1 F5 90.51(18) .
F7 P2 F11 92.04(19) .
F7 P2 F10 175.3(2) .
F11 P2 F10 83.32(18) .
F7 P2 F8 84.99(19) .
F11 P2 F8 176.5(2) .
F10 P2 F8 99.61(19) .
F7 P2 F12 85.28(19) .
F11 P2 F12 84.10(19) .
F10 P2 F12 95.0(2) .
F8 P2 F12 97.51(19) .
F7 P2 F9 90.8(2) .
F11 P2 F9 91.84(19) .
F10 P2 F9 88.59(19) .
F8 P2 F9 86.33(19) .
F12 P2 F9 174.2(2) .

loop_
_geom_bond_atom_site_label_1
_geom_bond_atom_site_label_2
_geom_bond_distance
_geom_bond_site_symmetry_2
B3 B7 1.628(10) .
B3 C23 1.713(9) .
B3 C24 1.770(9) .
B3 B4 1.813(11) .
B3 B11 1.846(10) .
B3 H3 1.1200 .
B4 C23 1.765(9) .
B4 B7 1.798(10) .
B4 B6 1.804(10) .
B4 B8 1.856(10) .
B4 H4 1.1200 .
B5 B9 1.692(9) .
B5 C23 1.806(9) .
B5 B6 1.808(10) .
B5 C24 1.837(9) .
B5 B10 1.927(10) .
B5 H5 1.1200 .
B6 B9 1.635(9) .
B6 C23 1.722(9) .
B6 B8 1.760(10) .
B6 H6 1.1200 .
B7 B11 1.699(10) .
B7 B12 1.919(10) .
B7 B8 1.935(11) .
B7 H7 1.1200 .
B8 B9 1.730(10) .
B8 B12 1.934(11) .
B8 H8 1.1200 .
B9 B10 1.643(10) .
B9 B12 1.743(9) .
B9 H9 1.1200 .
B10 B12 1.648(11) .
B10 B11 1.735(10) .
B10 C24 1.894(9) .
B10 H10 1.1200 .
B11 B12 1.664(10) .
B11 C24 1.857(9) .
B11 H11 1.1200 .
B12 H12 1.1200 .
B13 C25 1.756(9) .
B13 B14 1.786(10) .
B13 B20 1.801(10) .
B13 B19 1.814(11) .
B13 B16 1.828(11) .
B13 H13 1.1200 .
B14 B18 1.629(10) .
B14 C25 1.725(9) .
B14 B19 1.771(9) .
B14 B15 1.778(10) .
B14 H14 1.1200 .
B15 B18 1.703(10) .
B15 C25 1.775(9) .
B15 C26 1.812(11) .
B15 B17 1.964(10) .
B15 H15 1.1200 .
B16 B20 1.634(10) .
B16 C25 1.704(9) .
B16 C26 1.736(10) .
B16 B21 1.799(10) .
B16 H16 1.1200 .
B17 B22 1.641(10) .
B17 B18 1.666(10) .
B17 B21 1.757(10) .
B17 C26 1.891(9) .
B17 H17 1.1200 .
B18 B19 1.735(11) .
B18 B22 1.761(10) .
B18 H18 1.1200 .
B19 B20 1.952(11) .
B19 B22 1.982(11) .
B19 H19 1.1200 .
B20 B21 1.684(10) .
B20 B22 1.951(11) .
B20 H20 1.1200 .
B21 B22 1.651(10) .
B21 C26 1.808(9) .
B21 H21 1.1200 .
B22 H22 1.1200 .
B23 B28 1.696(9) .
B23 C61 1.738(9) .
B23 B26 1.783(11) .
B23 C62 1.815(9) .
B23 B29 1.949(10) .
B23 H23 1.1200 .
B24 B31 1.628(10) .
B24 C61 1.655(9) .
B24 C62 1.678(9) .
B24 B25 1.816(10) .
B24 B30 1.841(11) .
B24 H24 1.1200 .
B25 B26 1.761(11) .
B25 B31 1.762(11) .
B25 C61 1.783(10) .
B25 B27 1.812(11) .
B25 H25 1.1200 .
B26 B28 1.646(10) .
B26 C61 1.714(9) .
B26 B27 1.768(11) .
B26 H26 1.1200 .
B27 B28 1.742(10) .
B27 B31 1.885(10) .
B27 B32 1.960(11) .
B27 H27 1.1200 .
B28 B29 1.617(10) .
B28 B32 1.678(10) .
B28 H28 1.1200 .
B29 B32 1.615(10) .
B29 B30 1.732(10) .
B29 C62 1.901(9) .
B29 H29 1.1200 .
B30 B32 1.668(10) .
B30 B31 1.678(10) .
B30 C62 1.847(9) .
B30 H30 1.1200 .
B31 B32 1.915(10) .
B31 H31 1.1200 .
B32 H32 1.1200 .
B33 B37 1.641(10) .
B33 C63 1.674(9) .
B33 C64 1.719(9) .
B33 B34 1.799(10) .
B33 B41 1.818(9) .
B33 H33 1.1200 .
B34 B37 1.771(10) .
B34 C63 1.784(8) .
B34 B38 1.819(9) .
B34 B35 1.831(10) .
B34 H34 1.1200 .
B35 B39 1.656(9) .
B35 C63 1.741(9) .
B35 B38 1.787(10) .
B35 B36 1.811(10) .
B35 H35 1.1200 .
B36 B39 1.739(9) .
B36 C63 1.790(8) .
B36 C64 1.806(9) .
B36 B40 1.929(10) .
B36 H36 1.1200 .
B37 B41 1.696(10) .
B37 B38 1.879(10) .
B37 B42 1.892(9) .
B37 H37 1.1200 .
B38 B39 1.743(10) .
B38 B42 1.914(10) .
B38 H38 1.1200 .
B39 B40 1.675(10) .
B39 B42 1.760(10) .
B39 H39 1.1200 .
B40 B42 1.703(10) .
B40 B41 1.730(11) .
B40 C64 1.918(9) .
B40 H40 1.1200 .
B41 B42 1.667(10) .
B41 C64 1.818(9) .
B41 H41 1.1200 .
B42 H42 1.1200 .
C1 C2 1.411(7) .
C1 C6 1.424(7) .
C1 Ir1 2.004(6) .
C2 C3 1.397(8) .
C2 H2 0.9500 .
C3 C4 1.356(8) .
C3 C23 1.488(8) .
C4 C5 1.374(7) .
C4 H4A 0.9500 .
C5 C6 1.393(8) .
C5 H5A 0.9500 .
C6 C7 1.424(8) .
C7 N1 1.386(7) .
C7 C8 1.389(7) .
C8 C9 1.368(8) .
C8 H8A 0.9500 .
C9 C10 1.396(8) .
C9 H9A 0.9500 .
C10 C11 1.366(8) .
C10 H10A 0.9500 .
C11 N1 1.388(7) .
C11 H11A 0.9500 .
C12 C13 1.355(8) .
C12 C17 1.422(7) .
C12 Ir1 2.027(6) .
C13 C14 1.447(7) .
C13 H13A 0.9500 .
C14 C15 1.418(7) .
C14 C25 1.469(8) .
C15 C16 1.386(8) .
C15 H15A 0.9500 .
C16 C17 1.463(8) .
C16 H16A 0.9500 .
C17 C18 1.379(8) .
C18 N2 1.372(7) .
C18 C19 1.423(7) .
C19 C20 1.388(8) .
C19 H19A 0.9500 .
C20 C21 1.373(8) .
C20 H20A 0.9500 .
C21 C22 1.396(7) .
C21 H21A 0.9500 .
C22 N2 1.379(7) .
C22 H22A 0.9500 .
C23 C24 1.688(8) .
C24 H24A 1.1000 .
C25 C26 1.681(8) .
C26 H26A 1.1000 .
C27 N3 1.373(7) .
C27 C28 1.375(8) .
C27 H27A 0.9500 .
C28 C29 1.405(8) .
C28 H28A 0.9500 .
C29 C30 1.373(8) .
C29 H29A 0.9500 .
C30 C31 1.391(8) .
C30 C35 1.395(8) .
C31 C32 1.358(8) .
C31 N3 1.392(7) .
C32 C33 1.362(8) .
C32 N4 1.386(7) .
C33 C36 1.382(8) .
C33 C34 1.467(8) .
C34 C35 1.393(8) .
C34 H34A 0.9500 .
C35 H35A 0.9500 .
C36 C37 1.411(8) .
C36 H36A 0.9500 .
C37 C38 1.406(8) .
C37 H37A 0.9500 .
C38 N4 1.395(7) .
C38 H38A 0.9500 .
C39 C40 1.369(8) .
C39 C44 1.410(8) .
C39 Ir2 2.024(6) .
C40 C41 1.404(8) .
C40 H40A 0.9500 .
C41 C42 1.402(8) .
C41 C61 1.534(8) .
C42 C43 1.401(8) .
C42 H42A 0.9500 .
C43 C44 1.387(8) .
C43 H43 0.9500 .
C44 C45 1.420(8) .
C45 C46 1.347(8) .
C45 N5 1.405(7) .
C46 C47 1.417(8) .
C46 H46 0.9500 .
C47 C48 1.399(8) .
C47 H47 0.9500 .
C48 C49 1.407(8) .
C48 H48 0.9500 .
C49 N5 1.376(7) .
C49 H49 0.9500 .
C50 C51 1.362(8) .
C50 C55 1.403(8) .
C50 Ir2 2.062(6) .
C51 C52 1.411(7) .
C51 H51 0.9500 .
C52 C53 1.387(8) .
C52 C63 1.433(7) .
C53 C54 1.375(8) .
C53 H53 0.9500 .
C54 C55 1.398(8) .
C54 H54 0.9500 .
C55 C56 1.483(8) .
C56 C57 1.367(9) .
C56 N6 1.382(7) .
C57 C58 1.370(8) .
C57 H57 0.9500 .
C58 C59 1.388(8) .
C58 H58 0.9500 .
C59 C60 1.371(8) .
C59 H59 0.9500 .
C60 N6 1.374(7) .
C60 H60 0.9500 .
C61 C62 1.666(8) .
C62 H62A 1.1000 .
C63 C64 1.651(8) .
C64 H64A 1.1000 .
C65 N7 1.354(7) .
C65 C66 1.399(8) .
C65 H65 0.9500 .
C66 C67 1.381(8) .
C66 H66 0.9500 .
C67 C68 1.375(8) .
C67 H67 0.9500 .
C68 C73 1.395(8) .
C68 C69 1.404(8) .
C69 C70 1.359(8) .
C69 N7 1.436(7) .
C70 N8 1.341(7) .
C70 C71 1.396(8) .
C71 C72 1.408(8) .
C71 C74 1.490(8) .
C72 C73 1.405(8) .
C72 H72 0.9500 .
C73 H73 0.9500 .
C74 C75 1.388(8) .
C74 H74 0.9500 .
C75 C76 1.391(8) .
C75 H75 0.9500 .
C76 N8 1.361(7) .
C76 H76 0.9500 .
C77 Cl1 1.732(7) .
C77 Cl2 1.781(7) .
C77 H77A 0.9900 .
C77 H77B 0.9900 .
C78 Cl3 1.727(6) .
C78 Cl4 1.788(6) .
C78 H78A 0.9900 .
C78 H78B 0.9900 .
C79 Cl5 1.703(6) .
C79 Cl6 1.776(6) .
C79 H79A 0.9900 .
C79 H79B 0.9900 .
C80 Cl7 1.772(11) .
C80 Cl8 1.776(12) .
C80 H80A 0.9900 .
C80 H80B 0.9900 .
C81 Cl10 1.722(13) .
C81 Cl9 1.809(14) .
C81 H81A 0.9900 .
C81 H81B 0.9900 .
C82 Cl12 1.750(6) .
C82 Cl11 1.776(6) .
C82 H82A 0.9900 .
C82 H82B 0.9900 .
C83 Cl13 1.764(7) .
C83 Cl14 1.767(7) .
C83 H83A 0.9900 .
C83 H83B 0.9900 .
C84 Cl15 1.751(6) .
C84 Cl16 1.764(6) .
C84 H84A 0.9900 .
C84 H84B 0.9900 .
Cl15 Cl15 1.818(3) 2_655
F1 P1 1.608(3) .
F2 P1 1.587(4) .
F3 P1 1.582(3) .
F4 P1 1.605(4) .
F5 P1 1.613(4) .
F6 P1 1.536(3) .
F7 P2 1.467(4) .
F8 P2 1.636(4) .
F9 P2 1.690(4) .
F10 P2 1.623(4) .
F11 P2 1.605(3) .
F12 P2 1.689(4) .
Ir1 N1 1.984(4) .
Ir1 N2 2.006(4) .
Ir1 N4 2.144(5) .
Ir1 N3 2.160(5) .
Ir2 N6 1.997(5) .
Ir2 N5 2.025(5) .
Ir2 N7 2.117(5) .
Ir2 N8 2.150(4) .

loop_
_geom_torsion_atom_site_label_1
_geom_torsion_atom_site_label_2
_geom_torsion_atom_site_label_3
_geom_torsion_atom_site_label_4
_geom_torsion
_geom_torsion_site_symmetry_4
B7 B3 B4 C23 134.5(5) .
C24 B3 B4 C23 31.7(4) .
B11 B3 B4 C23 97.3(5) .
C23 B3 B4 B7 -134.5(5) .
C24 B3 B4 B7 -102.8(5) .
B11 B3 B4 B7 -37.2(5) .
B7 B3 B4 B6 98.6(5) .
C23 B3 B4 B6 -36.0(4) .
C24 B3 B4 B6 -4.3(6) .
B11 B3 B4 B6 61.3(6) .
B7 B3 B4 B8 39.0(5) .
C23 B3 B4 B8 -95.5(5) .
C24 B3 B4 B8 -63.8(6) .
B11 B3 B4 B8 1.8(6) .
C23 B4 B6 B9 -93.1(5) .
B7 B4 B6 B9 -1.9(7) .
B3 B4 B6 B9 -57.3(6) .
B8 B4 B6 B9 43.0(5) .
B7 B4 B6 C23 91.1(5) .
B3 B4 B6 C23 35.8(4) .
B8 B4 B6 C23 136.1(5) .
C23 B4 B6 B8 -136.1(5) .
B7 B4 B6 B8 -44.9(5) .
B3 B4 B6 B8 -100.3(5) .
C23 B4 B6 B5 -30.2(4) .
B7 B4 B6 B5 60.9(6) .
B3 B4 B6 B5 5.5(6) .
B8 B4 B6 B5 105.8(6) .
C23 B5 B6 B9 126.2(5) .
C24 B5 B6 B9 92.1(5) .
B10 B5 B6 B9 30.4(4) .
B9 B5 B6 C23 -126.2(5) .
C24 B5 B6 C23 -34.1(4) .
B10 B5 B6 C23 -95.8(4) .
B9 B5 B6 B8 -26.8(5) .
C23 B5 B6 B8 99.4(6) .
C24 B5 B6 B8 65.3(6) .
B10 B5 B6 B8 3.6(6) .
B9 B5 B6 B4 -96.4(6) .
C23 B5 B6 B4 29.8(4) .
C24 B5 B6 B4 -4.4(6) .
B10 B5 B6 B4 -66.0(5) .
C23 B3 B7 B11 -97.0(5) .
C24 B3 B7 B11 -35.4(5) .
B4 B3 B7 B11 -137.5(5) .
C23 B3 B7 B4 40.5(5) .
C24 B3 B7 B4 102.1(5) .
B11 B3 B7 B4 137.5(5) .
C23 B3 B7 B12 -62.3(6) .
C24 B3 B7 B12 -0.8(7) .
B4 B3 B7 B12 -102.8(6) .
B11 B3 B7 B12 34.7(5) .
C23 B3 B7 B8 2.3(7) .
C24 B3 B7 B8 63.8(6) .
B4 B3 B7 B8 -38.2(5) .
B11 B3 B7 B8 99.3(5) .
C23 B4 B7 B3 -37.3(4) .
B6 B4 B7 B3 -96.1(5) .
B8 B4 B7 B3 -137.6(5) .
C23 B4 B7 B11 6.6(7) .
B6 B4 B7 B11 -52.1(7) .
B3 B4 B7 B11 44.0(5) .
B8 B4 B7 B11 -93.6(6) .
C23 B4 B7 B12 65.7(6) .
B6 B4 B7 B12 7.0(7) .
B3 B4 B7 B12 103.1(6) .
B8 B4 B7 B12 -34.5(5) .
C23 B4 B7 B8 100.3(5) .
B6 B4 B7 B8 41.5(4) .
B3 B4 B7 B8 137.6(5) .
C23 B6 B8 B9 92.6(5) .
B4 B6 B8 B9 132.0(6) .
B5 B6 B8 B9 26.1(5) .
B9 B6 B8 B4 -132.0(6) .
C23 B6 B8 B4 -39.5(5) .
B5 B6 B8 B4 -106.0(6) .
B9 B6 B8 B12 -30.8(5) .
C23 B6 B8 B12 61.8(6) .
B4 B6 B8 B12 101.3(5) .
B5 B6 B8 B12 -4.7(7) .
B9 B6 B8 B7 -91.8(5) .
C23 B6 B8 B7 0.8(6) .
B4 B6 B8 B7 40.3(4) .
B5 B6 B8 B7 -65.7(6) .
C23 B4 B8 B9 -1.8(6) .
B7 B4 B8 B9 91.7(5) .
B6 B4 B8 B9 -38.8(4) .
B3 B4 B8 B9 57.3(6) .
C23 B4 B8 B6 37.0(4) .
B7 B4 B8 B6 130.5(5) .
B3 B4 B8 B6 96.2(5) .
C23 B4 B8 B12 -60.0(6) .
B7 B4 B8 B12 33.5(5) .
B6 B4 B8 B12 -97.0(5) .
B3 B4 B8 B12 -0.8(6) .
C23 B4 B8 B7 -93.5(5) .
B6 B4 B8 B7 -130.5(5) .
B3 B4 B8 B7 -34.3(4) .
B3 B7 B8 B9 -58.5(6) .
B11 B7 B8 B9 12.7(5) .
B4 B7 B8 B9 -98.6(5) .
B12 B7 B8 B9 43.5(4) .
B3 B7 B8 B6 -1.9(6) .
B11 B7 B8 B6 69.3(5) .
B4 B7 B8 B6 -42.0(4) .
B12 B7 B8 B6 100.1(5) .
B3 B7 B8 B4 40.1(5) .
B11 B7 B8 B4 111.3(5) .
B12 B7 B8 B4 142.1(5) .
B3 B7 B8 B12 -102.0(6) .
B11 B7 B8 B12 -30.8(4) .
B4 B7 B8 B12 -142.1(5) .
C23 B6 B9 B10 2.4(8) .
B8 B6 B9 B10 108.1(7) .
B4 B6 B9 B10 64.3(7) .
B5 B6 B9 B10 -43.9(6) .
C23 B6 B9 B5 46.3(4) .
B8 B6 B9 B5 152.0(6) .
B4 B6 B9 B5 108.2(5) .
C23 B6 B9 B8 -105.7(5) .
B4 B6 B9 B8 -43.8(5) .
B5 B6 B9 B8 -152.0(6) .
C23 B6 B9 B12 -66.6(7) .
B8 B6 B9 B12 39.1(6) .
B4 B6 B9 B12 -4.7(8) .
B5 B6 B9 B12 -112.8(7) .
C23 B5 B9 B6 -42.8(4) .
C24 B5 B9 B6 -98.4(5) .
B10 B5 B9 B6 -141.8(5) .
C23 B5 B9 B10 99.0(5) .
B6 B5 B9 B10 141.8(5) .
C24 B5 B9 B10 43.4(4) .
C23 B5 B9 B8 -13.2(7) .
B6 B5 B9 B8 29.6(6) .
C24 B5 B9 B8 -68.8(7) .
B10 B5 B9 B8 -112.2(7) .
C23 B5 B9 B12 68.2(6) .
B6 B5 B9 B12 111.0(6) .
C24 B5 B9 B12 12.6(6) .
B10 B5 B9 B12 -30.7(5) .
B4 B8 B9 B6 40.9(5) .
B12 B8 B9 B6 143.5(5) .
B7 B8 B9 B6 98.2(5) .
B6 B8 B9 B10 -114.3(6) .
B4 B8 B9 B10 -73.4(6) .
B12 B8 B9 B10 29.2(5) .
B7 B8 B9 B10 -16.1(6) .
B6 B8 B9 B5 -30.4(6) .
B4 B8 B9 B5 10.5(8) .
B12 B8 B9 B5 113.1(7) .
B7 B8 B9 B5 67.8(7) .
B6 B8 B9 B12 -143.5(5) .
B4 B8 B9 B12 -102.6(5) .
B7 B8 B9 B12 -45.3(4) .
B6 B9 B10 B12 -106.7(7) .
B5 B9 B10 B12 -148.8(5) .
B8 B9 B10 B12 -32.1(5) .
B6 B9 B10 B11 -61.9(7) .
B5 B9 B10 B11 -104.0(5) .
B8 B9 B10 B11 12.7(7) .
B12 B9 B10 B11 44.8(4) .
B6 B9 B10 C24 0.4(7) .
B5 B9 B10 C24 -41.7(4) .
B8 B9 B10 C24 75.0(6) .
B12 B9 B10 C24 107.1(5) .
B6 B9 B10 B5 42.1(5) .
B8 B9 B10 B5 116.7(6) .
B12 B9 B10 B5 148.8(5) .
C23 B5 B10 B9 -89.3(5) .
B6 B5 B10 B9 -31.3(4) .
C24 B5 B10 B9 -128.6(5) .
B9 B5 B10 B12 30.4(5) .
C23 B5 B10 B12 -58.9(6) .
B6 B5 B10 B12 -0.9(6) .
C24 B5 B10 B12 -98.2(5) .
B9 B5 B10 B11 93.7(6) .
C23 B5 B10 B11 4.4(6) .
B6 B5 B10 B11 62.4(6) .
C24 B5 B10 B11 -34.8(5) .
B9 B5 B10 C24 128.6(5) .
C23 B5 B10 C24 39.3(4) .
B6 B5 B10 C24 97.3(5) .
B3 B7 B11 B12 138.8(5) .
B4 B7 B11 B12 96.5(6) .
B8 B7 B11 B12 33.1(5) .
B3 B7 B11 B10 98.6(6) .
B4 B7 B11 B10 56.2(7) .
B12 B7 B11 B10 -40.3(5) .
B8 B7 B11 B10 -7.1(6) .
B4 B7 B11 B3 -42.4(5) .
B12 B7 B11 B3 -138.8(5) .
B8 B7 B11 B3 -105.7(5) .
B3 B7 B11 C24 32.2(5) .
B4 B7 B11 C24 -10.2(7) .
B12 B7 B11 C24 -106.6(5) .
B8 B7 B11 C24 -73.5(5) .
B9 B10 B11 B12 -47.8(5) .
C24 B10 B11 B12 -139.2(5) .
B5 B10 B11 B12 -106.0(6) .
B9 B10 B11 B7 -2.2(7) .
B12 B10 B11 B7 45.6(5) .
C24 B10 B11 B7 -93.6(5) .
B5 B10 B11 B7 -60.4(6) .
B9 B10 B11 B3 56.4(6) .
B12 B10 B11 B3 104.1(6) .
C24 B10 B11 B3 -35.1(4) .
B5 B10 B11 B3 -1.8(7) .
B9 B10 B11 C24 91.5(5) .
B12 B10 B11 C24 139.2(5) .
B5 B10 B11 C24 33.3(4) .
B7 B3 B11 B12 -41.6(6) .
C23 B3 B11 B12 60.5(6) .
C24 B3 B11 B12 100.1(6) .
B4 B3 B11 B12 -2.4(7) .
C23 B3 B11 B7 102.2(6) .
C24 B3 B11 B7 141.7(6) .
B4 B3 B11 B7 39.3(5) .
B7 B3 B11 B10 -103.9(6) .
C23 B3 B11 B10 -1.8(7) .
C24 B3 B11 B10 37.8(5) .
B4 B3 B11 B10 -64.7(6) .
B7 B3 B11 C24 -141.7(6) .
C23 B3 B11 C24 -39.6(4) .
B4 B3 B11 C24 -102.5(5) .
B9 B10 B12 B11 126.8(5) .
C24 B10 B12 B11 37.2(5) .
B5 B10 B12 B11 99.0(5) .
B11 B10 B12 B9 -126.8(5) .
C24 B10 B12 B9 -89.5(5) .
B5 B10 B12 B9 -27.8(4) .
B9 B10 B12 B7 89.3(5) .
B11 B10 B12 B7 -37.5(5) .
C24 B10 B12 B7 -0.3(6) .
B5 B10 B12 B7 61.5(6) .
B9 B10 B12 B8 26.0(5) .
B11 B10 B12 B8 -100.8(5) .
C24 B10 B12 B8 -63.5(6) .
B5 B10 B12 B8 -1.8(7) .
B7 B11 B12 B10 -135.1(5) .
B3 B11 B12 B10 -99.9(6) .
C24 B11 B12 B10 -38.4(5) .
B7 B11 B12 B9 -91.1(5) .
B10 B11 B12 B9 44.0(5) .
B3 B11 B12 B9 -55.9(6) .
C24 B11 B12 B9 5.6(6) .
B10 B11 B12 B7 135.1(5) .
B3 B11 B12 B7 35.2(5) .
C24 B11 B12 B7 96.7(5) .
B7 B11 B12 B8 -33.4(5) .
B10 B11 B12 B8 101.7(5) .
B3 B11 B12 B8 1.8(7) .
C24 B11 B12 B8 63.3(6) .
B6 B9 B12 B10 112.3(7) .
B5 B9 B12 B10 34.6(6) .
B8 B9 B12 B10 149.7(5) .
B6 B9 B12 B11 65.2(7) .
B10 B9 B12 B11 -47.0(5) .
B5 B9 B12 B11 -12.5(7) .
B8 B9 B12 B11 102.7(5) .
B6 B9 B12 B7 8.4(7) .
B10 B9 B12 B7 -103.9(5) .
B5 B9 B12 B7 -69.3(6) .
B8 B9 B12 B7 45.8(5) .
B6 B9 B12 B8 -37.4(5) .
B10 B9 B12 B8 -149.7(5) .
B5 B9 B12 B8 -115.1(6) .
B3 B7 B12 B10 0.7(7) .
B11 B7 B12 B10 40.9(5) .
B4 B7 B12 B10 -67.6(6) .
B8 B7 B12 B10 -101.8(5) .
B3 B7 B12 B11 -40.2(5) .
B4 B7 B12 B11 -108.5(6) .
B8 B7 B12 B11 -142.7(5) .
B3 B7 B12 B9 59.4(6) .
B11 B7 B12 B9 99.6(5) .
B4 B7 B12 B9 -8.9(6) .
B8 B7 B12 B9 -43.1(4) .
B3 B7 B12 B8 102.5(6) .
B11 B7 B12 B8 142.7(5) .
B4 B7 B12 B8 34.2(5) .
B9 B8 B12 B10 -26.7(5) .
B6 B8 B12 B10 3.8(6) .
B4 B8 B12 B10 66.0(6) .
B7 B8 B12 B10 98.4(5) .
B9 B8 B12 B11 -93.3(6) .
B6 B8 B12 B11 -62.8(6) .
B4 B8 B12 B11 -0.6(6) .
B7 B8 B12 B11 31.8(5) .
B6 B8 B12 B9 30.5(5) .
B4 B8 B12 B9 92.7(5) .
B7 B8 B12 B9 125.1(5) .
B9 B8 B12 B7 -125.1(5) .
B6 B8 B12 B7 -94.6(5) .
B4 B8 B12 B7 -32.4(4) .
C25 B13 B14 B18 -93.9(5) .
B20 B13 B14 B18 -3.0(7) .
B19 B13 B14 B18 42.9(5) .
B16 B13 B14 B18 -58.6(6) .
B20 B13 B14 C25 90.9(5) .
B19 B13 B14 C25 136.8(5) .
B16 B13 B14 C25 35.3(4) .
C25 B13 B14 B19 -136.8(5) .
B20 B13 B14 B19 -45.9(5) .
B16 B13 B14 B19 -101.5(5) .
C25 B13 B14 B15 -30.3(5) .
B20 B13 B14 B15 60.6(6) .
B19 B13 B14 B15 106.5(6) .
B16 B13 B14 B15 5.0(7) .
C25 B14 B15 B18 -125.8(5) .
B19 B14 B15 B18 -27.8(6) .
B13 B14 B15 B18 -95.8(6) .
B18 B14 B15 C25 125.8(5) .
B19 B14 B15 C25 98.0(6) .
B13 B14 B15 C25 30.0(5) .
B18 B14 B15 C26 90.4(5) .
C25 B14 B15 C26 -35.4(4) .
B19 B14 B15 C26 62.5(6) .
B13 B14 B15 C26 -5.4(6) .
B18 B14 B15 B17 28.9(5) .
C25 B14 B15 B17 -96.9(5) .
B19 B14 B15 B17 1.1(7) .
B13 B14 B15 B17 -66.9(6) .
C25 B13 B16 B20 137.3(6) .
B14 B13 B16 B20 101.3(6) .
B19 B13 B16 B20 40.1(5) .
B14 B13 B16 C25 -36.0(4) .
B20 B13 B16 C25 -137.3(6) .
B19 B13 B16 C25 -97.3(5) .
C25 B13 B16 C26 33.7(4) .
B14 B13 B16 C26 -2.3(6) .
B20 B13 B16 C26 -103.6(6) .
B19 B13 B16 C26 -63.6(6) .
C25 B13 B16 B21 98.6(5) .
B14 B13 B16 B21 62.6(6) .
B20 B13 B16 B21 -38.7(5) .
B19 B13 B16 B21 1.3(6) .
B18 B15 B17 B22 31.7(5) .
C25 B15 B17 B22 -57.6(6) .
B14 B15 B17 B22 1.9(7) .
C26 B15 B17 B22 -95.9(6) .
C25 B15 B17 B18 -89.3(5) .
B14 B15 B17 B18 -29.8(5) .
C26 B15 B17 B18 -127.6(5) .
B18 B15 B17 B21 92.9(6) .
C25 B15 B17 B21 3.6(6) .
B14 B15 B17 B21 63.1(6) .
C26 B15 B17 B21 -34.7(4) .
B18 B15 B17 C26 127.6(5) .
C25 B15 B17 C26 38.3(4) .
B14 B15 B17 C26 97.8(5) .
C25 B14 B18 B17 4.2(8) .
B19 B14 B18 B17 109.1(7) .
B15 B14 B18 B17 -42.0(6) .
B13 B14 B18 B17 66.0(8) .
C25 B14 B18 B15 46.3(5) .
B19 B14 B18 B15 151.1(6) .
B13 B14 B18 B15 108.0(6) .
C25 B14 B18 B19 -104.8(5) .
B15 B14 B18 B19 -151.1(6) .
B13 B14 B18 B19 -43.0(5) .
C25 B14 B18 B22 -64.5(7) .
B19 B14 B18 B22 40.3(6) .
B15 B14 B18 B22 -110.8(7) .
B13 B14 B18 B22 -2.7(8) .
B22 B17 B18 B14 -107.7(7) .
B21 B17 B18 B14 -61.4(7) .
C26 B17 B18 B14 -1.7(7) .
B15 B17 B18 B14 39.6(6) .
B22 B17 B18 B15 -147.3(6) .
B21 B17 B18 B15 -101.1(5) .
C26 B17 B18 B15 -41.3(4) .
B22 B17 B18 B19 -31.7(6) .
B21 B17 B18 B19 14.6(7) .
C26 B17 B18 B19 74.3(6) .
B15 B17 B18 B19 115.6(7) .
B21 B17 B18 B22 46.2(4) .
C26 B17 B18 B22 106.0(5) .
B15 B17 B18 B22 147.3(6) .
C25 B15 B18 B14 -43.9(4) .
C26 B15 B18 B14 -100.2(5) .
B17 B15 B18 B14 -143.9(6) .
C25 B15 B18 B17 100.1(5) .
B14 B15 B18 B17 143.9(6) .
C26 B15 B18 B17 43.8(4) .
C25 B15 B18 B19 -13.6(7) .
B14 B15 B18 B19 30.3(6) .
C26 B15 B18 B19 -69.9(7) .
B17 B15 B18 B19 -113.6(7) .
C25 B15 B18 B22 68.6(7) .
B14 B15 B18 B22 112.4(7) .
C26 B15 B18 B22 12.3(7) .
B17 B15 B18 B22 -31.5(5) .
B17 B18 B19 B14 -115.3(7) .
B15 B18 B19 B14 -30.6(6) .
B22 B18 B19 B14 -143.5(6) .
B14 B18 B19 B13 41.0(5) .
B17 B18 B19 B13 -74.3(7) .
B15 B18 B19 B13 10.4(8) .
B22 B18 B19 B13 -102.5(5) .
B14 B18 B19 B20 98.7(5) .
B17 B18 B19 B20 -16.6(7) .
B15 B18 B19 B20 68.1(7) .
B22 B18 B19 B20 -44.8(4) .
B14 B18 B19 B22 143.5(6) .
B17 B18 B19 B22 28.2(5) .
B15 B18 B19 B22 112.9(7) .
C25 B14 B19 B18 93.1(6) .
B15 B14 B19 B18 27.4(6) .
B13 B14 B19 B18 131.7(6) .
B18 B14 B19 B13 -131.7(6) .
C25 B14 B19 B13 -38.6(5) .
B15 B14 B19 B13 -104.3(6) .
B18 B14 B19 B20 -91.5(5) .
C25 B14 B19 B20 1.6(6) .
B15 B14 B19 B20 -64.1(7) .
B13 B14 B19 B20 40.2(5) .
B18 B14 B19 B22 -30.5(5) .
C25 B14 B19 B22 62.6(6) .
B15 B14 B19 B22 -3.0(7) .
B13 B14 B19 B22 101.3(5) .
C25 B13 B19 B18 -1.6(6) .
B14 B13 B19 B18 -38.7(5) .
B20 B13 B19 B18 92.3(5) .
B16 B13 B19 B18 57.6(6) .
C25 B13 B19 B14 37.1(5) .
B20 B13 B19 B14 131.0(5) .
B16 B13 B19 B14 96.3(5) .
C25 B13 B19 B20 -93.9(5) .
B14 B13 B19 B20 -131.0(5) .
B16 B13 B19 B20 -34.7(4) .
C25 B13 B19 B22 -59.1(6) .
B14 B13 B19 B22 -96.2(5) .
B20 B13 B19 B22 34.7(4) .
B16 B13 B19 B22 0.0(6) .
C25 B16 B20 B21 -97.3(6) .
C26 B16 B20 B21 -34.9(5) .
B13 B16 B20 B21 -135.5(5) .
C25 B16 B20 B13 38.2(5) .
C26 B16 B20 B13 100.6(6) .
B21 B16 B20 B13 135.5(5) .
C25 B16 B20 B22 -63.8(6) .
C26 B16 B20 B22 -1.4(7) .
B21 B16 B20 B22 33.5(5) .
B13 B16 B20 B22 -102.0(5) .
C25 B16 B20 B19 0.9(7) .
C26 B16 B20 B19 63.4(7) .
B21 B16 B20 B19 98.3(6) .
B13 B16 B20 B19 -37.3(5) .
C25 B13 B20 B16 -35.1(5) .
B14 B13 B20 B16 -94.7(5) .
B19 B13 B20 B16 -137.4(5) .
C25 B13 B20 B21 9.2(7) .
B14 B13 B20 B21 -50.4(7) .
B19 B13 B20 B21 -93.1(6) .
B16 B13 B20 B21 44.3(6) .
C25 B13 B20 B22 66.5(6) .
B14 B13 B20 B22 6.8(6) .
B19 B13 B20 B22 -35.8(5) .
B16 B13 B20 B22 101.6(5) .
C25 B13 B20 B19 102.3(5) .
B14 B13 B20 B19 42.6(5) .
B16 B13 B20 B19 137.4(5) .
B18 B19 B20 B16 -57.7(6) .
B14 B19 B20 B16 -1.6(7) .
B13 B19 B20 B16 40.1(5) .
B22 B19 B20 B16 -100.4(6) .
B18 B19 B20 B21 11.3(6) .
B14 B19 B20 B21 67.4(6) .
B13 B19 B20 B21 109.1(5) .
B22 B19 B20 B21 -31.5(4) .
B18 B19 B20 B13 -97.8(5) .
B14 B19 B20 B13 -41.7(5) .
B22 B19 B20 B13 -140.6(5) .
B18 B19 B20 B22 42.8(4) .
B14 B19 B20 B22 98.9(5) .
B13 B19 B20 B22 140.6(5) .
B16 B20 B21 B22 139.1(6) .
B13 B20 B21 B22 95.5(6) .
B19 B20 B21 B22 34.7(5) .
B16 B20 B21 B17 100.0(6) .
B13 B20 B21 B17 56.4(7) .
B22 B20 B21 B17 -39.1(5) .
B19 B20 B21 B17 -4.4(7) .
B13 B20 B21 B16 -43.6(5) .
B22 B20 B21 B16 -139.1(6) .
B19 B20 B21 B16 -104.4(5) .
B16 B20 B21 C26 32.2(5) .
B13 B20 B21 C26 -11.4(7) .
B22 B20 B21 C26 -106.9(6) .
B19 B20 B21 C26 -72.2(6) .
B18 B17 B21 B22 -50.1(5) .
C26 B17 B21 B22 -140.1(6) .
B15 B17 B21 B22 -106.8(6) .
B22 B17 B21 B20 45.3(6) .
B18 B17 B21 B20 -4.9(7) .
C26 B17 B21 B20 -94.8(6) .
B15 B17 B21 B20 -61.5(6) .
B22 B17 B21 B16 106.3(6) .
B18 B17 B21 B16 56.2(6) .
C26 B17 B21 B16 -33.8(5) .
B15 B17 B21 B16 -0.5(7) .
B22 B17 B21 C26 140.1(6) .
B18 B17 B21 C26 90.0(5) .
B15 B17 B21 C26 33.3(4) .
B20 B16 B21 B22 -43.1(6) .
C25 B16 B21 B22 59.8(7) .
C26 B16 B21 B22 99.2(6) .
B13 B16 B21 B22 -2.5(7) .
C25 B16 B21 B20 102.9(6) .
C26 B16 B21 B20 142.3(6) .
B13 B16 B21 B20 40.6(5) .
B20 B16 B21 B17 -106.0(6) .
C25 B16 B21 B17 -3.1(7) .
C26 B16 B21 B17 36.4(5) .
B13 B16 B21 B17 -65.4(6) .
B20 B16 B21 C26 -142.3(6) .
C25 B16 B21 C26 -39.4(4) .
B13 B16 B21 C26 -101.8(5) .
B18 B17 B22 B21 123.3(5) .
C26 B17 B22 B21 35.2(5) .
B15 B17 B22 B21 94.7(6) .
B21 B17 B22 B18 -123.3(5) .
C26 B17 B22 B18 -88.1(5) .
B15 B17 B22 B18 -28.6(5) .
B18 B17 B22 B20 87.6(5) .
B21 B17 B22 B20 -35.7(5) .
C26 B17 B22 B20 -0.5(6) .
B15 B17 B22 B20 59.0(6) .
B18 B17 B22 B19 24.9(5) .
B21 B17 B22 B19 -98.4(6) .
C26 B17 B22 B19 -63.2(6) .
B15 B17 B22 B19 -3.7(7) .
B20 B21 B22 B17 -137.1(5) .
B16 B21 B22 B17 -100.5(6) .
C26 B21 B22 B17 -37.9(5) .
B20 B21 B22 B18 -90.4(5) .
B17 B21 B22 B18 46.7(5) .
B16 B21 B22 B18 -53.9(7) .
C26 B21 B22 B18 8.7(7) .
B17 B21 B22 B20 137.1(5) .
B16 B21 B22 B20 36.6(5) .
C26 B21 B22 B20 99.2(5) .
B20 B21 B22 B19 -34.1(5) .
B17 B21 B22 B19 103.0(5) .
B16 B21 B22 B19 2.5(7) .
C26 B21 B22 B19 65.1(6) .
B14 B18 B22 B17 112.4(7) .
B15 B18 B22 B17 36.1(6) .
B19 B18 B22 B17 150.7(6) .
B14 B18 B22 B21 62.0(7) .
B17 B18 B22 B21 -50.3(5) .
B15 B18 B22 B21 -14.3(8) .
B19 B18 B22 B21 100.3(6) .
B14 B18 B22 B20 6.5(7) .
B17 B18 B22 B20 -105.9(5) .
B15 B18 B22 B20 -69.8(7) .
B19 B18 B22 B20 44.8(5) .
B14 B18 B22 B19 -38.3(6) .
B17 B18 B22 B19 -150.7(6) .
B15 B18 B22 B19 -114.6(7) .
B16 B20 B22 B17 1.2(7) .
B21 B20 B22 B17 40.0(5) .
B13 B20 B22 B17 -66.7(6) .
B19 B20 B22 B17 -101.0(5) .
B16 B20 B22 B21 -38.8(5) .
B13 B20 B22 B21 -106.7(6) .
B19 B20 B22 B21 -141.1(5) .
B16 B20 B22 B18 60.3(6) .
B21 B20 B22 B18 99.1(5) .
B13 B20 B22 B18 -7.5(6) .
B19 B20 B22 B18 -41.9(4) .
B16 B20 B22 B19 102.2(5) .
B21 B20 B22 B19 141.1(5) .
B13 B20 B22 B19 34.4(4) .
B18 B19 B22 B17 -26.1(5) .
B14 B19 B22 B17 4.1(7) .
B13 B19 B22 B17 66.1(6) .
B20 B19 B22 B17 99.7(5) .
B18 B19 B22 B21 -93.6(6) .
B14 B19 B22 B21 -63.4(6) .
B13 B19 B22 B21 -1.5(6) .
B20 B19 B22 B21 32.2(4) .
B14 B19 B22 B18 30.2(5) .
B13 B19 B22 B18 92.1(5) .
B20 B19 B22 B18 125.8(5) .
B18 B19 B22 B20 -125.8(5) .
B14 B19 B22 B20 -95.6(5) .
B13 B19 B22 B20 -33.7(4) .
B31 B24 B25 B26 99.6(6) .
C61 B24 B25 B26 -35.8(5) .
C62 B24 B25 B26 -2.1(7) .
B30 B24 B25 B26 65.6(6) .
C61 B24 B25 B31 -135.4(6) .
C62 B24 B25 B31 -101.7(6) .
B30 B24 B25 B31 -34.0(5) .
B31 B24 B25 C61 135.4(6) .
C62 B24 B25 C61 33.7(5) .
B30 B24 B25 C61 101.4(5) .
B31 B24 B25 B27 38.5(5) .
C61 B24 B25 B27 -96.9(5) .
C62 B24 B25 B27 -63.2(7) .
B30 B24 B25 B27 4.5(7) .
B31 B25 B26 B28 -2.7(6) .
C61 B25 B26 B28 -92.7(5) .
B27 B25 B26 B28 43.9(5) .
B24 B25 B26 B28 -58.3(6) .
B31 B25 B26 C61 90.0(5) .
B27 B25 B26 C61 136.6(5) .
B24 B25 B26 C61 34.4(4) .
B31 B25 B26 B27 -46.6(5) .
C61 B25 B26 B27 -136.6(5) .
B24 B25 B26 B27 -102.2(5) .
B31 B25 B26 B23 60.1(7) .
C61 B25 B26 B23 -29.9(5) .
B27 B25 B26 B23 106.7(6) .
B24 B25 B26 B23 4.5(7) .
C61 B23 B26 B28 125.5(5) .
C62 B23 B26 B28 89.9(5) .
B29 B23 B26 B28 27.9(5) .
B28 B23 B26 C61 -125.5(5) .
C62 B23 B26 C61 -35.6(4) .
B29 B23 B26 C61 -97.6(5) .
B28 B23 B26 B25 -94.9(6) .
C61 B23 B26 B25 30.6(5) .
C62 B23 B26 B25 -5.0(7) .
B29 B23 B26 B25 -67.0(6) .
B28 B23 B26 B27 -26.2(5) .
C61 B23 B26 B27 99.2(6) .
C62 B23 B26 B27 63.6(6) .
B29 B23 B26 B27 1.6(7) .
C61 B26 B27 B28 90.4(6) .
B25 B26 B27 B28 130.5(5) .
B23 B26 B27 B28 25.7(5) .
B28 B26 B27 B25 -130.5(5) .
C61 B26 B27 B25 -40.1(5) .
B23 B26 B27 B25 -104.9(6) .
B28 B26 B27 B31 -88.7(5) .
C61 B26 B27 B31 1.7(6) .
B25 B26 B27 B31 41.8(5) .
B23 B26 B27 B31 -63.1(6) .
B28 B26 B27 B32 -27.9(5) .
C61 B26 B27 B32 62.5(6) .
B25 B26 B27 B32 102.6(5) .
B23 B26 B27 B32 -2.2(7) .
B26 B25 B27 B28 -39.7(5) .
B31 B25 B27 B28 88.6(5) .
C61 B25 B27 B28 -2.7(6) .
B24 B25 B27 B28 54.3(6) .
B31 B25 B27 B26 128.3(5) .
C61 B25 B27 B26 37.0(5) .
B24 B25 B27 B26 94.1(5) .
B26 B25 B27 B31 -128.3(5) .
C61 B25 B27 B31 -91.3(5) .
B24 B25 B27 B31 -34.3(5) .
B26 B25 B27 B32 -94.4(5) .
B31 B25 B27 B32 33.9(5) .
C61 B25 B27 B32 -57.4(6) .
B24 B25 B27 B32 -0.3(7) .
C61 B26 B28 B29 3.4(8) .
B25 B26 B28 B29 66.6(8) .
B27 B26 B28 B29 110.7(7) .
B23 B26 B28 B29 -42.1(6) .
C61 B26 B28 B32 -68.3(7) .
B25 B26 B28 B32 -5.1(8) .
B27 B26 B28 B32 39.0(6) .
B23 B26 B28 B32 -113.8(6) .
C61 B26 B28 B23 45.4(5) .
B25 B26 B28 B23 108.6(5) .
B27 B26 B28 B23 152.8(5) .
C61 B26 B28 B27 -107.4(5) .
B25 B26 B28 B27 -44.2(5) .
B23 B26 B28 B27 -152.8(5) .
C61 B23 B28 B29 100.3(5) .
B26 B23 B28 B29 144.5(6) .
C62 B23 B28 B29 43.9(5) .
C61 B23 B28 B26 -44.2(5) .
C62 B23 B28 B26 -100.6(5) .
B29 B23 B28 B26 -144.5(6) .
C61 B23 B28 B32 68.9(7) .
B26 B23 B28 B32 113.2(7) .
C62 B23 B28 B32 12.6(7) .
B29 B23 B28 B32 -31.3(6) .
C61 B23 B28 B27 -15.9(7) .
B26 B23 B28 B27 28.4(6) .
C62 B23 B28 B27 -72.2(7) .
B29 B23 B28 B27 -116.1(7) .
B26 B27 B28 B29 -115.6(7) .
B25 B27 B28 B29 -74.3(7) .
B31 B27 B28 B29 -17.2(7) .
B32 B27 B28 B29 29.7(5) .
B25 B27 B28 B26 41.4(5) .
B31 B27 B28 B26 98.5(5) .
B32 B27 B28 B26 145.4(5) .
B26 B27 B28 B32 -145.4(5) .
B25 B27 B28 B32 -104.0(5) .
B31 B27 B28 B32 -46.9(4) .
B26 B27 B28 B23 -28.8(6) .
B25 B27 B28 B23 12.6(7) .
B31 B27 B28 B23 69.7(7) .
B32 B27 B28 B23 116.5(7) .
B26 B28 B29 B32 -109.6(8) .
B23 B28 B29 B32 -149.1(6) .
B27 B28 B29 B32 -33.0(6) .
B26 B28 B29 B30 -63.5(8) .
B32 B28 B29 B30 46.2(5) .
B23 B28 B29 B30 -102.9(5) .
B27 B28 B29 B30 13.1(7) .
B26 B28 B29 C62 -1.9(8) .
B32 B28 B29 C62 107.7(5) .
B23 B28 B29 C62 -41.4(4) .
B27 B28 B29 C62 74.7(6) .
B26 B28 B29 B23 39.5(6) .
B32 B28 B29 B23 149.1(6) .
B27 B28 B29 B23 116.1(7) .
B28 B23 B29 B32 29.4(5) .
C61 B23 B29 B32 -59.8(6) .
B26 B23 B29 B32 -0.2(6) .
C62 B23 B29 B32 -98.3(6) .
C61 B23 B29 B28 -89.2(5) .
B26 B23 B29 B28 -29.6(5) .
C62 B23 B29 B28 -127.7(6) .
B28 B23 B29 B30 92.9(6) .
C61 B23 B29 B30 3.8(6) .
B26 B23 B29 B30 63.4(5) .
C62 B23 B29 B30 -34.8(4) .
B28 B23 B29 C62 127.7(6) .
C61 B23 B29 C62 38.6(4) .
B26 B23 B29 C62 98.2(5) .
B28 B29 B30 B32 -47.9(5) .
C62 B29 B30 B32 -138.5(5) .
B23 B29 B30 B32 -105.6(5) .
B32 B29 B30 B31 46.5(5) .
B28 B29 B30 B31 -1.4(6) .
C62 B29 B30 B31 -91.9(5) .
B23 B29 B30 B31 -59.0(6) .
B32 B29 B30 B24 104.7(5) .
B28 B29 B30 B24 56.8(6) .
C62 B29 B30 B24 -33.7(4) .
B23 B29 B30 B24 -0.9(6) .
B32 B29 B30 C62 138.5(5) .
B28 B29 B30 C62 90.5(5) .
B23 B29 B30 C62 32.9(4) .
B31 B24 B30 B32 -43.3(5) .
C61 B24 B30 B32 57.6(6) .
C62 B24 B30 B32 98.3(5) .
B25 B24 B30 B32 -7.7(7) .
C61 B24 B30 B31 100.9(6) .
C62 B24 B30 B31 141.6(5) .
B25 B24 B30 B31 35.6(5) .
B31 B24 B30 B29 -103.5(5) .
C61 B24 B30 B29 -2.6(6) .
C62 B24 B30 B29 38.0(4) .
B25 B24 B30 B29 -67.9(6) .
B31 B24 B30 C62 -141.6(5) .
C61 B24 B30 C62 -40.6(4) .
B25 B24 B30 C62 -106.0(5) .
C61 B24 B31 B30 -100.2(6) .
C62 B24 B31 B30 -36.2(5) .
B25 B24 B31 B30 -140.9(5) .
C61 B24 B31 B25 40.7(5) .
C62 B24 B31 B25 104.7(6) .
B30 B24 B31 B25 140.9(5) .
C61 B24 B31 B27 2.7(7) .
C62 B24 B31 B27 66.7(7) .
B25 B24 B31 B27 -38.0(5) .
B30 B24 B31 B27 102.9(6) .
C61 B24 B31 B32 -64.1(6) .
C62 B24 B31 B32 0.0(7) .
B25 B24 B31 B32 -104.8(6) .
B30 B24 B31 B32 36.2(5) .
B32 B30 B31 B24 137.1(5) .
B29 B30 B31 B24 96.9(5) .
C62 B30 B31 B24 30.8(4) .
B32 B30 B31 B25 96.5(6) .
B29 B30 B31 B25 56.2(7) .
B24 B30 B31 B25 -40.7(5) .
C62 B30 B31 B25 -9.9(7) .
B32 B30 B31 B27 31.4(5) .
B29 B30 B31 B27 -8.8(7) .
B24 B30 B31 B27 -105.7(6) .
C62 B30 B31 B27 -74.9(6) .
B29 B30 B31 B32 -40.3(5) .
B24 B30 B31 B32 -137.1(5) .
C62 B30 B31 B32 -106.3(5) .
B26 B25 B31 B24 -94.0(5) .
C61 B25 B31 B24 -35.3(4) .
B27 B25 B31 B24 -138.2(6) .
B26 B25 B31 B30 -52.2(7) .
C61 B25 B31 B30 6.5(7) .
B27 B25 B31 B30 -96.3(6) .
B24 B25 B31 B30 41.8(6) .
B26 B25 B31 B27 44.2(5) .
C61 B25 B31 B27 102.9(5) .
B24 B25 B31 B27 138.2(6) .
B26 B25 B31 B32 8.4(6) .
C61 B25 B31 B32 67.0(5) .
B27 B25 B31 B32 -35.8(5) .
B24 B25 B31 B32 102.4(6) .
B28 B27 B31 B24 -58.8(6) .
B26 B27 B31 B24 -2.7(7) .
B25 B27 B31 B24 40.3(5) .
B32 B27 B31 B24 -101.6(6) .
B28 B27 B31 B30 14.0(6) .
B26 B27 B31 B30 70.1(6) .
B25 B27 B31 B30 113.0(6) .
B32 B27 B31 B30 -28.8(5) .
B28 B27 B31 B25 -99.1(5) .
B26 B27 B31 B25 -42.9(5) .
B32 B27 B31 B25 -141.9(5) .
B28 B27 B31 B32 42.8(4) .
B26 B27 B31 B32 98.9(5) .
B25 B27 B31 B32 141.9(5) .
B28 B29 B32 B30 125.1(6) .
C62 B29 B32 B30 37.7(5) .
B23 B29 B32 B30 97.9(5) .
B30 B29 B32 B28 -125.1(6) .
C62 B29 B32 B28 -87.4(5) .
B23 B29 B32 B28 -27.2(5) .
B28 B29 B32 B31 87.1(5) .
B30 B29 B32 B31 -38.0(5) .
C62 B29 B32 B31 -0.3(6) .
B23 B29 B32 B31 59.9(6) .
B28 B29 B32 B27 26.1(5) .
B30 B29 B32 B27 -99.0(5) .
C62 B29 B32 B27 -61.3(6) .
B23 B29 B32 B27 -1.2(7) .
B31 B30 B32 B29 -133.6(5) .
B24 B30 B32 B29 -96.9(5) .
C62 B30 B32 B29 -39.1(5) .
B31 B30 B32 B28 -88.0(5) .
B29 B30 B32 B28 45.7(5) .
B24 B30 B32 B28 -51.3(6) .
C62 B30 B32 B28 6.6(6) .
B29 B30 B32 B31 133.6(5) .
B24 B30 B32 B31 36.7(5) .
C62 B30 B32 B31 94.6(5) .
B31 B30 B32 B27 -29.5(5) .
B29 B30 B32 B27 104.1(5) .
B24 B30 B32 B27 7.2(6) .
C62 B30 B32 B27 65.0(6) .
B26 B28 B32 B29 113.6(7) .
B23 B28 B32 B29 35.4(6) .
B27 B28 B32 B29 150.2(6) .
B29 B28 B32 B30 -48.6(5) .
B26 B28 B32 B30 65.0(7) .
B23 B28 B32 B30 -13.2(8) .
B27 B28 B32 B30 101.6(5) .
B29 B28 B32 B31 -104.2(5) .
B26 B28 B32 B31 9.4(7) .
B23 B28 B32 B31 -68.8(7) .
B27 B28 B32 B31 46.0(4) .
B29 B28 B32 B27 -150.2(6) .
B26 B28 B32 B27 -36.6(5) .
B23 B28 B32 B27 -114.9(7) .
B24 B31 B32 B29 0.2(7) .
B30 B31 B32 B29 42.1(5) .
B25 B31 B32 B29 -69.3(6) .
B27 B31 B32 B29 -104.0(6) .
B24 B31 B32 B30 -41.9(5) .
B25 B31 B32 B30 -111.4(6) .
B27 B31 B32 B30 -146.2(5) .
B24 B31 B32 B28 59.3(6) .
B30 B31 B32 B28 101.2(5) .
B25 B31 B32 B28 -10.2(6) .
B27 B31 B32 B28 -45.0(4) .
B24 B31 B32 B27 104.3(6) .
B30 B31 B32 B27 146.2(5) .
B25 B31 B32 B27 34.8(5) .
B28 B27 B32 B29 -26.8(5) .
B26 B27 B32 B29 2.0(6) .
B25 B27 B32 B29 63.0(6) .
B31 B27 B32 B29 95.8(5) .
B28 B27 B32 B30 -94.0(5) .
B26 B27 B32 B30 -65.2(6) .
B25 B27 B32 B30 -4.3(6) .
B31 B27 B32 B30 28.5(5) .
B26 B27 B32 B28 28.8(5) .
B25 B27 B32 B28 89.8(6) .
B31 B27 B32 B28 122.5(5) .
B28 B27 B32 B31 -122.5(5) .
B26 B27 B32 B31 -93.7(5) .
B25 B27 B32 B31 -32.8(5) .
C63 B33 B34 B37 -135.2(5) .
C64 B33 B34 B37 -102.8(5) .
B41 B33 B34 B37 -36.9(5) .
B37 B33 B34 C63 135.2(5) .
C64 B33 B34 C63 32.4(4) .
B41 B33 B34 C63 98.3(5) .
B37 B33 B34 B38 39.3(5) .
C63 B33 B34 B38 -95.9(5) .
C64 B33 B34 B38 -63.5(6) .
B41 B33 B34 B38 2.4(6) .
B37 B33 B34 B35 99.8(5) .
C63 B33 B34 B35 -35.4(4) .
C64 B33 B34 B35 -3.0(6) .
B41 B33 B34 B35 62.9(6) .
B37 B34 B35 B39 -3.3(6) .
C63 B34 B35 B39 -94.3(5) .
B33 B34 B35 B39 -59.7(6) .
B38 B34 B35 B39 41.2(5) .
B37 B34 B35 C63 91.0(5) .
B33 B34 B35 C63 34.6(4) .
B38 B34 B35 C63 135.5(5) .
B37 B34 B35 B38 -44.5(5) .
C63 B34 B35 B38 -135.5(5) .
B33 B34 B35 B38 -100.9(5) .
B37 B34 B35 B36 60.4(6) .
C63 B34 B35 B36 -30.6(4) .
B33 B34 B35 B36 4.0(6) .
B38 B34 B35 B36 104.9(5) .
C63 B35 B36 B39 -126.6(5) .
B38 B35 B36 B39 -30.0(5) .
B34 B35 B36 B39 -96.2(6) .
B39 B35 B36 C63 126.6(5) .
B38 B35 B36 C63 96.6(5) .
B34 B35 B36 C63 30.4(4) .
B39 B35 B36 C64 92.8(5) .
C63 B35 B36 C64 -33.7(4) .
B38 B35 B36 C64 62.9(5) .
B34 B35 B36 C64 -3.4(6) .
B39 B35 B36 B40 29.6(4) .
C63 B35 B36 B40 -96.9(5) .
B38 B35 B36 B40 -0.3(6) .
B34 B35 B36 B40 -66.6(5) .
C63 B33 B37 B41 -96.9(5) .
C64 B33 B37 B41 -34.7(5) .
B34 B33 B37 B41 -137.9(5) .
C63 B33 B37 B34 41.0(4) .
C64 B33 B37 B34 103.3(5) .
B41 B33 B37 B34 137.9(5) .
C63 B33 B37 B38 2.2(6) .
C64 B33 B37 B38 64.4(6) .
B34 B33 B37 B38 -38.8(4) .
B41 B33 B37 B38 99.1(5) .
C63 B33 B37 B42 -63.2(6) .
C64 B33 B37 B42 -1.0(7) .
B34 B33 B37 B42 -104.2(5) .
B41 B33 B37 B42 33.7(5) .
C63 B34 B37 B33 -36.1(4) .
B38 B34 B37 B33 -136.9(5) .
B35 B34 B37 B33 -94.7(5) .
C63 B34 B37 B41 6.5(6) .
B33 B34 B37 B41 42.5(5) .
B38 B34 B37 B41 -94.3(6) .
B35 B34 B37 B41 -52.2(6) .
C63 B34 B37 B38 100.8(5) .
B33 B34 B37 B38 136.9(5) .
B35 B34 B37 B38 42.1(4) .
C63 B34 B37 B42 66.6(5) .
B33 B34 B37 B42 102.7(6) .
B38 B34 B37 B42 -34.1(5) .
B35 B34 B37 B42 8.0(6) .
C63 B35 B38 B39 94.2(5) .
B36 B35 B38 B39 29.7(5) .
B34 B35 B38 B39 133.5(5) .
B39 B35 B38 B34 -133.5(5) .
C63 B35 B38 B34 -39.3(4) .
B36 B35 B38 B34 -103.8(5) .
B39 B35 B38 B37 -92.7(5) .
C63 B35 B38 B37 1.5(6) .
B36 B35 B38 B37 -63.0(6) .
B34 B35 B38 B37 40.8(4) .
B39 B35 B38 B42 -30.9(4) .
C63 B35 B38 B42 63.3(5) .
B36 B35 B38 B42 -1.2(6) .
B34 B35 B38 B42 102.6(5) .
B37 B34 B38 B39 92.5(5) .
C63 B34 B38 B39 -0.6(6) .
B33 B34 B38 B39 57.1(6) .
B35 B34 B38 B39 -38.1(4) .
B37 B34 B38 B35 130.6(5) .
C63 B34 B38 B35 37.5(4) .
B33 B34 B38 B35 95.2(5) .
C63 B34 B38 B37 -93.1(5) .
B33 B34 B38 B37 -35.4(4) .
B35 B34 B38 B37 -130.6(5) .
B37 B34 B38 B42 33.0(5) .
C63 B34 B38 B42 -60.1(6) .
B33 B34 B38 B42 -2.4(6) .
B35 B34 B38 B42 -97.6(5) .
B33 B37 B38 B39 -59.3(6) .
B41 B37 B38 B39 10.4(6) .
B34 B37 B38 B39 -99.8(5) .
B42 B37 B38 B39 43.4(4) .
B33 B37 B38 B35 -2.3(6) .
B41 B37 B38 B35 67.4(5) .
B34 B37 B38 B35 -42.9(4) .
B42 B37 B38 B35 100.4(5) .
B33 B37 B38 B34 40.6(5) .
B41 B37 B38 B34 110.2(5) .
B42 B37 B38 B34 143.2(5) .
B33 B37 B38 B42 -102.7(5) .
B41 B37 B38 B42 -33.0(4) .
B34 B37 B38 B42 -143.2(5) .
C63 B35 B39 B40 4.8(8) .
B38 B35 B39 B40 107.6(7) .
B36 B35 B39 B40 -40.7(6) .
B34 B35 B39 B40 66.6(7) .
C63 B35 B39 B36 45.5(4) .
B38 B35 B39 B36 148.3(5) .
B34 B35 B39 B36 107.3(5) .
C63 B35 B39 B38 -102.7(5) .
B36 B35 B39 B38 -148.3(5) .
B34 B35 B39 B38 -41.0(5) .
C63 B35 B39 B42 -64.8(6) .
B38 B35 B39 B42 38.0(5) .
B36 B35 B39 B42 -110.3(6) .
B34 B35 B39 B42 -3.0(7) .
C63 B36 B39 B35 -43.2(4) .
C64 B36 B39 B35 -98.4(5) .
B40 B36 B39 B35 -143.2(5) .
C63 B36 B39 B40 100.1(5) .
C64 B36 B39 B40 44.9(4) .
B35 B36 B39 B40 143.2(5) .
C63 B36 B39 B38 -10.5(7) .
C64 B36 B39 B38 -65.7(6) .
B35 B36 B39 B38 32.7(5) .
B40 B36 B39 B38 -110.6(7) .
C63 B36 B39 B42 66.9(6) .
C64 B36 B39 B42 11.7(6) .
B35 B36 B39 B42 110.1(6) .
B40 B36 B39 B42 -33.1(5) .
B34 B38 B39 B35 40.7(5) .
B37 B38 B39 B35 99.0(5) .
B42 B38 B39 B35 143.9(5) .
B35 B38 B39 B40 -113.0(6) .
B34 B38 B39 B40 -72.4(6) .
B37 B38 B39 B40 -14.1(7) .
B42 B38 B39 B40 30.8(5) .
B35 B38 B39 B36 -33.0(5) .
B34 B38 B39 B36 7.6(7) .
B37 B38 B39 B36 66.0(7) .
B42 B38 B39 B36 110.8(6) .
B35 B38 B39 B42 -143.9(5) .
B34 B38 B39 B42 -103.2(5) .
B37 B38 B39 B42 -44.9(4) .
B35 B39 B40 B42 -107.1(7) .
B36 B39 B40 B42 -146.2(5) .
B38 B39 B40 B42 -33.0(5) .
B35 B39 B40 B41 -62.5(7) .
B36 B39 B40 B41 -101.6(5) .
B38 B39 B40 B41 11.5(7) .
B42 B39 B40 B41 44.5(4) .
B35 B39 B40 C64 -2.3(7) .
B36 B39 B40 C64 -41.4(4) .
B38 B39 B40 C64 71.7(6) .
B42 B39 B40 C64 104.8(5) .
B35 B39 B40 B36 39.1(6) .
B38 B39 B40 B36 113.1(6) .
B42 B39 B40 B36 146.2(5) .
C63 B36 B40 B39 -89.5(5) .
C64 B36 B40 B39 -127.7(5) .
B35 B36 B40 B39 -30.3(4) .
B39 B36 B40 B42 32.3(5) .
C63 B36 B40 B42 -57.2(6) .
C64 B36 B40 B42 -95.4(5) .
B35 B36 B40 B42 2.0(6) .
B39 B36 B40 B41 93.7(5) .
C63 B36 B40 B41 4.3(6) .
C64 B36 B40 B41 -33.9(4) .
B35 B36 B40 B41 63.5(5) .
B39 B36 B40 C64 127.7(5) .
C63 B36 B40 C64 38.2(4) .
B35 B36 B40 C64 97.4(4) .
B33 B37 B41 B42 140.5(5) .
B34 B37 B41 B42 99.0(6) .
B38 B37 B41 B42 35.5(5) .
B33 B37 B41 B40 100.0(6) .
B34 B37 B41 B40 58.6(7) .
B38 B37 B41 B40 -4.9(7) .
B42 B37 B41 B40 -40.5(5) .
B34 B37 B41 B33 -41.5(5) .
B38 B37 B41 B33 -105.0(5) .
B42 B37 B41 B33 -140.5(5) .
B33 B37 B41 C64 31.2(4) .
B34 B37 B41 C64 -10.2(7) .
B38 B37 B41 C64 -73.7(5) .
B42 B37 B41 C64 -109.3(5) .
B39 B40 B41 B42 -47.3(5) .
C64 B40 B41 B42 -138.7(5) .
B36 B40 B41 B42 -106.2(5) .
B39 B40 B41 B37 -3.2(7) .
B42 B40 B41 B37 44.1(5) .
C64 B40 B41 B37 -94.5(5) .
B36 B40 B41 B37 -62.1(6) .
B39 B40 B41 B33 57.3(6) .
B42 B40 B41 B33 104.7(6) .
C64 B40 B41 B33 -34.0(4) .
B36 B40 B41 B33 -1.5(6) .
B39 B40 B41 C64 91.3(5) .
B42 B40 B41 C64 138.7(5) .
B36 B40 B41 C64 32.5(4) .
B37 B33 B41 B42 -39.9(6) .
C63 B33 B41 B42 63.3(6) .
C64 B33 B41 B42 102.9(6) .
B34 B33 B41 B42 -1.5(7) .
C63 B33 B41 B37 103.1(5) .
C64 B33 B41 B37 142.8(5) .
B34 B33 B41 B37 38.4(5) .
B37 B33 B41 B40 -105.2(6) .
C63 B33 B41 B40 -2.1(7) .
C64 B33 B41 B40 37.6(5) .
B34 B33 B41 B40 -66.8(6) .
B37 B33 B41 C64 -142.8(5) .
C63 B33 B41 C64 -39.6(4) .
B34 B33 B41 C64 -104.4(5) .
B37 B41 B42 B40 -136.8(5) .
B33 B41 B42 B40 -102.2(6) .
C64 B41 B42 B40 -40.6(5) .
B37 B41 B42 B39 -92.6(5) .
B40 B41 B42 B39 44.2(4) .
B33 B41 B42 B39 -58.0(6) .
C64 B41 B42 B39 3.6(6) .
B40 B41 B42 B37 136.8(5) .
B33 B41 B42 B37 34.6(5) .
C64 B41 B42 B37 96.3(5) .
B37 B41 B42 B38 -34.7(5) .
B40 B41 B42 B38 102.1(5) .
B33 B41 B42 B38 -0.1(7) .
C64 B41 B42 B38 61.5(6) .
B39 B40 B42 B41 126.0(5) .
C64 B40 B42 B41 36.4(4) .
B36 B40 B42 B41 95.7(5) .
B41 B40 B42 B39 -126.0(5) .
C64 B40 B42 B39 -89.6(5) .
B36 B40 B42 B39 -30.3(5) .
B39 B40 B42 B37 89.6(5) .
B41 B40 B42 B37 -36.4(5) .
C64 B40 B42 B37 0.0(6) .
B36 B40 B42 B37 59.3(6) .
B39 B40 B42 B38 27.5(5) .
B41 B40 B42 B38 -98.4(5) .
C64 B40 B42 B38 -62.1(6) .
B36 B40 B42 B38 -2.8(6) .
B35 B39 B42 B41 64.7(7) .
B40 B39 B42 B41 -46.5(5) .
B36 B39 B42 B41 -10.2(7) .
B38 B39 B42 B41 101.6(5) .
B35 B39 B42 B40 111.2(6) .
B36 B39 B42 B40 36.3(5) .
B38 B39 B42 B40 148.1(5) .
B35 B39 B42 B37 7.4(7) .
B40 B39 B42 B37 -103.8(5) .
B36 B39 B42 B37 -67.5(6) .
B38 B39 B42 B37 44.3(4) .
B35 B39 B42 B38 -36.9(5) .
B40 B39 B42 B38 -148.1(5) .
B36 B39 B42 B38 -111.8(6) .
B33 B37 B42 B41 -38.2(5) .
B34 B37 B42 B41 -106.6(6) .
B38 B37 B42 B41 -140.3(5) .
B33 B37 B42 B40 0.6(7) .
B41 B37 B42 B40 38.8(5) .
B34 B37 B42 B40 -67.8(6) .
B38 B37 B42 B40 -101.5(5) .
B33 B37 B42 B39 59.3(6) .
B41 B37 B42 B39 97.6(5) .
B34 B37 B42 B39 -9.1(6) .
B38 B37 B42 B39 -42.7(4) .
B33 B37 B42 B38 102.0(6) .
B41 B37 B42 B38 140.3(5) .
B34 B37 B42 B38 33.6(5) .
B39 B38 B42 B41 -92.7(5) .
B35 B38 B42 B41 -62.3(6) .
B34 B38 B42 B41 1.6(6) .
B37 B38 B42 B41 33.6(5) .
B39 B38 B42 B40 -28.0(5) .
B35 B38 B42 B40 2.4(6) .
B34 B38 B42 B40 66.4(6) .
B37 B38 B42 B40 98.3(5) .
B35 B38 B42 B39 30.4(4) .
B34 B38 B42 B39 94.4(5) .
B37 B38 B42 B39 126.3(5) .
B39 B38 B42 B37 -126.3(5) .
B35 B38 B42 B37 -95.9(5) .
B34 B38 B42 B37 -32.0(4) .
C6 C1 C2 C3 0.3(8) .
Ir1 C1 C2 C3 178.6(4) .
C1 C2 C3 C4 -0.1(9) .
C1 C2 C3 C23 -179.3(5) .
C2 C3 C4 C5 -0.9(9) .
C23 C3 C4 C5 178.3(6) .
C3 C4 C5 C6 1.7(9) .
C4 C5 C6 C1 -1.5(9) .
C4 C5 C6 C7 -178.4(6) .
C2 C1 C6 C5 0.5(9) .
Ir1 C1 C6 C5 -178.0(5) .
C2 C1 C6 C7 177.7(5) .
Ir1 C1 C6 C7 -0.8(7) .
C5 C6 C7 N1 177.7(5) .
C1 C6 C7 N1 0.6(7) .
C5 C6 C7 C8 -7.0(9) .
C1 C6 C7 C8 175.9(5) .
N1 C7 C8 C9 -2.4(9) .
C6 C7 C8 C9 -177.3(5) .
C7 C8 C9 C10 1.0(9) .
C8 C9 C10 C11 0.7(9) .
C9 C10 C11 N1 -1.3(9) .
C17 C12 C13 C14 0.1(9) .
Ir1 C12 C13 C14 180.0(4) .
C12 C13 C14 C15 2.5(9) .
C12 C13 C14 C25 179.4(6) .
C13 C14 C15 C16 -4.5(9) .
C25 C14 C15 C16 178.6(6) .
C14 C15 C16 C17 3.8(9) .
C13 C12 C17 C18 175.4(6) .
Ir1 C12 C17 C18 -4.6(7) .
C13 C12 C17 C16 -0.7(9) .
Ir1 C12 C17 C16 179.3(5) .
C15 C16 C17 C18 -177.3(6) .
C15 C16 C17 C12 -1.2(9) .
C12 C17 C18 N2 11.4(8) .
C16 C17 C18 N2 -172.7(5) .
C12 C17 C18 C19 -175.5(6) .
C16 C17 C18 C19 0.4(10) .
N2 C18 C19 C20 -0.4(8) .
C17 C18 C19 C20 -173.0(6) .
C18 C19 C20 C21 1.7(9) .
C19 C20 C21 C22 -2.1(9) .
C20 C21 C22 N2 1.0(9) .
C4 C3 C23 C24 95.5(7) .
C2 C3 C23 C24 -85.3(7) .
C4 C3 C23 B3 22.0(9) .
C2 C3 C23 B3 -158.9(5) .
C4 C3 C23 B6 -120.0(6) .
C2 C3 C23 B6 59.2(7) .
C4 C3 C23 B4 -49.3(8) .
C2 C3 C23 B4 129.9(6) .
C4 C3 C23 B5 169.0(5) .
C2 C3 C23 B5 -11.8(8) .
B7 B3 C23 C3 -146.4(5) .
C24 B3 C23 C3 111.2(6) .
B4 B3 C23 C3 -104.6(6) .
B11 B3 C23 C3 152.7(5) .
B7 B3 C23 C24 102.4(5) .
B4 B3 C23 C24 144.2(5) .
B11 B3 C23 C24 41.5(4) .
B7 B3 C23 B6 -1.8(7) .
C24 B3 C23 B6 -104.2(5) .
B4 B3 C23 B6 40.0(5) .
B11 B3 C23 B6 -62.7(6) .
B7 B3 C23 B4 -41.8(5) .
C24 B3 C23 B4 -144.2(5) .
B11 B3 C23 B4 -102.7(5) .
B7 B3 C23 B5 66.0(6) .
C24 B3 C23 B5 -36.3(5) .
B4 B3 C23 B5 107.8(5) .
B11 B3 C23 B5 5.1(6) .
B9 B6 C23 C3 -151.8(5) .
B8 B6 C23 C3 145.1(5) .
B4 B6 C23 C3 104.3(6) .
B5 B6 C23 C3 -107.2(6) .
B9 B6 C23 C24 -4.5(6) .
B8 B6 C23 C24 -67.6(6) .
B4 B6 C23 C24 -108.4(5) .
B5 B6 C23 C24 40.1(4) .
B9 B6 C23 B3 63.6(6) .
B8 B6 C23 B3 0.5(6) .
B4 B6 C23 B3 -40.3(5) .
B5 B6 C23 B3 108.2(5) .
B9 B6 C23 B4 103.9(5) .
B8 B6 C23 B4 40.7(5) .
B5 B6 C23 B4 148.5(5) .
B9 B6 C23 B5 -44.6(4) .
B8 B6 C23 B5 -107.7(5) .
B4 B6 C23 B5 -148.5(5) .
B7 B4 C23 C3 146.8(5) .
B6 B4 C23 C3 -111.2(6) .
B3 B4 C23 C3 111.3(6) .
B8 B4 C23 C3 -148.1(5) .
B7 B4 C23 C24 0.3(6) .
B6 B4 C23 C24 102.3(5) .
B3 B4 C23 C24 -35.2(5) .
B8 B4 C23 C24 65.4(6) .
B7 B4 C23 B3 35.5(4) .
B6 B4 C23 B3 137.5(5) .
B8 B4 C23 B3 100.6(5) .
B7 B4 C23 B6 -102.0(5) .
B3 B4 C23 B6 -137.5(5) .
B8 B4 C23 B6 -36.9(4) .
B7 B4 C23 B5 -71.1(6) .
B6 B4 C23 B5 30.9(5) .
B3 B4 C23 B5 -106.6(5) .
B8 B4 C23 B5 -6.0(7) .
B9 B5 C23 C3 152.0(5) .
B6 B5 C23 C3 110.0(6) .
C24 B5 C23 C3 -112.0(5) .
B10 B5 C23 C3 -154.1(5) .
B9 B5 C23 C24 -96.0(5) .
B6 B5 C23 C24 -138.0(5) .
B10 B5 C23 C24 -42.1(4) .
B9 B5 C23 B3 -59.9(6) .
B6 B5 C23 B3 -101.8(5) .
C24 B5 C23 B3 36.1(5) .
B10 B5 C23 B3 -6.0(6) .
B9 B5 C23 B6 42.0(4) .
C24 B5 C23 B6 138.0(5) .
B10 B5 C23 B6 95.9(5) .
B9 B5 C23 B4 10.9(6) .
B6 B5 C23 B4 -31.1(5) .
C24 B5 C23 B4 106.9(5) .
B10 B5 C23 B4 64.8(6) .
C3 C23 C24 B3 -109.3(6) .
B6 C23 C24 B3 103.9(5) .
B4 C23 C24 B3 35.2(5) .
B5 C23 C24 B3 143.2(5) .
C3 C23 C24 B5 107.5(6) .
B3 C23 C24 B5 -143.2(5) .
B6 C23 C24 B5 -39.4(4) .
B4 C23 C24 B5 -108.0(5) .
C3 C23 C24 B11 -150.6(5) .
B3 C23 C24 B11 -41.3(4) .
B6 C23 C24 B11 62.5(6) .
B4 C23 C24 B11 -6.1(6) .
B5 C23 C24 B11 101.9(4) .
C3 C23 C24 B10 151.8(5) .
B3 C23 C24 B10 -98.9(5) .
B6 C23 C24 B10 5.0(6) .
B4 C23 C24 B10 -63.7(6) .
B5 C23 C24 B10 44.3(4) .
B7 B3 C24 C23 -99.5(6) .
B4 B3 C24 C23 -32.5(4) .
B11 B3 C24 C23 -133.5(5) .
B7 B3 C24 B5 -65.2(6) .
C23 B3 C24 B5 34.3(4) .
B4 B3 C24 B5 1.9(6) .
B11 B3 C24 B5 -99.2(5) .
B7 B3 C24 B11 34.0(5) .
C23 B3 C24 B11 133.5(5) .
B4 B3 C24 B11 101.0(5) .
B7 B3 C24 B10 0.6(7) .
C23 B3 C24 B10 100.1(5) .
B4 B3 C24 B10 67.6(5) .
B11 B3 C24 B10 -33.4(4) .
B9 B5 C24 C23 91.3(4) .
B6 B5 C24 C23 34.9(4) .
B10 B5 C24 C23 130.7(5) .
B9 B5 C24 B3 57.8(5) .
C23 B5 C24 B3 -33.5(4) .
B6 B5 C24 B3 1.4(5) .
B10 B5 C24 B3 97.2(5) .
B9 B5 C24 B11 -7.4(5) .
C23 B5 C24 B11 -98.7(5) .
B6 B5 C24 B11 -63.8(5) .
B10 B5 C24 B11 32.0(4) .
B9 B5 C24 B10 -39.4(4) .
C23 B5 C24 B10 -130.7(5) .
B6 B5 C24 B10 -95.8(5) .
B12 B11 C24 C23 -63.3(6) .
B7 B11 C24 C23 9.3(6) .
B10 B11 C24 C23 -99.3(5) .
B3 B11 C24 C23 40.4(4) .
B12 B11 C24 B3 -103.7(6) .
B7 B11 C24 B3 -31.1(5) .
B10 B11 C24 B3 -139.8(5) .
B12 B11 C24 B5 1.2(6) .
B7 B11 C24 B5 73.8(5) .
B10 B11 C24 B5 -34.8(5) .
B3 B11 C24 B5 104.9(5) .
B12 B11 C24 B10 36.0(5) .
B7 B11 C24 B10 108.7(6) .
B3 B11 C24 B10 139.8(5) .
B9 B10 C24 C23 -3.2(6) .
B12 B10 C24 C23 61.9(6) .
B11 B10 C24 C23 98.1(5) .
B5 B10 C24 C23 -44.0(4) .
B9 B10 C24 B3 -65.2(5) .
B12 B10 C24 B3 -0.2(6) .
B11 B10 C24 B3 36.0(5) .
B5 B10 C24 B3 -106.0(5) .
B9 B10 C24 B5 40.8(4) .
B12 B10 C24 B5 105.9(6) .
B11 B10 C24 B5 142.0(5) .
B9 B10 C24 B11 -101.2(5) .
B12 B10 C24 B11 -36.2(5) .
B5 B10 C24 B11 -142.0(5) .
C15 C14 C25 C26 -81.9(7) .
C13 C14 C25 C26 101.3(7) .
C15 C14 C25 B16 -156.5(6) .
C13 C14 C25 B16 26.7(8) .
C15 C14 C25 B14 61.5(7) .
C13 C14 C25 B14 -115.3(6) .
C15 C14 C25 B13 130.7(6) .
C13 C14 C25 B13 -46.2(7) .
C15 C14 C25 B15 -7.7(8) .
C13 C14 C25 B15 175.5(5) .
B20 B16 C25 C14 -143.3(6) .
C26 B16 C25 C14 114.3(6) .
B21 B16 C25 C14 155.2(5) .
B13 B16 C25 C14 -103.9(6) .
B20 B16 C25 C26 102.4(6) .
B21 B16 C25 C26 40.9(5) .
B13 B16 C25 C26 141.8(5) .
B20 B16 C25 B14 0.2(7) .
C26 B16 C25 B14 -102.2(5) .
B21 B16 C25 B14 -61.4(6) .
B13 B16 C25 B14 39.6(5) .
B20 B16 C25 B13 -39.4(5) .
C26 B16 C25 B13 -141.8(5) .
B21 B16 C25 B13 -101.0(5) .
B20 B16 C25 B15 67.4(7) .
C26 B16 C25 B15 -34.9(5) .
B21 B16 C25 B15 5.9(7) .
B13 B16 C25 B15 106.9(6) .
B18 B14 C25 C14 -152.9(5) .
B19 B14 C25 C14 143.9(5) .
B15 B14 C25 C14 -107.3(5) .
B13 B14 C25 C14 104.7(5) .
B18 B14 C25 C26 -4.9(6) .
B19 B14 C25 C26 -68.1(6) .
B15 B14 C25 C26 40.7(4) .
B13 B14 C25 C26 -107.3(5) .
B18 B14 C25 B16 61.9(6) .
B19 B14 C25 B16 -1.3(7) .
B15 B14 C25 B16 107.5(5) .
B13 B14 C25 B16 -40.5(5) .
B18 B14 C25 B13 102.4(5) .
B19 B14 C25 B13 39.2(5) .
B15 B14 C25 B13 148.0(5) .
B18 B14 C25 B15 -45.6(5) .
B19 B14 C25 B15 -108.8(6) .
B13 B14 C25 B15 -148.0(5) .
B14 B13 C25 C14 -108.3(6) .
B20 B13 C25 C14 147.4(5) .
B19 B13 C25 C14 -145.6(5) .
B16 B13 C25 C14 113.9(6) .
B14 B13 C25 C26 101.2(5) .
B20 B13 C25 C26 -3.1(7) .
B19 B13 C25 C26 63.8(6) .
B16 B13 C25 C26 -36.7(5) .
B14 B13 C25 B16 137.9(5) .
B20 B13 C25 B16 33.6(5) .
B19 B13 C25 B16 100.5(5) .
B20 B13 C25 B14 -104.3(5) .
B19 B13 C25 B14 -37.4(5) .
B16 B13 C25 B14 -137.9(5) .
B14 B13 C25 B15 30.8(5) .
B20 B13 C25 B15 -73.5(6) .
B19 B13 C25 B15 -6.6(7) .
B16 B13 C25 B15 -107.1(5) .
B18 B15 C25 C14 149.5(5) .
B14 B15 C25 C14 107.0(6) .
C26 B15 C25 C14 -116.1(6) .
B17 B15 C25 C14 -156.6(5) .
B18 B15 C25 C26 -94.4(5) .
B14 B15 C25 C26 -136.8(5) .
B17 B15 C25 C26 -40.4(4) .
B18 B15 C25 B16 -60.0(6) .
B14 B15 C25 B16 -102.4(6) .
C26 B15 C25 B16 34.4(5) .
B17 B15 C25 B16 -6.0(7) .
B18 B15 C25 B14 42.4(4) .
C26 B15 C25 B14 136.8(5) .
B17 B15 C25 B14 96.4(5) .
B18 B15 C25 B13 11.4(6) .
B14 B15 C25 B13 -31.0(5) .
C26 B15 C25 B13 105.8(5) .
B17 B15 C25 B13 65.4(6) .
C14 C25 C26 B16 -109.9(6) .
B14 C25 C26 B16 104.8(5) .
B13 C25 C26 B16 37.5(5) .
B15 C25 C26 B16 144.5(5) .
C14 C25 C26 B21 -150.7(5) .
B16 C25 C26 B21 -40.8(5) .
B14 C25 C26 B21 64.0(6) .
B13 C25 C26 B21 -3.3(7) .
B15 C25 C26 B21 103.7(5) .
C14 C25 C26 B15 105.6(6) .
B16 C25 C26 B15 -144.5(5) .
B14 C25 C26 B15 -39.7(4) .
B13 C25 C26 B15 -107.0(5) .
C14 C25 C26 B17 149.6(5) .
B16 C25 C26 B17 -100.4(5) .
B14 C25 C26 B17 4.3(6) .
B13 C25 C26 B17 -63.0(6) .
B15 C25 C26 B17 44.1(4) .
B20 B16 C26 C25 -100.5(6) .
B21 B16 C26 C25 -134.3(5) .
B13 B16 C26 C25 -34.1(4) .
B20 B16 C26 B21 33.7(5) .
C25 B16 C26 B21 134.3(5) .
B13 B16 C26 B21 100.2(5) .
B20 B16 C26 B15 -67.4(6) .
C25 B16 C26 B15 33.1(4) .
B21 B16 C26 B15 -101.1(5) .
B13 B16 C26 B15 -1.0(6) .
B20 B16 C26 B17 1.1(7) .
C25 B16 C26 B17 101.6(5) .
B21 B16 C26 B17 -32.6(5) .
B13 B16 C26 B17 67.5(6) .
B22 B21 C26 C25 -66.7(6) .
B20 B21 C26 C25 8.7(6) .
B17 B21 C26 C25 -101.9(5) .
B16 B21 C26 C25 40.2(5) .
B22 B21 C26 B16 -106.9(6) .
B20 B21 C26 B16 -31.5(5) .
B17 B21 C26 B16 -142.1(6) .
B22 B21 C26 B15 -2.4(7) .
B20 B21 C26 B15 73.1(6) .
B17 B21 C26 B15 -37.6(5) .
B16 B21 C26 B15 104.6(5) .
B22 B21 C26 B17 35.2(5) .
B20 B21 C26 B17 110.6(6) .
B16 B21 C26 B17 142.1(6) .
B18 B15 C26 C25 92.9(5) .
B14 B15 C26 C25 36.5(4) .
B17 B15 C26 C25 132.9(5) .
B18 B15 C26 B16 60.2(6) .
C25 B15 C26 B16 -32.7(4) .
B14 B15 C26 B16 3.8(6) .
B17 B15 C26 B16 100.2(5) .
B18 B15 C26 B21 -5.4(6) .
C25 B15 C26 B21 -98.4(5) .
B14 B15 C26 B21 -61.9(6) .
B17 B15 C26 B21 34.5(4) .
B18 B15 C26 B17 -39.9(4) .
C25 B15 C26 B17 -132.9(5) .
B14 B15 C26 B17 -96.4(5) .
B22 B17 C26 C25 63.1(6) .
B18 B17 C26 C25 -1.7(6) .
B21 B17 C26 C25 97.7(5) .
B15 B17 C26 C25 -42.6(4) .
B22 B17 C26 B16 -0.3(7) .
B18 B17 C26 B16 -65.1(6) .
B21 B17 C26 B16 34.4(5) .
B15 B17 C26 B16 -105.9(5) .
B22 B17 C26 B21 -34.6(5) .
B18 B17 C26 B21 -99.5(5) .
B15 B17 C26 B21 -140.3(5) .
B22 B17 C26 B15 105.7(6) .
B18 B17 C26 B15 40.8(4) .
B21 B17 C26 B15 140.3(5) .
N3 C27 C28 C29 0.0(8) .
C27 C28 C29 C30 0.2(9) .
C28 C29 C30 C31 -0.9(9) .
C28 C29 C30 C35 179.3(5) .
C29 C30 C31 C32 -179.3(5) .
C35 C30 C31 C32 0.5(8) .
C29 C30 C31 N3 1.3(8) .
C35 C30 C31 N3 -178.9(5) .
C30 C31 C32 C33 -3.2(8) .
N3 C31 C32 C33 176.2(5) .
C30 C31 C32 N4 178.8(5) .
N3 C31 C32 N4 -1.9(7) .
C31 C32 C33 C36 -179.2(5) .
N4 C32 C33 C36 -1.2(8) .
C31 C32 C33 C34 5.2(8) .
N4 C32 C33 C34 -176.8(5) .
C32 C33 C34 C35 -4.7(8) .
C36 C33 C34 C35 179.6(5) .
C33 C34 C35 C30 2.5(9) .
C29 C30 C35 C34 179.5(6) .
C31 C30 C35 C34 -0.3(9) .
C32 C33 C36 C37 1.8(8) .
C34 C33 C36 C37 177.2(5) .
C33 C36 C37 C38 -1.7(8) .
C36 C37 C38 N4 1.0(8) .
C44 C39 C40 C41 -4.1(8) .
Ir2 C39 C40 C41 -178.6(4) .
C39 C40 C41 C42 3.4(8) .
C39 C40 C41 C61 -179.0(5) .
C40 C41 C42 C43 -1.9(9) .
C61 C41 C42 C43 -179.6(5) .
C41 C42 C43 C44 1.2(9) .
C42 C43 C44 C39 -1.9(9) .
C42 C43 C44 C45 -176.3(6) .
C40 C39 C44 C43 3.3(9) .
Ir2 C39 C44 C43 178.4(4) .
C40 C39 C44 C45 178.1(5) .
Ir2 C39 C44 C45 -6.8(7) .
C43 C44 C45 C46 -6.1(10) .
C39 C44 C45 C46 179.2(6) .
C43 C44 C45 N5 177.0(5) .
C39 C44 C45 N5 2.3(8) .
N5 C45 C46 C47 -0.3(9) .
C44 C45 C46 C47 -177.0(6) .
C45 C46 C47 C48 -1.4(9) .
C46 C47 C48 C49 0.9(9) .
C47 C48 C49 N5 1.4(9) .
C55 C50 C51 C52 -0.6(8) .
Ir2 C50 C51 C52 179.1(4) .
C50 C51 C52 C53 1.2(8) .
C50 C51 C52 C63 179.0(5) .
C51 C52 C53 C54 -1.6(8) .
C63 C52 C53 C54 -179.3(5) .
C52 C53 C54 C55 1.3(9) .
C53 C54 C55 C50 -0.7(8) .
C53 C54 C55 C56 173.8(5) .
C51 C50 C55 C54 0.4(9) .
Ir2 C50 C55 C54 -179.4(4) .
C51 C50 C55 C56 -174.7(5) .
Ir2 C50 C55 C56 5.6(6) .
C54 C55 C56 C57 6.1(9) .
C50 C55 C56 C57 -179.1(5) .
C54 C55 C56 N6 -178.1(5) .
C50 C55 C56 N6 -3.4(7) .
N6 C56 C57 C58 -1.2(9) .
C55 C56 C57 C58 174.4(5) .
C56 C57 C58 C59 0.3(9) .
C57 C58 C59 C60 0.2(9) .
C58 C59 C60 N6 0.1(9) .
C42 C41 C61 B24 21.2(9) .
C40 C41 C61 B24 -156.5(6) .
C42 C41 C61 C62 94.1(7) .
C40 C41 C61 C62 -83.6(7) .
C42 C41 C61 B26 -120.8(6) .
C40 C41 C61 B26 61.5(8) .
C42 C41 C61 B23 168.7(5) .
C40 C41 C61 B23 -9.0(8) .
C42 C41 C61 B25 -52.4(7) .
C40 C41 C61 B25 129.9(6) .
B31 B24 C61 C41 -145.6(6) .
C62 B24 C61 C41 111.3(6) .
B25 B24 C61 C41 -105.1(6) .
B30 B24 C61 C41 153.5(5) .
B31 B24 C61 C62 103.1(6) .
B25 B24 C61 C62 143.6(5) .
B30 B24 C61 C62 42.1(4) .
B31 B24 C61 B26 -1.5(7) .
C62 B24 C61 B26 -104.6(5) .
B25 B24 C61 B26 39.0(5) .
B30 B24 C61 B26 -62.4(6) .
B31 B24 C61 B23 66.5(7) .
C62 B24 C61 B23 -36.6(5) .
B25 B24 C61 B23 107.0(5) .
B30 B24 C61 B23 5.6(7) .
B31 B24 C61 B25 -40.5(5) .
C62 B24 C61 B25 -143.6(5) .
B30 B24 C61 B25 -101.4(5) .
B28 B26 C61 C41 -151.6(5) .
B25 B26 C61 C41 105.5(6) .
B27 B26 C61 C41 145.6(5) .
B23 B26 C61 C41 -106.4(6) .
B28 B26 C61 B24 62.5(6) .
B25 B26 C61 B24 -40.4(5) .
B27 B26 C61 B24 -0.3(7) .
B23 B26 C61 B24 107.7(6) .
B28 B26 C61 C62 -3.2(7) .
B25 B26 C61 C62 -106.2(5) .
B27 B26 C61 C62 -66.1(6) .
B23 B26 C61 C62 41.9(5) .
B28 B26 C61 B23 -45.2(5) .
B25 B26 C61 B23 -148.1(5) .
B27 B26 C61 B23 -108.0(6) .
B28 B26 C61 B25 102.9(6) .
B27 B26 C61 B25 40.1(5) .
B23 B26 C61 B25 148.1(5) .
B28 B23 C61 C41 151.7(5) .
B26 B23 C61 C41 108.6(6) .
C62 B23 C61 C41 -114.7(5) .
B29 B23 C61 C41 -155.7(5) .
B28 B23 C61 B24 -58.4(6) .
B26 B23 C61 B24 -101.5(6) .
C62 B23 C61 B24 35.2(5) .
B29 B23 C61 B24 -5.8(6) .
B28 B23 C61 C62 -93.6(5) .
B26 B23 C61 C62 -136.7(5) .
B29 B23 C61 C62 -41.0(4) .
B28 B23 C61 B26 43.1(5) .
C62 B23 C61 B26 136.7(5) .
B29 B23 C61 B26 95.7(5) .
B28 B23 C61 B25 12.6(6) .
B26 B23 C61 B25 -30.5(5) .
C62 B23 C61 B25 106.2(5) .
B29 B23 C61 B25 65.2(6) .
B26 B25 C61 C41 -108.1(6) .
B31 B25 C61 C41 149.5(5) .
B27 B25 C61 C41 -145.8(5) .
B24 B25 C61 C41 114.5(6) .
B26 B25 C61 B24 137.4(5) .
B31 B25 C61 B24 35.0(5) .
B27 B25 C61 B24 99.7(6) .
B26 B25 C61 C62 102.8(5) .
B31 B25 C61 C62 0.4(6) .
B27 B25 C61 C62 65.1(6) .
B24 B25 C61 C62 -34.6(5) .
B31 B25 C61 B26 -102.4(5) .
B27 B25 C61 B26 -37.7(5) .
B24 B25 C61 B26 -137.4(5) .
B26 B25 C61 B23 31.1(5) .
B31 B25 C61 B23 -71.4(6) .
B27 B25 C61 B23 -6.7(7) .
B24 B25 C61 B23 -106.4(6) .
C41 C61 C62 B24 -111.2(6) .
B26 C61 C62 B24 102.1(6) .
B23 C61 C62 B24 143.1(5) .
B25 C61 C62 B24 35.7(5) .
C41 C61 C62 B23 105.7(6) .
B24 C61 C62 B23 -143.1(5) .
B26 C61 C62 B23 -41.0(5) .
B25 C61 C62 B23 -107.4(5) .
C41 C61 C62 B30 -153.0(5) .
B24 C61 C62 B30 -41.8(5) .
B26 C61 C62 B30 60.4(6) .
B23 C61 C62 B30 101.3(5) .
B25 C61 C62 B30 -6.1(6) .
C41 C61 C62 B29 149.1(5) .
B24 C61 C62 B29 -99.7(5) .
B26 C61 C62 B29 2.4(6) .
B23 C61 C62 B29 43.4(4) .
B25 C61 C62 B29 -64.0(6) .
B31 B24 C62 C61 -100.5(5) .
B25 B24 C62 C61 -34.3(5) .
B30 B24 C62 C61 -134.4(5) .
B31 B24 C62 B23 -67.1(6) .
C61 B24 C62 B23 33.4(4) .
B25 B24 C62 B23 -0.9(7) .
B30 B24 C62 B23 -101.0(5) .
B31 B24 C62 B30 33.9(5) .
C61 B24 C62 B30 134.4(5) .
B25 B24 C62 B30 100.1(6) .
B31 B24 C62 B29 -0.1(6) .
C61 B24 C62 B29 100.4(5) .
B25 B24 C62 B29 66.1(6) .
B30 B24 C62 B29 -34.1(4) .
B28 B23 C62 C61 93.7(5) .
B26 B23 C62 C61 36.7(4) .
B29 B23 C62 C61 132.6(5) .
B28 B23 C62 B24 60.4(6) .
C61 B23 C62 B24 -33.3(5) .
B26 B23 C62 B24 3.4(6) .
B29 B23 C62 B24 99.4(5) .
B28 B23 C62 B30 -6.4(6) .
C61 B23 C62 B30 -100.1(5) .
B26 B23 C62 B30 -63.4(6) .
B29 B23 C62 B30 32.5(4) .
B28 B23 C62 B29 -38.9(4) .
C61 B23 C62 B29 -132.6(5) .
B26 B23 C62 B29 -96.0(5) .
B32 B30 C62 C61 -63.2(6) .
B31 B30 C62 C61 9.0(6) .
B29 B30 C62 C61 -99.0(5) .
B24 B30 C62 C61 40.1(4) .
B32 B30 C62 B24 -103.3(6) .
B31 B30 C62 B24 -31.1(5) .
B29 B30 C62 B24 -139.1(5) .
B32 B30 C62 B23 0.0(7) .
B31 B30 C62 B23 72.1(6) .
B29 B30 C62 B23 -35.9(5) .
B24 B30 C62 B23 103.2(5) .
B32 B30 C62 B29 35.8(5) .
B31 B30 C62 B29 108.0(5) .
B24 B30 C62 B29 139.1(5) .
B32 B29 C62 C61 62.6(6) .
B28 B29 C62 C61 -0.5(6) .
B30 B29 C62 C61 99.8(5) .
B23 B29 C62 C61 -41.7(4) .
B32 B29 C62 B24 0.3(6) .
B28 B29 C62 B24 -62.8(6) .
B30 B29 C62 B24 37.4(5) .
B23 B29 C62 B24 -104.0(5) .
B32 B29 C62 B23 104.3(6) .
B28 B29 C62 B23 41.2(5) .
B30 B29 C62 B23 141.4(5) .
B32 B29 C62 B30 -37.1(5) .
B28 B29 C62 B30 -100.2(5) .
B23 B29 C62 B30 -141.4(5) .
C53 C52 C63 C64 -90.1(7) .
C51 C52 C63 C64 92.2(6) .
C53 C52 C63 B33 -164.8(5) .
C51 C52 C63 B33 17.5(8) .
C53 C52 C63 B35 54.3(7) .
C51 C52 C63 B35 -123.4(5) .
C53 C52 C63 B34 124.2(6) .
C51 C52 C63 B34 -53.5(7) .
C53 C52 C63 B36 -15.9(8) .
C51 C52 C63 B36 166.4(5) .
B37 B33 C63 C52 -143.8(5) .
C64 B33 C63 C52 113.4(6) .
B34 B33 C63 C52 -102.7(5) .
B41 B33 C63 C52 154.8(5) .
B37 B33 C63 C64 102.8(5) .
B34 B33 C63 C64 143.9(5) .
B41 B33 C63 C64 41.4(4) .
B37 B33 C63 B35 -1.2(6) .
C64 B33 C63 B35 -104.0(5) .
B34 B33 C63 B35 39.9(4) .
B41 B33 C63 B35 -62.6(6) .
B37 B33 C63 B34 -41.1(5) .
C64 B33 C63 B34 -143.9(5) .
B41 B33 C63 B34 -102.5(5) .
B37 B33 C63 B36 66.7(6) .
C64 B33 C63 B36 -36.1(5) .
B34 B33 C63 B36 107.8(5) .
B41 B33 C63 B36 5.3(6) .
B39 B35 C63 C52 -153.6(5) .
B38 B35 C63 C52 143.8(5) .
B36 B35 C63 C52 -108.3(5) .
B34 B35 C63 C52 104.3(5) .
B39 B35 C63 C64 -5.5(6) .
B38 B35 C63 C64 -68.1(6) .
B36 B35 C63 C64 39.8(4) .
B34 B35 C63 C64 -107.6(5) .
B39 B35 C63 B33 62.3(6) .
B38 B35 C63 B33 -0.4(6) .
B36 B35 C63 B33 107.5(5) .
B34 B35 C63 B33 -39.9(4) .
B39 B35 C63 B34 102.1(5) .
B38 B35 C63 B34 39.5(4) .
B36 B35 C63 B34 147.4(5) .
B39 B35 C63 B36 -45.3(4) .
B38 B35 C63 B36 -107.9(5) .
B34 B35 C63 B36 -147.4(5) .
B37 B34 C63 C52 148.9(5) .
B33 B34 C63 C52 113.3(5) .
B38 B34 C63 C52 -146.8(5) .
B35 B34 C63 C52 -108.8(5) .
B37 B34 C63 C64 0.5(6) .
B33 B34 C63 C64 -35.1(4) .
B38 B34 C63 C64 64.8(6) .
B35 B34 C63 C64 102.8(5) .
B37 B34 C63 B33 35.6(4) .
B38 B34 C63 B33 99.9(5) .
B35 B34 C63 B33 137.9(5) .
B37 B34 C63 B35 -102.3(5) .
B33 B34 C63 B35 -137.9(5) .
B38 B34 C63 B35 -38.0(4) .
B37 B34 C63 B36 -70.4(6) .
B33 B34 C63 B36 -106.0(5) .
B38 B34 C63 B36 -6.1(6) .
B35 B34 C63 B36 31.9(5) .
B39 B36 C63 C52 148.9(5) .
C64 B36 C63 C52 -114.7(6) .
B35 B36 C63 C52 107.0(6) .
B40 B36 C63 C52 -156.6(5) .
B39 B36 C63 C64 -96.4(5) .
B35 B36 C63 C64 -138.2(5) .
B40 B36 C63 C64 -41.8(4) .
B39 B36 C63 B33 -60.6(6) .
C64 B36 C63 B33 35.8(5) .
B35 B36 C63 B33 -102.5(5) .
B40 B36 C63 B33 -6.1(6) .
B39 B36 C63 B35 41.8(4) .
C64 B36 C63 B35 138.2(5) .
B40 B36 C63 B35 96.4(5) .
B39 B36 C63 B34 9.7(6) .
C64 B36 C63 B34 106.1(5) .
B35 B36 C63 B34 -32.2(5) .
B40 B36 C63 B34 64.2(6) .
C52 C63 C64 B33 -110.1(6) .
B35 C63 C64 B33 104.0(5) .
B34 C63 C64 B33 35.2(5) .
B36 C63 C64 B33 143.2(5) .
C52 C63 C64 B36 106.7(6) .
B33 C63 C64 B36 -143.2(5) .
B35 C63 C64 B36 -39.2(4) .
B34 C63 C64 B36 -108.0(5) .
C52 C63 C64 B41 -151.7(5) .
B33 C63 C64 B41 -41.7(4) .
B35 C63 C64 B41 62.4(6) .
B34 C63 C64 B41 -6.4(6) .
B36 C63 C64 B41 101.6(5) .
C52 C63 C64 B40 150.4(5) .
B33 C63 C64 B40 -99.6(5) .
B35 C63 C64 B40 4.5(6) .
B34 C63 C64 B40 -64.4(6) .
B36 C63 C64 B40 43.6(4) .
B37 B33 C64 C63 -100.3(5) .
B34 B33 C64 C63 -33.7(4) .
B41 B33 C64 C63 -133.7(5) .
B37 B33 C64 B36 -65.5(6) .
C63 B33 C64 B36 34.8(4) .
B34 B33 C64 B36 1.1(6) .
B41 B33 C64 B36 -98.9(5) .
B37 B33 C64 B41 33.4(5) .
C63 B33 C64 B41 133.7(5) .
B34 B33 C64 B41 100.0(5) .
B37 B33 C64 B40 0.9(6) .
C63 B33 C64 B40 101.2(5) .
B34 B33 C64 B40 67.5(6) .
B41 B33 C64 B40 -32.4(4) .
B39 B36 C64 C63 91.7(5) .
B35 B36 C64 C63 35.2(4) .
B40 B36 C64 C63 132.2(4) .
B39 B36 C64 B33 57.9(5) .
C63 B36 C64 B33 -33.8(4) .
B35 B36 C64 B33 1.4(6) .
B40 B36 C64 B33 98.4(5) .
B39 B36 C64 B41 -8.1(5) .
C63 B36 C64 B41 -99.8(5) .
B35 B36 C64 B41 -64.6(5) .
B40 B36 C64 B41 32.4(4) .
B39 B36 C64 B40 -40.5(4) .
C63 B36 C64 B40 -132.2(4) .
B35 B36 C64 B40 -97.0(5) .
B42 B41 C64 C63 -62.4(6) .
B37 B41 C64 C63 9.7(6) .
B40 B41 C64 C63 -100.7(5) .
B33 B41 C64 C63 40.5(4) .
B42 B41 C64 B33 -102.9(6) .
B37 B41 C64 B33 -30.9(5) .
B40 B41 C64 B33 -141.3(5) .
B42 B41 C64 B36 3.0(6) .
B37 B41 C64 B36 75.1(5) .
B40 B41 C64 B36 -35.3(4) .
B33 B41 C64 B36 105.9(5) .
B42 B41 C64 B40 38.4(5) .
B37 B41 C64 B40 110.4(5) .
B33 B41 C64 B40 141.3(5) .
B39 B40 C64 C63 -1.5(6) .
B42 B40 C64 C63 62.2(6) .
B41 B40 C64 C63 97.9(5) .
B36 B40 C64 C63 -43.6(4) .
B39 B40 C64 B33 -64.2(6) .
B42 B40 C64 B33 -0.6(6) .
B41 B40 C64 B33 35.2(5) .
B36 B40 C64 B33 -106.3(5) .
B39 B40 C64 B36 42.1(4) .
B42 B40 C64 B36 105.8(5) .
B41 B40 C64 B36 141.5(5) .
B39 B40 C64 B41 -99.4(5) .
B42 B40 C64 B41 -35.8(5) .
B36 B40 C64 B41 -141.5(5) .
N7 C65 C66 C67 0.4(9) .
C65 C66 C67 C68 -1.6(10) .
C66 C67 C68 C73 -178.7(6) .
C66 C67 C68 C69 1.0(9) .
C67 C68 C69 C70 -179.4(6) .
C73 C68 C69 C70 0.3(9) .
C67 C68 C69 N7 0.7(9) .
C73 C68 C69 N7 -179.6(5) .
C68 C69 C70 N8 -175.4(6) .
N7 C69 C70 N8 4.5(9) .
C68 C69 C70 C71 -2.4(9) .
N7 C69 C70 C71 177.6(5) .
N8 C70 C71 C72 176.3(6) .
C69 C70 C71 C72 3.6(9) .
N8 C70 C71 C74 -11.5(9) .
C69 C70 C71 C74 175.8(5) .
C70 C71 C72 C73 -2.8(9) .
C74 C71 C72 C73 -174.1(6) .
C67 C68 C73 C72 -179.8(6) .
C69 C68 C73 C72 0.6(9) .
C71 C72 C73 C68 0.7(9) .
C70 C71 C74 C75 10.6(9) .
C72 C71 C74 C75 -177.6(6) .
C71 C74 C75 C76 -5.3(9) .
C74 C75 C76 N8 0.0(9) .
Cl16 C84 Cl15 Cl15 -168.2(3) 2_655
C2 C1 Ir1 N1 -177.8(6) .
C6 C1 Ir1 N1 0.6(4) .
C2 C1 Ir1 N2 -1.5(5) .
C6 C1 Ir1 N2 176.8(4) .
C2 C1 Ir1 C12 -83.9(5) .
C6 C1 Ir1 C12 94.4(5) .
C2 C1 Ir1 N4 117.8(11) .
C6 C1 Ir1 N4 -63.8(14) .
C2 C1 Ir1 N3 95.6(5) .
C6 C1 Ir1 N3 -86.1(4) .
C13 C12 Ir1 N1 -6.8(6) .
C17 C12 Ir1 N1 173.1(4) .
C13 C12 Ir1 C1 -87.3(6) .
C17 C12 Ir1 C1 92.6(4) .
C13 C12 Ir1 N2 178.1(6) .
C17 C12 Ir1 N2 -1.9(4) .
C13 C12 Ir1 N4 89.3(6) .
C17 C12 Ir1 N4 -90.7(4) .
C13 C12 Ir1 N3 98(2) .
C17 C12 Ir1 N3 -82(2) .
C40 C39 Ir2 N6 7.0(5) .
C44 C39 Ir2 N6 -167.8(4) .
C40 C39 Ir2 N5 -178.8(5) .
C44 C39 Ir2 N5 6.4(4) .
C40 C39 Ir2 C50 89.1(5) .
C44 C39 Ir2 C50 -85.7(4) .
C40 C39 Ir2 N7 -131.5(19) .
C44 C39 Ir2 N7 54(2) .
C40 C39 Ir2 N8 -89.9(5) .
C44 C39 Ir2 N8 95.3(4) .
C51 C50 Ir2 N6 175.6(5) .
C55 C50 Ir2 N6 -4.7(4) .
C51 C50 Ir2 C39 80.9(5) .
C55 C50 Ir2 C39 -99.4(4) .
C51 C50 Ir2 N5 1.6(5) .
C55 C50 Ir2 N5 -178.7(4) .
C51 C50 Ir2 N7 -95.5(5) .
C55 C50 Ir2 N7 84.3(4) .
C51 C50 Ir2 N8 -106.6(16) .
C55 C50 Ir2 N8 73.1(18) .
C8 C7 N1 C11 1.9(8) .
C6 C7 N1 C11 177.1(5) .
C8 C7 N1 Ir1 -175.4(4) .
C6 C7 N1 Ir1 -0.2(6) .
C10 C11 N1 C7 0.0(8) .
C10 C11 N1 Ir1 177.0(4) .
C1 Ir1 N1 C7 -0.2(4) .
N2 Ir1 N1 C7 -36.8(18) .
C12 Ir1 N1 C7 -89.5(4) .
N4 Ir1 N1 C7 171.7(4) .
N3 Ir1 N1 C7 95.1(4) .
C1 Ir1 N1 C11 -177.1(5) .
N2 Ir1 N1 C11 146.3(14) .
C12 Ir1 N1 C11 93.6(5) .
N4 Ir1 N1 C11 -5.3(5) .
N3 Ir1 N1 C11 -81.8(5) .
C17 C18 N2 C22 173.0(5) .
C19 C18 N2 C22 -0.6(8) .
C17 C18 N2 Ir1 -12.4(6) .
C19 C18 N2 Ir1 174.0(4) .
C21 C22 N2 C18 0.3(8) .
C21 C22 N2 Ir1 -173.7(4) .
N1 Ir1 N2 C18 -45.2(17) .
C1 Ir1 N2 C18 -81.3(4) .
C12 Ir1 N2 C18 8.0(4) .
N4 Ir1 N2 C18 106.5(4) .
N3 Ir1 N2 C18 -176.7(4) .
N1 Ir1 N2 C22 129.1(15) .
C1 Ir1 N2 C22 93.0(5) .
C12 Ir1 N2 C22 -177.7(5) .
N4 Ir1 N2 C22 -79.2(5) .
N3 Ir1 N2 C22 -2.4(5) .
C28 C27 N3 C31 0.4(7) .
C28 C27 N3 Ir1 178.1(4) .
C32 C31 N3 C27 179.6(5) .
C30 C31 N3 C27 -1.1(8) .
C32 C31 N3 Ir1 1.6(6) .
C30 C31 N3 Ir1 -179.1(4) .
N1 Ir1 N3 C27 -82.2(4) .
C1 Ir1 N3 C27 -1.9(4) .
N2 Ir1 N3 C27 93.2(4) .
C12 Ir1 N3 C27 172(2) .
N4 Ir1 N3 C27 -178.5(4) .
N1 Ir1 N3 C31 95.7(4) .
C1 Ir1 N3 C31 175.9(4) .
N2 Ir1 N3 C31 -89.0(4) .
C12 Ir1 N3 C31 -10(2) .
N4 Ir1 N3 C31 -0.6(3) .
C31 C32 N4 C38 178.7(5) .
C33 C32 N4 C38 0.5(7) .
C31 C32 N4 Ir1 1.2(6) .
C33 C32 N4 Ir1 -177.0(4) .
C37 C38 N4 C32 -0.4(8) .
C37 C38 N4 Ir1 176.8(4) .
N1 Ir1 N4 C32 -86.3(4) .
C1 Ir1 N4 C32 -23.0(14) .
N2 Ir1 N4 C32 96.6(4) .
C12 Ir1 N4 C32 179.0(4) .
N3 Ir1 N4 C32 -0.3(3) .
N1 Ir1 N4 C38 96.3(4) .
C1 Ir1 N4 C38 159.6(11) .
N2 Ir1 N4 C38 -80.7(4) .
C12 Ir1 N4 C38 1.6(5) .
N3 Ir1 N4 C38 -177.6(4) .
C48 C49 N5 C45 -3.1(8) .
C48 C49 N5 Ir2 173.1(4) .
C46 C45 N5 C49 2.6(8) .
C44 C45 N5 C49 179.8(5) .
C46 C45 N5 Ir2 -173.9(4) .
C44 C45 N5 Ir2 3.3(6) .
N6 Ir2 N5 C49 -138.0(11) .
C39 Ir2 N5 C49 178.3(5) .
C50 Ir2 N5 C49 -92.8(4) .
N7 Ir2 N5 C49 2.4(4) .
N8 Ir2 N5 C49 80.2(4) .
N6 Ir2 N5 C45 38.4(13) .
C39 Ir2 N5 C45 -5.4(4) .
C50 Ir2 N5 C45 83.6(4) .
N7 Ir2 N5 C45 178.7(4) .
N8 Ir2 N5 C45 -103.5(4) .
C59 C60 N6 C56 -0.8(8) .
C59 C60 N6 Ir2 -173.9(4) .
C57 C56 N6 C60 1.4(8) .
C55 C56 N6 C60 -174.5(5) .
C57 C56 N6 Ir2 175.2(4) .
C55 C56 N6 Ir2 -0.7(6) .
C39 Ir2 N6 C60 -95.1(5) .
N5 Ir2 N6 C60 -138.1(11) .
C50 Ir2 N6 C60 176.2(5) .
N7 Ir2 N6 C60 81.2(5) .
N8 Ir2 N6 C60 3.5(5) .
C39 Ir2 N6 C56 91.6(4) .
N5 Ir2 N6 C56 48.6(14) .
C50 Ir2 N6 C56 2.9(4) .
N7 Ir2 N6 C56 -92.1(4) .
N8 Ir2 N6 C56 -169.8(4) .
C66 C65 N7 C69 1.3(9) .
C66 C65 N7 Ir2 -174.5(4) .
C70 C69 N7 C65 178.2(5) .
C68 C69 N7 C65 -1.9(8) .
C70 C69 N7 Ir2 -5.3(7) .
C68 C69 N7 Ir2 174.6(4) .
N6 Ir2 N7 C65 83.0(5) .
C39 Ir2 N7 C65 -138.4(19) .
N5 Ir2 N7 C65 -91.6(5) .
C50 Ir2 N7 C65 0.9(5) .
N8 Ir2 N7 C65 179.5(5) .
N6 Ir2 N7 C69 -93.1(4) .
C39 Ir2 N7 C69 46(2) .
N5 Ir2 N7 C69 92.2(4) .
C50 Ir2 N7 C69 -175.2(4) .
N8 Ir2 N7 C69 3.3(4) .
C69 C70 N8 C76 179.9(5) .
C71 C70 N8 C76 7.1(9) .
C69 C70 N8 Ir2 -1.2(7) .
C71 C70 N8 Ir2 -174.0(5) .
C75 C76 N8 C70 -0.7(9) .
C75 C76 N8 Ir2 -179.5(4) .
N6 Ir2 N8 C70 87.0(4) .
C39 Ir2 N8 C70 -177.5(4) .
N5 Ir2 N8 C70 -98.2(4) .
C50 Ir2 N8 C70 10.1(19) .
N7 Ir2 N8 C70 -1.3(4) .
N6 Ir2 N8 C76 -94.2(5) .
C39 Ir2 N8 C76 1.3(5) .
N5 Ir2 N8 C76 80.6(5) .
C50 Ir2 N8 C76 -171.1(15) .
N7 Ir2 N8 C76 177.6(5) .
